data_4300852
loop_
_publ_author_name
'Aucott, Stephen M.'
'Kilian, Petr'
'Milton, Heather L.'
'Robertson, Stuart D.'
'Slawin, Alexandra M. Z.'
'Woollins, J. Derek'

_publ_section_title
;
 Bis(Cyclopentadienyl)Titanium Complexes of Naphthalene--1,8-Dithiolates,
 Biphenyl 2,2'-Dithiolates, and Related Ligands
;
_journal_coden_ASTM INOCAJ
_journal_issue 8
_journal_name_full 'Inorganic Chemistry'
_journal_page_first 2710
_journal_page_last 2718
_journal_paper_doi 10.1021/ic048483l
_journal_volume 44
_journal_year 2005
_chemical_formula_sum 'C46 H52 Cl12 O12 Ti8'
_chemical_formula_weight 1605.48s
_space_group_IT_number 14
_symmetry_cell_setting monoclinic
_symmetry_space_group_name_Hall '-P 2ybc'
_symmetry_space_group_name_H-M 'P 1 21/c 1'
_atom_sites_solution_hydrogens geom
_atom_sites_solution_primary direct
_atom_sites_solution_secondary difmap
_audit_creation_method SHELXL-97
_cell_angle_alpha 90.00
_cell_angle_beta 103.036(4)
_cell_angle_gamma 90.00
_cell_formula_units_Z 8
_cell_length_a 20.265(4)
_cell_length_b 16.343(3)
_cell_length_c 38.350(8)
_cell_measurement_reflns_used 762
_cell_measurement_temperature 293(2)
_cell_measurement_theta_max 28
_cell_measurement_theta_min 12
_cell_volume 12374(4)
_computing_cell_refinement 'Bruker SMART'
_computing_data_collection 'Bruker SMART'
_computing_data_reduction 'Bruker SHELXTL'
_computing_molecular_graphics 'Bruker SHELXTL'
_computing_publication_material 'Bruker SHELXTL'
_computing_structure_refinement 'SHELXL-97 (Sheldrick, 1997)'
_computing_structure_solution 'SHELXS-97 (Sheldrick, 1990)'
_diffrn_ambient_temperature 293(2)
_diffrn_detector_area_resol_mean 0.83
_diffrn_measured_fraction_theta_full 0.972
_diffrn_measured_fraction_theta_max 0.972
_diffrn_measurement_device_type 'CCD area detector'
_diffrn_measurement_method 'phi and omega scans'
_diffrn_radiation_monochromator graphite
_diffrn_radiation_source 'fine-focus sealed tube'
_diffrn_radiation_type MoK\a
_diffrn_radiation_wavelength 0.71073
_diffrn_reflns_av_R_equivalents 0.2045
_diffrn_reflns_av_sigmaI/netI 0.1522
_diffrn_reflns_limit_h_max 24
_diffrn_reflns_limit_h_min -17
_diffrn_reflns_limit_k_max 19
_diffrn_reflns_limit_k_min -19
_diffrn_reflns_limit_l_max 42
_diffrn_reflns_limit_l_min -46
_diffrn_reflns_number 73549
_diffrn_reflns_theta_full 25.61
_diffrn_reflns_theta_max 25.61
_diffrn_reflns_theta_min 1.36
_diffrn_standards_decay_% -
_diffrn_standards_interval_count -
_diffrn_standards_number -
_exptl_absorpt_coefficient_mu 1.550
_exptl_absorpt_correction_T_max 1.00000
_exptl_absorpt_correction_T_min 0.459857
_exptl_absorpt_correction_type multi-scan
_exptl_crystal_colour colourless
_exptl_crystal_density_diffrn 1.724
_exptl_crystal_density_meas ?
_exptl_crystal_density_method 'not measured'
_exptl_crystal_description prism
_exptl_crystal_F_000 6432
_exptl_crystal_size_max 0.30
_exptl_crystal_size_mid 0.20
_exptl_crystal_size_min 0.20
_refine_diff_density_max 2.618
_refine_diff_density_min -1.292
_refine_diff_density_rms 0.153
_refine_ls_extinction_method none
_refine_ls_goodness_of_fit_ref 1.054
_refine_ls_hydrogen_treatment mixed
_refine_ls_matrix_type full
_refine_ls_number_parameters 1405
_refine_ls_number_reflns 22644
_refine_ls_number_restraints 0
_refine_ls_restrained_S_all 1.054
_refine_ls_R_factor_all 0.1919
_refine_ls_R_factor_gt 0.1110
_refine_ls_shift/su_max 0.014
_refine_ls_shift/su_mean 0.002
_refine_ls_structure_factor_coef Fsqd
_refine_ls_weighting_details 'calc w=1/[\s^2^(Fo^2^)+(0.0224P)^2^+148.5680P] where P=(Fo^2^+2Fc^2^)/3'
_refine_ls_weighting_scheme calc
_refine_ls_wR_factor_gt 0.1702
_refine_ls_wR_factor_ref 0.2100
_reflns_number_gt 12260
_reflns_number_total 22644
_reflns_threshold_expression >2sigma(I)
_cod_data_source_file ic048483lsi20041029_024632_7.cif
_cod_data_source_block 10
_cod_depositor_comments
;
The following automatic conversions were performed:
'_symmetry_cell_setting' value 'Monoclinic' changed to 'monoclinic'
according to '/home/saulius/struct/CIF-dictionaries/cif_core.dic'
dictionary named 'cif_core.dic' version 2.4.1 from
2010-06-29.

'_exptl_absorpt_correction_type' value 'multiscan' changed to
'multi-scan' according to
'/home/saulius/struct/CIF-dictionaries/cif_core.dic' dictionary named
'cif_core.dic' version 2.4.1 from 2010-06-29.

Automatic conversion script
Id: cif_fix_enum 1527 2010-12-29 10:47:43Z saulius 

The following automatic conversions were performed:

'_exptl_crystal_density_meas' value '-' was changed to '?' - the
value is perceived as not measured.

Automatic conversion script
Id: cif_fix_values 3008 2015-01-20 13:52:24Z robertas 
;
_cod_original_cell_volume 12373(4)
_cod_database_code 4300852

loop_
_symmetry_equiv_pos_as_xyz
'x, y, z'
'-x, y+1/2, -z+1/2'
'-x, -y, -z'
'x, -y-1/2, z-1/2'

loop_
_atom_site_label
_atom_site_type_symbol
_atom_site_fract_x
_atom_site_fract_y
_atom_site_fract_z
_atom_site_U_iso_or_equiv
_atom_site_adp_type
_atom_site_occupancy
_atom_site_symmetry_multiplicity
_atom_site_calc_flag
_atom_site_refinement_flags
_atom_site_disorder_assembly
_atom_site_disorder_group
Ti1 Ti -0.29817(8) 0.07714(10) -0.22735(4) 0.0192(4) Uani 1 1 d . . .
Ti2 Ti -0.19491(8) 0.10040(10) -0.28803(5) 0.0202(4) Uani 1 1 d . . .
Ti3 Ti -0.30601(8) 0.25779(11) -0.33300(4) 0.0200(4) Uani 1 1 d . . .
Ti4 Ti -0.40905(8) 0.23759(10) -0.27338(4) 0.0182(4) Uani 1 1 d . . .
Ti5 Ti -0.20433(9) 0.22369(11) -0.17124(4) 0.0205(4) Uani 1 1 d . . .
Ti6 Ti -0.09745(8) 0.25004(10) -0.23309(4) 0.0166(3) Uani 1 1 d . . .
Ti7 Ti -0.20588(9) 0.40620(10) -0.27657(5) 0.0218(4) Uani 1 1 d . . .
Ti8 Ti -0.31196(9) 0.38067(11) -0.21580(4) 0.0207(4) Uani 1 1 d . . .
O1 O -0.2402(3) 0.0606(4) -0.25618(18) 0.0255(15) Uani 1 1 d . . .
O2 O -0.2525(3) 0.1734(4) -0.31340(16) 0.0259(16) Uani 1 1 d . . .
O3 O -0.3807(3) 0.2454(4) -0.31491(17) 0.0237(15) Uani 1 1 d . . .
O4 O -0.3574(3) 0.1550(4) -0.24911(17) 0.0227(15) Uani 1 1 d . . .
O5 O -0.1407(3) 0.2425(4) -0.19658(18) 0.0308(16) Uani 1 1 d . . .
O6 O -0.1371(3) 0.3360(4) -0.25897(18) 0.0250(16) Uani 1 1 d . . .
O7 O -0.2505(4) 0.4145(4) -0.24053(18) 0.0304(17) Uani 1 1 d . . .
O8 O -0.2683(4) 0.2991(4) -0.18816(17) 0.0289(17) Uani 1 1 d . . .
O17 O -0.2446(3) 0.1279(4) -0.18895(18) 0.0266(16) Uani 1 1 d . . .
O18 O -0.1296(3) 0.1621(4) -0.26042(18) 0.0256(16) Uani 1 1 d . . .
O19 O -0.2632(4) 0.3464(4) -0.31051(17) 0.0298(17) Uani 1 1 d . . .
O20 O -0.3744(3) 0.3284(4) -0.24939(17) 0.0232(15) Uani 1 1 d . . .
C1 C -0.3298(7) -0.0642(6) -0.2377(3) 0.040(3) Uani 1 1 d . . .
H1A H -0.3169 -0.0930 -0.2560 0.048 Uiso 1 1 calc R . .
C2 C -0.2920(6) -0.0591(7) -0.2027(4) 0.042(3) Uani 1 1 d . . .
H2A H -0.2499 -0.0829 -0.1938 0.050 Uiso 1 1 calc R . .
C3 C -0.3288(6) -0.0118(7) -0.1835(3) 0.036(3) Uani 1 1 d . . .
H3A H -0.3150 0.0012 -0.1594 0.043 Uiso 1 1 calc R . .
C4 C -0.3901(5) 0.0132(7) -0.2064(3) 0.028(2) Uani 1 1 d . . .
H4A H -0.4239 0.0447 -0.2002 0.034 Uiso 1 1 calc R . .
C5 C -0.3900(5) -0.0198(6) -0.2415(3) 0.029(2) Uani 1 1 d . . .
H5A H -0.4233 -0.0129 -0.2624 0.035 Uiso 1 1 calc R . .
C6 C -0.2095(5) -0.0249(6) -0.3207(3) 0.028(2) Uani 1 1 d . . .
H6A H -0.2490 -0.0546 -0.3215 0.033 Uiso 1 1 calc R . .
C7 C -0.2002(5) 0.0364(6) -0.3453(3) 0.028(2) Uani 1 1 d . . .
H7A H -0.2321 0.0538 -0.3654 0.033 Uiso 1 1 calc R . .
C8 C -0.1339(6) 0.0656(7) -0.3338(3) 0.033(3) Uani 1 1 d . . .
H8A H -0.1139 0.1058 -0.3451 0.040 Uiso 1 1 calc R . .
C9 C -0.1026(6) 0.0240(7) -0.3023(3) 0.041(3) Uani 1 1 d . . .
H9A H -0.0590 0.0330 -0.2888 0.049 Uiso 1 1 calc R . .
C10 C -0.1485(6) -0.0327(7) -0.2949(3) 0.034(3) Uani 1 1 d . . .
H10A H -0.1403 -0.0698 -0.2760 0.041 Uiso 1 1 calc R . .
C11 C -0.3824(5) 0.2476(6) -0.3912(3) 0.028(2) Uani 1 1 d . . .
H11A H -0.4281 0.2363 -0.3932 0.034 Uiso 1 1 calc R . .
C12 C -0.3311(6) 0.1896(6) -0.3900(3) 0.032(3) Uani 1 1 d . . .
H12A H -0.3360 0.1330 -0.3906 0.039 Uiso 1 1 calc R . .
C13 C -0.2688(5) 0.2352(7) -0.3878(2) 0.028(2) Uani 1 1 d . . .
H13A H -0.2263 0.2128 -0.3871 0.033 Uiso 1 1 calc R . .
C14 C -0.2839(5) 0.3187(7) -0.3871(2) 0.028(2) Uani 1 1 d . . .
H14A H -0.2533 0.3616 -0.3857 0.034 Uiso 1 1 calc R . .
C15 C -0.3529(5) 0.3257(7) -0.3887(2) 0.029(2) Uani 1 1 d . . .
H15A H -0.3760 0.3747 -0.3882 0.035 Uiso 1 1 calc R . .
C16 C -0.5146(5) 0.1699(7) -0.2979(3) 0.032(3) Uani 1 1 d . . .
H16A H -0.5158 0.1255 -0.3131 0.038 Uiso 1 1 calc R . .
C17 C -0.5217(5) 0.2501(7) -0.3089(3) 0.034(3) Uani 1 1 d . . .
H17A H -0.5268 0.2693 -0.3322 0.041 Uiso 1 1 calc R . .
C18 C -0.5199(5) 0.2981(7) -0.2775(4) 0.047(4) Uani 1 1 d . . .
H18A H -0.5251 0.3546 -0.2766 0.056 Uiso 1 1 calc R . .
C19 C -0.5087(5) 0.2443(8) -0.2484(3) 0.035(3) Uani 1 1 d . . .
H19A H -0.5043 0.2588 -0.2245 0.042 Uiso 1 1 calc R . .
C20 C -0.5054(5) 0.1641(7) -0.2617(3) 0.033(3) Uani 1 1 d . . .
H20A H -0.4982 0.1162 -0.2482 0.040 Uiso 1 1 calc R . .
C21 C -0.2029(5) 0.1729(7) -0.1128(2) 0.028(2) Uani 1 1 d . . .
H21A H -0.2303 0.1285 -0.1105 0.033 Uiso 1 1 calc R . .
C22 C -0.2211(5) 0.2544(6) -0.1122(2) 0.026(2) Uani 1 1 d . . .
H22A H -0.2626 0.2741 -0.1093 0.031 Uiso 1 1 calc R . .
C23 C -0.1674(6) 0.3011(7) -0.1168(3) 0.034(3) Uani 1 1 d . . .
H23A H -0.1667 0.3580 -0.1179 0.041 Uiso 1 1 calc R . .
C24 C -0.1145(5) 0.2502(6) -0.1195(2) 0.027(2) Uani 1 1 d . . .
H24A H -0.0720 0.2668 -0.1222 0.032 Uiso 1 1 calc R . .
C25 C -0.1360(6) 0.1686(7) -0.1173(3) 0.033(3) Uani 1 1 d . . .
H25A H -0.1109 0.1215 -0.1187 0.040 Uiso 1 1 calc R . .
C26 C 0.0073(5) 0.2218(7) -0.1900(3) 0.035(3) Uani 1 1 d . . .
H26A H 0.0062 0.1971 -0.1683 0.042 Uiso 1 1 calc R . .
C27 C 0.0118(5) 0.1833(7) -0.2218(3) 0.041(3) Uani 1 1 d . . .
H27A H 0.0145 0.1271 -0.2250 0.049 Uiso 1 1 calc R . .
C28 C 0.0115(5) 0.2407(9) -0.2477(3) 0.043(3) Uani 1 1 d . . .
H28A H 0.0134 0.2303 -0.2713 0.052 Uiso 1 1 calc R . .
C29 C 0.0078(5) 0.3169(7) -0.2328(3) 0.039(3) Uani 1 1 d . . .
H29A H 0.0075 0.3667 -0.2445 0.047 Uiso 1 1 calc R . .
C30 C 0.0047(5) 0.3069(7) -0.1978(3) 0.029(2) Uani 1 1 d . . .
H30A H 0.0014 0.3487 -0.1819 0.035 Uiso 1 1 calc R . .
C31 C -0.2331(8) 0.5259(8) -0.3134(4) 0.059(4) Uani 1 1 d . . .
H31A H -0.2757 0.5313 -0.3286 0.070 Uiso 1 1 calc R . .
C32 C -0.1788(7) 0.4910(7) -0.3220(3) 0.046(3) Uani 1 1 d . . .
H32A H -0.1784 0.4675 -0.3440 0.056 Uiso 1 1 calc R . .
C33 C -0.1243(7) 0.4950(8) -0.2934(5) 0.061(5) Uani 1 1 d . . .
H33A H -0.0804 0.4777 -0.2929 0.073 Uiso 1 1 calc R . .
C34 C -0.1490(12) 0.5324(10) -0.2637(4) 0.090(8) Uani 1 1 d . . .
H34A H -0.1251 0.5406 -0.2402 0.108 Uiso 1 1 calc R . .
C35 C -0.2157(12) 0.5524(8) -0.2786(6) 0.090(7) Uani 1 1 d . . .
H35A H -0.2445 0.5797 -0.2668 0.108 Uiso 1 1 calc R . .
C36 C -0.3571(6) 0.5162(6) -0.2137(3) 0.032(3) Uani 1 1 d . . .
H36A H -0.3613 0.5497 -0.2337 0.038 Uiso 1 1 calc R . .
C37 C -0.3006(6) 0.5102(7) -0.1851(3) 0.038(3) Uani 1 1 d . . .
H37A H -0.2613 0.5413 -0.1824 0.045 Uiso 1 1 calc R . .
C38 C -0.3126(6) 0.4507(7) -0.1617(3) 0.034(3) Uani 1 1 d . . .
H38A H -0.2822 0.4328 -0.1412 0.040 Uiso 1 1 calc R . .
C39 C -0.3782(5) 0.4222(7) -0.1744(3) 0.035(3) Uani 1 1 d . . .
H39A H -0.4003 0.3832 -0.1635 0.042 Uiso 1 1 calc R . .
C40 C -0.4053(5) 0.4631(7) -0.2067(3) 0.035(3) Uani 1 1 d . . .
H40A H -0.4485 0.4555 -0.2209 0.042 Uiso 1 1 calc R . .
Ti9 Ti -0.35596(8) 0.64464(10) -0.05388(4) 0.0162(4) Uani 1 1 d . . .
Ti10 Ti -0.32687(8) 0.64897(10) 0.04009(4) 0.0175(4) Uani 1 1 d . . .
Ti11 Ti -0.15174(8) 0.64803(10) 0.04743(4) 0.0178(4) Uani 1 1 d . . .
Ti12 Ti -0.17816(8) 0.64482(10) -0.04565(4) 0.0160(4) Uani 1 1 d . . .
Ti13 Ti -0.35645(8) 0.86447(10) -0.05609(4) 0.0179(4) Uani 1 1 d . . .
Ti14 Ti -0.32711(8) 0.86890(10) 0.03835(4) 0.0186(4) Uani 1 1 d . . .
Ti15 Ti -0.15317(8) 0.86965(11) 0.04518(4) 0.0189(4) Uani 1 1 d . . .
Ti16 Ti -0.17986(8) 0.86444(10) -0.04825(4) 0.0173(4) Uani 1 1 d . . .
O9 O -0.3534(3) 0.6250(4) -0.00698(17) 0.0287(16) Uani 1 1 d . . .
O10 O -0.2373(3) 0.6237(4) 0.05114(17) 0.0260(16) Uani 1 1 d . . .
O11 O -0.1521(3) 0.6194(4) 0.00161(17) 0.0274(16) Uani 1 1 d . . .
O12 O -0.2691(3) 0.6271(4) -0.05624(18) 0.0264(16) Uani 1 1 d . . .
O13 O -0.3512(3) 0.8891(4) -0.00925(17) 0.0256(16) Uani 1 1 d . . .
O14 O -0.2379(3) 0.8944(4) 0.04964(18) 0.0247(15) Uani 1 1 d . . .
O15 O -0.1574(4) 0.8943(4) -0.00163(17) 0.0261(16) Uani 1 1 d . . .
O16 O -0.2703(3) 0.8807(4) -0.06081(19) 0.0298(17) Uani 1 1 d . . .
O21 O -0.3670(3) 0.7551(4) -0.05910(18) 0.0273(15) Uani 1 1 d . . .
O22 O -0.3284(3) 0.7592(4) 0.04179(17) 0.0269(16) Uani 1 1 d . . .
O23 O -0.1486(3) 0.7592(4) 0.04732(17) 0.0255(15) Uani 1 1 d . . .
O24 O -0.1711(3) 0.7550(4) -0.04664(17) 0.0229(14) Uani 1 1 d . . .
C41 C -0.4267(6) 0.5248(6) -0.0659(3) 0.030(3) Uani 1 1 d . . .
H41A H -0.4281 0.4881 -0.0475 0.036 Uiso 1 1 calc R . .
C42 C -0.4696(5) 0.5948(7) -0.0756(3) 0.030(3) Uani 1 1 d . . .
H42A H -0.5039 0.6120 -0.0648 0.035 Uiso 1 1 calc R . .
C43 C -0.4500(5) 0.6328(7) -0.1047(3) 0.035(3) Uani 1 1 d . . .
H43A H -0.4689 0.6800 -0.1165 0.042 Uiso 1 1 calc R . .
C44 C -0.3968(5) 0.5871(6) -0.1129(3) 0.025(2) Uani 1 1 d . . .
H44A H -0.3747 0.5981 -0.1311 0.029 Uiso 1 1 calc R . .
C45 C -0.3830(6) 0.5220(6) -0.0888(3) 0.034(3) Uani 1 1 d . . .
H45A H -0.3495 0.4828 -0.0882 0.041 Uiso 1 1 calc R . .
C46 C -0.3569(5) 0.5300(7) 0.0688(3) 0.030(2) Uani 1 1 d . . .
H46A H -0.3365 0.4804 0.0657 0.036 Uiso 1 1 calc R . .
C47 C -0.3328(5) 0.5878(7) 0.0960(3) 0.034(3) Uani 1 1 d . . .
H47A H -0.2938 0.5827 0.1140 0.040 Uiso 1 1 calc R . .
C48 C -0.3772(5) 0.6535(7) 0.0912(3) 0.031(3) Uani 1 1 d . . .
H48A H -0.3729 0.7001 0.1055 0.037 Uiso 1 1 calc R . .
C49 C -0.4290(5) 0.6378(7) 0.0617(3) 0.027(2) Uani 1 1 d . . .
H49A H -0.4656 0.6719 0.0527 0.032 Uiso 1 1 calc R . .
C50 C -0.4165(5) 0.5604(6) 0.0474(3) 0.028(2) Uani 1 1 d . . .
H50A H -0.4432 0.5349 0.0274 0.034 Uiso 1 1 calc R . .
C51 C -0.1071(6) 0.5303(7) 0.0823(3) 0.039(3) Uani 1 1 d . . .
H51A H -0.1310 0.4813 0.0791 0.047 Uiso 1 1 calc R . .
C52 C -0.1124(6) 0.5926(6) 0.1069(3) 0.034(3) Uani 1 1 d . . .
H52A H -0.1405 0.5920 0.1230 0.041 Uiso 1 1 calc R . .
C53 C -0.0683(5) 0.6551(7) 0.1030(3) 0.031(3) Uani 1 1 d . . .
H53A H -0.0621 0.7035 0.1161 0.038 Uiso 1 1 calc R . .
C54 C -0.0345(5) 0.6338(9) 0.0762(3) 0.046(3) Uani 1 1 d . . .
H54A H -0.0024 0.6652 0.0684 0.055 Uiso 1 1 calc R . .
C55 C -0.0581(6) 0.5568(9) 0.0634(3) 0.049(4) Uani 1 1 d . . .
H55A H -0.0441 0.5276 0.0455 0.059 Uiso 1 1 calc R . .
C56 C -0.0873(6) 0.5563(7) -0.0531(3) 0.036(3) Uani 1 1 d . . .
H56A H -0.0579 0.5341 -0.0332 0.043 Uiso 1 1 calc R . .
C57 C -0.0784(6) 0.6293(7) -0.0697(3) 0.036(3) Uani 1 1 d . . .
H57A H -0.0420 0.6650 -0.0626 0.043 Uiso 1 1 calc R . .
C58 C -0.1330(5) 0.6405(7) -0.0987(3) 0.031(2) Uani 1 1 d . . .
H58A H -0.1393 0.6848 -0.1143 0.037 Uiso 1 1 calc R . .
C59 C -0.1756(6) 0.5751(7) -0.1002(3) 0.036(3) Uani 1 1 d . . .
H59A H -0.2158 0.5672 -0.1171 0.043 Uiso 1 1 calc R . .
C60 C -0.1484(6) 0.5218(6) -0.0718(3) 0.038(3) Uani 1 1 d . . .
H60A H -0.1674 0.4729 -0.0664 0.046 Uiso 1 1 calc R . .
C61 C -0.4690(5) 0.9208(7) -0.0732(3) 0.033(3) Uani 1 1 d . . .
H61A H -0.5002 0.9095 -0.0593 0.039 Uiso 1 1 calc R . .
C62 C -0.4244(5) 0.9869(6) -0.0687(3) 0.027(2) Uani 1 1 d . . .
H62A H -0.4207 1.0275 -0.0513 0.032 Uiso 1 1 calc R . .
C63 C -0.3862(6) 0.9817(6) -0.0948(3) 0.030(3) Uani 1 1 d . . .
H63A H -0.3528 1.0182 -0.0979 0.036 Uiso 1 1 calc R . .
C64 C -0.4070(5) 0.9120(7) -0.1155(3) 0.030(2) Uani 1 1 d . . .
H64A H -0.3894 0.8942 -0.1346 0.036 Uiso 1 1 calc R . .
C65 C -0.4584(5) 0.8734(7) -0.1029(3) 0.030(3) Uani 1 1 d . . .
H65A H -0.4815 0.8260 -0.1120 0.037 Uiso 1 1 calc R . .
C66 C -0.4214(5) 0.8729(7) 0.0666(3) 0.030(2) Uani 1 1 d . . .
H66A H -0.4499 0.8278 0.0651 0.036 Uiso 1 1 calc R . .
C67 C -0.3608(6) 0.8878(8) 0.0935(3) 0.040(3) Uani 1 1 d . . .
H67A H -0.3428 0.8533 0.1126 0.048 Uiso 1 1 calc R . .
C68 C -0.3338(6) 0.9618(8) 0.0864(3) 0.040(3) Uani 1 1 d . . .
H68A H -0.2950 0.9866 0.0998 0.048 Uiso 1 1 calc R . .
C69 C -0.3760(6) 0.9926(7) 0.0550(3) 0.035(3) Uani 1 1 d . . .
H69A H -0.3693 1.0414 0.0439 0.042 Uiso 1 1 calc R . .
C70 C -0.4291(6) 0.9389(6) 0.0433(3) 0.032(3) Uani 1 1 d . . .
H70A H -0.4642 0.9459 0.0232 0.038 Uiso 1 1 calc R . .
C71 C -0.0472(6) 0.8716(7) 0.0875(3) 0.040(3) Uani 1 1 d . . .
H71A H -0.0229 0.8231 0.0925 0.048 Uiso 1 1 calc R . .
C72 C -0.0964(6) 0.9019(7) 0.1050(3) 0.038(3) Uani 1 1 d . . .
H72A H -0.1109 0.8768 0.1237 0.045 Uiso 1 1 calc R . .
C73 C -0.1190(5) 0.9758(7) 0.0893(3) 0.035(3) Uani 1 1 d . . .
H73A H -0.1515 1.0091 0.0957 0.041 Uiso 1 1 calc R . .
C74 C -0.0862(6) 0.9922(7) 0.0628(3) 0.035(3) Uani 1 1 d . . .
H74A H -0.0924 1.0383 0.0482 0.042 Uiso 1 1 calc R . .
C75 C -0.0425(5) 0.9290(7) 0.0612(3) 0.035(3) Uani 1 1 d . . .
H75A H -0.0142 0.9251 0.0452 0.042 Uiso 1 1 calc R . .
C76 C -0.0838(6) 0.8690(8) -0.0753(3) 0.043(3) Uani 1 1 d . . .
H76A H -0.0533 0.8256 -0.0715 0.051 Uiso 1 1 calc R . .
C77 C -0.0804(6) 0.9366(8) -0.0547(3) 0.041(3) Uani 1 1 d . . .
H77A H -0.0463 0.9479 -0.0346 0.049 Uiso 1 1 calc R . .
C78 C -0.1359(6) 0.9867(6) -0.0684(3) 0.035(3) Uani 1 1 d . . .
H78A H -0.1464 1.0361 -0.0588 0.041 Uiso 1 1 calc R . .
C79 C -0.1727(6) 0.9484(7) -0.0991(3) 0.039(3) Uani 1 1 d . . .
H79A H -0.2118 0.9684 -0.1142 0.047 Uiso 1 1 calc R . .
C80 C -0.1408(6) 0.8755(7) -0.1031(3) 0.041(3) Uani 1 1 d . . .
H80A H -0.1550 0.8375 -0.1212 0.049 Uiso 1 1 calc R . .
C81 C -0.2441(6) 0.4384(6) 0.0022(3) 0.033(2) Uani 1 1 d . . .
H81A H -0.2809 0.4763 0.0024 0.039 Uiso 1 1 calc R . .
H81B H -0.2038 0.4701 0.0020 0.039 Uiso 1 1 calc R . .
Cl1 Cl -0.26454(14) 0.37775(17) -0.03641(7) 0.0375(7) Uani 1 1 d . . .
Cl2 Cl -0.22986(15) 0.37727(17) 0.04114(7) 0.0373(7) Uani 1 1 d . . .
C82 C -0.1850(6) 0.7557(7) 0.1854(3) 0.036(3) Uani 1 1 d . . .
H82A H -0.1677 0.8092 0.1939 0.043 Uiso 1 1 calc R . .
H82B H -0.1493 0.7159 0.1933 0.043 Uiso 1 1 calc R . .
Cl3 Cl -0.20914(17) 0.7559(2) 0.13820(9) 0.0572(9) Uani 1 1 d . . .
Cl4 Cl -0.2559(2) 0.7311(2) 0.20363(12) 0.0779(13) Uani 1 1 d . . .
C83 C -0.3098(6) 0.7337(8) -0.1884(3) 0.047(3) Uani 1 1 d . . .
H83A H -0.3297 0.7812 -0.2020 0.056 Uiso 1 1 calc R . .
H83B H -0.3408 0.6881 -0.1950 0.056 Uiso 1 1 calc R . .
Cl5 Cl -0.29863(15) 0.7534(2) -0.14284(8) 0.0455(7) Uani 1 1 d . . .
Cl6 Cl -0.23164(19) 0.7102(2) -0.19938(11) 0.0622(10) Uani 1 1 d . . .
C84 C -0.4581(5) -0.0434(6) -0.3551(3) 0.030(2) Uani 1 1 d . . .
H84A H -0.4562 -0.0537 -0.3797 0.036 Uiso 1 1 calc R . .
H84B H -0.5031 -0.0232 -0.3549 0.036 Uiso 1 1 calc R . .
Cl7 Cl -0.44349(15) -0.13574(17) -0.33048(8) 0.0402(7) Uani 1 1 d . . .
Cl8 Cl -0.39731(15) 0.03126(18) -0.33656(8) 0.0398(7) Uani 1 1 d . . .
C85 C -0.2520(7) 0.0677(6) -0.0035(3) 0.036(3) Uani 1 1 d . . .
H85A H -0.2119 0.0366 -0.0048 0.043 Uiso 1 1 calc R . .
H85B H -0.2885 0.0294 -0.0035 0.043 Uiso 1 1 calc R . .
Cl9 Cl -0.23599(15) 0.12573(17) 0.03655(7) 0.0384(7) Uani 1 1 d . . .
Cl10 Cl -0.27404(16) 0.13161(18) -0.04100(7) 0.0416(7) Uani 1 1 d . . .
C86 C -0.0425(5) 0.5231(9) -0.1471(3) 0.047(4) Uani 1 1 d . . .
H86A H 0.0008 0.4971 -0.1466 0.057 Uiso 1 1 calc R . .
H86B H -0.0465 0.5311 -0.1226 0.057 Uiso 1 1 calc R . .
Cl11 Cl -0.10713(16) 0.46135(19) -0.16926(9) 0.0477(8) Uani 1 1 d . . .
Cl12 Cl -0.04621(16) 0.6220(2) -0.16969(9) 0.0468(7) Uani 1 1 d . . .
C87 C -0.3748(6) 0.2600(7) 0.0142(3) 0.034(3) Uani 1 1 d . . .
H87A H -0.3416 0.2578 -0.0005 0.041 Uiso 1 1 calc R . .
H87B H -0.3514 0.2506 0.0388 0.041 Uiso 1 1 calc R . .
Cl13 Cl -0.41371(16) 0.3584(2) 0.01021(9) 0.0479(8) Uani 1 1 d . . .
Cl14 Cl -0.4359(2) 0.1833(2) 0.00049(11) 0.0767(14) Uani 1 1 d . . .
C88 C -0.4503(6) 0.5367(6) -0.3426(3) 0.037(3) Uani 1 1 d . . .
H88A H -0.4994 0.5395 -0.3481 0.044 Uiso 1 1 calc R . .
H88B H -0.4360 0.5292 -0.3649 0.044 Uiso 1 1 calc R . .
Cl15 Cl -0.41631(18) 0.62883(19) -0.32216(9) 0.0522(8) Uani 1 1 d . . .
Cl16 Cl -0.42293(18) 0.4537(2) -0.31409(10) 0.0576(9) Uani 1 1 d . . .
C89 C -0.1188(6) 0.2555(7) -0.0173(3) 0.046(3) Uani 1 1 d . . .
H89A H -0.1567 0.2510 -0.0058 0.055 Uiso 1 1 calc R . .
H89B H -0.1366 0.2544 -0.0429 0.055 Uiso 1 1 calc R . .
Cl17 Cl -0.07752(18) 0.3499(2) -0.00528(10) 0.0666(11) Uani 1 1 d . . .
Cl18 Cl -0.0661(3) 0.1726(3) -0.00520(11) 0.0960(18) Uani 1 1 d . . .
C90 C -0.4421(6) 0.2055(7) -0.1125(3) 0.043(3) Uani 1 1 d . . .
H90A H -0.4899 0.2135 -0.1230 0.051 Uiso 1 1 calc R . .
H90B H -0.4376 0.1585 -0.0967 0.051 Uiso 1 1 calc R . .
Cl19 Cl -0.39784(16) 0.1863(2) -0.14714(9) 0.0476(8) Uani 1 1 d . . .
Cl20 Cl -0.40980(17) 0.2925(2) -0.08777(9) 0.0568(9) Uani 1 1 d . . .
C91 C -0.0428(6) 0.3087(8) -0.3754(3) 0.044(3) Uani 1 1 d . . .
H91A H -0.0428 0.3643 -0.3842 0.053 Uiso 1 1 calc R . .
H91B H 0.0039 0.2926 -0.3659 0.053 Uiso 1 1 calc R . .
Cl21 Cl -0.07905(17) 0.2437(2) -0.41108(8) 0.0554(9) Uani 1 1 d . . .
Cl22 Cl -0.08709(17) 0.3056(2) -0.34075(8) 0.0514(8) Uani 1 1 d . . .
C92 C 0.1068(6) 1.0108(8) 0.1878(4) 0.051(4) Uani 1 1 d . . .
H92A H 0.1435 0.9975 0.1763 0.061 Uiso 1 1 calc R . .
H92B H 0.1127 0.9782 0.2094 0.061 Uiso 1 1 calc R . .
Cl23 Cl 0.03047(15) 0.98494(19) 0.15931(9) 0.0470(8) Uani 1 1 d . . .
Cl24 Cl 0.11164(15) 1.11548(18) 0.19943(8) 0.0429(7) Uani 1 1 d . . .

loop_
_atom_site_aniso_label
_atom_site_aniso_U_11
_atom_site_aniso_U_22
_atom_site_aniso_U_33
_atom_site_aniso_U_23
_atom_site_aniso_U_13
_atom_site_aniso_U_12
Ti1 0.0187(9) 0.0204(9) 0.0206(9) 0.0006(7) 0.0086(7) -0.0026(7)
Ti2 0.0176(9) 0.0168(8) 0.0259(9) -0.0031(7) 0.0044(7) 0.0008(7)
Ti3 0.0192(8) 0.0262(9) 0.0164(8) -0.0001(7) 0.0076(6) -0.0008(8)
Ti4 0.0155(8) 0.0237(9) 0.0167(8) -0.0007(7) 0.0062(6) 0.0006(7)
Ti5 0.0201(9) 0.0219(9) 0.0197(8) -0.0009(7) 0.0046(7) -0.0004(7)
Ti6 0.0160(8) 0.0155(8) 0.0198(8) -0.0005(7) 0.0072(6) -0.0010(7)
Ti7 0.0236(9) 0.0148(8) 0.0261(9) 0.0033(7) 0.0034(7) -0.0022(7)
Ti8 0.0196(9) 0.0224(9) 0.0212(9) -0.0029(7) 0.0073(7) 0.0018(7)
O1 0.023(4) 0.028(4) 0.030(4) 0.006(3) 0.015(3) -0.002(3)
O2 0.034(4) 0.030(4) 0.014(3) 0.003(3) 0.007(3) 0.012(3)
O3 0.022(3) 0.028(4) 0.024(3) 0.003(3) 0.013(3) -0.002(3)
O4 0.027(4) 0.015(3) 0.024(3) 0.001(3) 0.002(3) -0.003(3)
O5 0.027(4) 0.042(4) 0.026(4) -0.003(3) 0.011(3) 0.000(3)
O6 0.019(3) 0.027(4) 0.030(4) 0.007(3) 0.007(3) -0.003(3)
O7 0.034(4) 0.028(4) 0.028(4) -0.003(3) 0.005(3) -0.006(3)
O8 0.040(4) 0.025(4) 0.021(4) 0.005(3) 0.005(3) 0.002(3)
O17 0.029(4) 0.016(3) 0.032(4) -0.001(3) 0.003(3) -0.003(3)
O18 0.028(4) 0.021(3) 0.030(4) -0.011(3) 0.012(3) -0.006(3)
O19 0.032(4) 0.033(4) 0.022(4) 0.000(3) 0.001(3) -0.002(3)
O20 0.022(4) 0.026(4) 0.022(3) -0.007(3) 0.006(3) 0.005(3)
C1 0.067(8) 0.019(5) 0.042(7) -0.014(5) 0.032(6) -0.016(6)
C2 0.030(6) 0.025(6) 0.069(9) 0.020(6) 0.007(6) -0.003(5)
C3 0.044(7) 0.037(6) 0.024(6) 0.005(5) 0.002(5) -0.005(6)
C4 0.020(5) 0.034(6) 0.033(6) 0.001(5) 0.012(4) -0.014(5)
C5 0.034(6) 0.024(5) 0.030(6) -0.003(5) 0.011(5) -0.010(5)
C6 0.033(6) 0.027(5) 0.026(5) 0.000(5) 0.014(4) 0.004(5)
C7 0.030(6) 0.036(6) 0.017(5) -0.007(4) 0.007(4) 0.003(5)
C8 0.038(6) 0.037(6) 0.031(6) -0.002(5) 0.022(5) 0.001(5)
C9 0.041(7) 0.036(6) 0.040(7) -0.019(6) -0.001(6) 0.003(6)
C10 0.045(7) 0.025(6) 0.032(6) -0.002(5) 0.007(5) 0.017(5)
C11 0.031(5) 0.030(6) 0.022(5) -0.001(5) 0.004(4) -0.003(5)
C12 0.050(7) 0.024(5) 0.022(5) -0.004(4) 0.006(5) 0.003(5)
C13 0.026(5) 0.042(6) 0.019(5) 0.000(5) 0.015(4) 0.007(5)
C14 0.036(6) 0.035(6) 0.016(5) -0.002(4) 0.012(4) -0.013(5)
C15 0.039(6) 0.034(6) 0.013(5) 0.006(4) 0.003(4) 0.005(5)
C16 0.016(5) 0.031(6) 0.044(7) -0.015(5) -0.001(5) -0.009(4)
C17 0.017(5) 0.048(7) 0.033(6) 0.002(6) -0.006(4) 0.006(5)
C18 0.016(5) 0.027(6) 0.100(11) 0.006(7) 0.018(6) 0.019(5)
C19 0.016(5) 0.066(8) 0.027(5) -0.010(6) 0.014(4) -0.005(5)
C20 0.019(5) 0.034(6) 0.047(7) 0.007(5) 0.008(5) -0.003(5)
C21 0.030(6) 0.034(6) 0.018(5) 0.002(4) 0.004(4) -0.011(5)
C22 0.027(5) 0.030(5) 0.022(5) -0.007(4) 0.008(4) 0.000(5)
C23 0.041(7) 0.039(6) 0.016(5) -0.004(5) -0.004(5) 0.002(5)
C24 0.019(5) 0.034(6) 0.022(5) -0.002(5) -0.005(4) -0.004(5)
C25 0.041(7) 0.036(6) 0.021(5) -0.001(5) 0.004(5) 0.011(5)
C26 0.018(5) 0.055(7) 0.031(6) 0.014(6) 0.001(4) 0.004(5)
C27 0.018(5) 0.034(6) 0.066(9) -0.015(6) -0.001(5) 0.008(5)
C28 0.015(5) 0.082(10) 0.032(6) -0.009(7) 0.005(4) 0.008(6)
C29 0.019(6) 0.036(6) 0.060(8) 0.012(6) 0.002(5) -0.010(5)
C30 0.012(5) 0.036(6) 0.036(6) -0.012(5) -0.002(4) 0.001(4)
C31 0.056(9) 0.035(7) 0.083(11) 0.032(8) 0.010(8) -0.001(7)
C32 0.078(10) 0.038(7) 0.037(7) 0.012(6) 0.041(7) -0.020(7)
C33 0.037(7) 0.050(8) 0.094(12) 0.040(9) 0.010(8) -0.018(6)
C34 0.163(19) 0.058(10) 0.032(8) 0.012(7) -0.015(10) -0.087(12)
C35 0.17(2) 0.011(6) 0.106(16) 0.001(8) 0.064(15) -0.006(10)
C36 0.042(7) 0.017(5) 0.043(7) -0.006(5) 0.023(5) 0.013(5)
C37 0.048(7) 0.026(6) 0.040(7) -0.016(5) 0.012(6) -0.014(5)
C38 0.049(7) 0.038(6) 0.016(5) -0.011(5) 0.010(5) 0.004(5)
C39 0.034(6) 0.032(6) 0.050(7) -0.013(5) 0.031(5) 0.006(5)
C40 0.018(5) 0.040(7) 0.049(7) -0.015(6) 0.013(5) 0.016(5)
Ti9 0.0171(8) 0.0167(8) 0.0160(8) -0.0029(7) 0.0067(6) -0.0012(7)
Ti10 0.0173(8) 0.0208(9) 0.0165(8) -0.0001(7) 0.0081(7) -0.0001(7)
Ti11 0.0154(8) 0.0217(9) 0.0167(8) -0.0010(7) 0.0046(7) -0.0005(7)
Ti12 0.0171(8) 0.0158(8) 0.0176(8) -0.0016(7) 0.0091(7) 0.0003(7)
Ti13 0.0174(8) 0.0137(8) 0.0244(9) 0.0000(7) 0.0082(7) 0.0007(7)
Ti14 0.0179(8) 0.0202(9) 0.0196(8) -0.0044(7) 0.0083(7) 0.0002(7)
Ti15 0.0178(9) 0.0212(9) 0.0187(8) -0.0031(7) 0.0059(7) -0.0021(7)
Ti16 0.0182(9) 0.0155(8) 0.0201(9) -0.0001(7) 0.0087(7) -0.0015(7)
O9 0.035(4) 0.035(4) 0.018(3) -0.002(3) 0.009(3) -0.009(3)
O10 0.019(3) 0.031(4) 0.029(4) -0.002(3) 0.007(3) -0.001(3)
O11 0.033(4) 0.031(4) 0.018(3) 0.003(3) 0.006(3) 0.006(3)
O12 0.022(4) 0.030(4) 0.029(4) -0.003(3) 0.009(3) -0.005(3)
O13 0.035(4) 0.023(4) 0.021(3) 0.002(3) 0.011(3) 0.005(3)
O14 0.014(3) 0.029(4) 0.031(4) -0.005(3) 0.006(3) -0.001(3)
O15 0.038(4) 0.024(4) 0.017(3) -0.008(3) 0.009(3) -0.006(3)
O16 0.023(4) 0.030(4) 0.036(4) 0.012(3) 0.008(3) 0.007(3)
O21 0.030(4) 0.018(3) 0.035(4) -0.004(3) 0.009(3) -0.001(3)
O22 0.036(4) 0.027(4) 0.024(4) -0.005(3) 0.019(3) 0.008(3)
O23 0.031(4) 0.022(4) 0.024(4) 0.000(3) 0.007(3) -0.003(3)
O24 0.027(3) 0.020(3) 0.026(3) -0.005(3) 0.016(3) 0.002(3)
C41 0.041(7) 0.014(5) 0.033(6) 0.000(4) 0.003(5) -0.008(5)
C42 0.012(5) 0.050(7) 0.029(6) -0.017(5) 0.010(4) -0.012(5)
C43 0.029(6) 0.028(6) 0.043(7) 0.000(5) -0.004(5) 0.006(5)
C44 0.023(5) 0.035(6) 0.018(5) -0.006(4) 0.010(4) -0.009(5)
C45 0.040(7) 0.025(6) 0.032(6) -0.017(5) -0.003(5) 0.008(5)
C46 0.036(6) 0.031(6) 0.026(5) 0.012(5) 0.016(5) 0.001(5)
C47 0.025(6) 0.057(7) 0.021(5) 0.018(5) 0.010(4) -0.009(5)
C48 0.033(6) 0.040(6) 0.029(6) -0.001(5) 0.026(5) -0.010(5)
C49 0.018(5) 0.036(6) 0.033(6) -0.002(5) 0.021(4) -0.003(5)
C50 0.026(6) 0.028(5) 0.034(6) -0.006(5) 0.014(5) -0.008(5)
C51 0.032(6) 0.027(6) 0.045(7) 0.013(5) -0.020(6) 0.001(5)
C52 0.046(7) 0.034(6) 0.017(5) 0.014(5) -0.005(5) -0.009(5)
C53 0.034(6) 0.033(6) 0.025(5) 0.008(5) 0.004(5) -0.007(5)
C54 0.018(6) 0.072(9) 0.045(7) 0.004(7) 0.002(5) 0.009(6)
C55 0.040(7) 0.081(10) 0.025(6) -0.008(6) 0.004(5) 0.046(7)
C56 0.041(7) 0.049(7) 0.022(5) -0.001(5) 0.017(5) 0.028(6)
C57 0.030(6) 0.040(7) 0.048(7) -0.010(6) 0.032(5) 0.004(5)
C58 0.036(6) 0.038(6) 0.025(5) 0.005(5) 0.019(5) 0.004(5)
C59 0.028(6) 0.057(8) 0.026(6) -0.024(6) 0.011(5) -0.004(6)
C60 0.053(7) 0.012(5) 0.064(8) -0.010(5) 0.043(6) 0.004(5)
C61 0.024(6) 0.034(6) 0.043(7) 0.000(5) 0.015(5) 0.010(5)
C62 0.036(6) 0.022(5) 0.019(5) -0.007(4) -0.002(4) 0.009(5)
C63 0.037(6) 0.018(5) 0.031(6) 0.010(4) -0.004(5) -0.002(5)
C64 0.028(6) 0.037(6) 0.028(6) 0.005(5) 0.009(4) 0.011(5)
C65 0.018(5) 0.031(6) 0.037(6) -0.008(5) -0.005(4) -0.002(5)
C66 0.025(5) 0.029(6) 0.043(6) -0.007(5) 0.023(5) -0.005(5)
C67 0.040(7) 0.057(8) 0.029(6) -0.008(6) 0.018(5) 0.015(6)
C68 0.037(6) 0.055(8) 0.033(6) -0.033(6) 0.021(5) -0.021(6)
C69 0.038(6) 0.024(6) 0.055(7) -0.004(5) 0.036(6) 0.015(5)
C70 0.035(6) 0.026(6) 0.040(6) -0.009(5) 0.021(5) 0.010(5)
C71 0.029(6) 0.025(6) 0.051(7) 0.001(5) -0.021(6) 0.001(5)
C72 0.047(7) 0.045(7) 0.016(5) 0.006(5) -0.004(5) -0.023(6)
C73 0.021(5) 0.038(6) 0.047(7) -0.024(6) 0.014(5) -0.013(5)
C74 0.035(6) 0.027(6) 0.041(7) -0.005(5) 0.003(5) -0.009(5)
C75 0.025(6) 0.039(7) 0.044(7) -0.011(6) 0.012(5) -0.020(5)
C76 0.036(7) 0.046(7) 0.059(8) 0.014(7) 0.039(6) -0.002(6)
C77 0.026(6) 0.054(8) 0.047(7) 0.013(6) 0.015(5) -0.012(6)
C78 0.057(8) 0.020(5) 0.032(6) 0.008(5) 0.021(5) 0.002(5)
C79 0.053(8) 0.042(7) 0.023(6) 0.015(5) 0.013(5) 0.000(6)
C80 0.057(8) 0.035(7) 0.038(7) -0.003(5) 0.027(6) -0.014(6)
C81 0.044(6) 0.021(5) 0.038(6) 0.006(5) 0.019(5) 0.000(5)
Cl1 0.0378(15) 0.0349(15) 0.0372(15) 0.0032(12) 0.0027(12) -0.0025(13)
Cl2 0.0442(16) 0.0330(14) 0.0328(14) 0.0042(12) 0.0045(12) -0.0069(13)
C82 0.041(6) 0.028(6) 0.043(6) -0.001(5) 0.016(5) 0.001(5)
Cl3 0.0527(19) 0.075(2) 0.0454(17) -0.0001(18) 0.0137(15) -0.0032(19)
Cl4 0.106(3) 0.049(2) 0.104(3) -0.002(2) 0.077(3) 0.001(2)
C83 0.044(7) 0.049(8) 0.043(7) -0.005(6) -0.001(6) 0.008(6)
Cl5 0.0423(16) 0.0511(18) 0.0427(16) -0.0018(15) 0.0088(13) 0.0030(15)
Cl6 0.065(2) 0.050(2) 0.084(3) -0.0008(19) 0.042(2) -0.0119(18)
C84 0.029(6) 0.027(6) 0.030(6) -0.004(5) 0.000(5) 0.008(5)
Cl7 0.0482(17) 0.0332(15) 0.0410(16) 0.0045(13) 0.0142(13) 0.0024(13)
Cl8 0.0405(16) 0.0419(16) 0.0381(15) -0.0032(13) 0.0111(12) -0.0055(13)
C85 0.052(7) 0.023(5) 0.035(6) -0.010(5) 0.013(5) 0.002(6)
Cl9 0.0480(17) 0.0339(15) 0.0316(14) -0.0055(12) 0.0057(12) 0.0075(13)
Cl10 0.0611(19) 0.0349(15) 0.0303(14) -0.0008(12) 0.0134(13) -0.0047(14)
C86 0.021(6) 0.089(10) 0.033(6) 0.036(7) 0.006(5) -0.011(6)
Cl11 0.0486(18) 0.0438(17) 0.0540(19) -0.0069(15) 0.0186(15) -0.0070(15)
Cl12 0.0454(17) 0.0450(17) 0.0537(18) -0.0013(15) 0.0187(14) -0.0041(14)
C87 0.039(6) 0.040(6) 0.022(5) -0.007(5) 0.005(4) -0.001(5)
Cl13 0.0433(17) 0.0476(18) 0.0519(18) 0.0024(15) 0.0087(14) 0.0135(15)
Cl14 0.078(3) 0.059(2) 0.075(3) 0.011(2) -0.020(2) -0.036(2)
C88 0.033(6) 0.033(6) 0.039(6) 0.002(5) -0.001(5) -0.002(5)
Cl15 0.065(2) 0.0358(16) 0.0529(19) -0.0089(15) 0.0084(16) 0.0001(16)
Cl16 0.060(2) 0.0427(18) 0.063(2) 0.0095(16) -0.0023(17) 0.0018(16)
C89 0.044(7) 0.049(8) 0.046(7) -0.003(6) 0.011(6) 0.003(6)
Cl17 0.048(2) 0.077(3) 0.070(2) 0.017(2) 0.0031(18) -0.0242(19)
Cl18 0.120(4) 0.097(3) 0.063(3) -0.013(2) 0.003(2) 0.077(3)
C90 0.039(7) 0.040(7) 0.054(8) 0.001(6) 0.019(6) 0.000(6)
Cl19 0.0470(18) 0.0469(18) 0.0550(19) -0.0116(15) 0.0240(15) -0.0077(15)
Cl20 0.0514(19) 0.070(2) 0.0484(19) -0.0169(17) 0.0108(15) -0.0033(18)
C91 0.041(7) 0.053(8) 0.036(7) 0.008(6) 0.006(5) 0.001(6)
Cl21 0.0520(19) 0.079(2) 0.0386(16) -0.0149(17) 0.0163(14) -0.0061(18)
Cl22 0.058(2) 0.058(2) 0.0455(18) -0.0075(16) 0.0275(15) -0.0034(17)
C92 0.027(6) 0.054(8) 0.062(9) -0.020(7) -0.007(6) 0.012(6)
Cl23 0.0374(16) 0.0427(17) 0.0550(19) -0.0023(15) -0.0018(14) -0.0038(13)
Cl24 0.0471(17) 0.0392(16) 0.0415(16) -0.0091(13) 0.0080(13) -0.0021(14)

loop_
_atom_type_symbol
_atom_type_description
_atom_type_scat_dispersion_real
_atom_type_scat_dispersion_imag
_atom_type_scat_source
C C 0.0033 0.0016 'International Tables Vol C Tables 4.2.6.8 and 6.1.1.4'
H H 0.0000 0.0000 'International Tables Vol C Tables 4.2.6.8 and 6.1.1.4'
O O 0.0106 0.0060 'International Tables Vol C Tables 4.2.6.8 and 6.1.1.4'
Cl Cl 0.1484 0.1585 'International Tables Vol C Tables 4.2.6.8 and 6.1.1.4'
Ti Ti 0.2776 0.4457 'International Tables Vol C Tables 4.2.6.8 and 6.1.1.4'

loop_
_geom_angle_atom_site_label_1
_geom_angle_atom_site_label_2
_geom_angle_atom_site_label_3
_geom_angle
_geom_angle_site_symmetry_1
_geom_angle_site_symmetry_3
_geom_angle_publ_flag
O1 Ti1 O4 106.1(3) . . ?
O1 Ti1 O17 102.2(3) . . ?
O4 Ti1 O17 105.3(3) . . ?
O1 Ti1 C1 86.6(4) . . ?
O4 Ti1 C1 118.2(4) . . ?
O17 Ti1 C1 131.3(4) . . ?
O1 Ti1 C3 130.0(4) . . ?
O4 Ti1 C3 119.7(4) . . ?
O17 Ti1 C3 84.9(3) . . ?
C1 Ti1 C3 55.6(4) . . ?
O1 Ti1 C5 109.8(3) . . ?
O4 Ti1 C5 87.7(3) . . ?
O17 Ti1 C5 140.5(3) . . ?
C1 Ti1 C5 33.7(4) . . ?
C3 Ti1 C5 56.9(4) . . ?
O1 Ti1 C2 96.8(4) . . ?
O4 Ti1 C2 142.8(4) . . ?
O17 Ti1 C2 97.8(4) . . ?
C1 Ti1 C2 33.5(4) . . ?
C3 Ti1 C2 33.6(4) . . ?
C5 Ti1 C2 56.7(4) . . ?
O1 Ti1 C4 142.5(3) . . ?
O4 Ti1 C4 88.7(3) . . ?
O17 Ti1 C4 106.9(3) . . ?
C1 Ti1 C4 56.3(4) . . ?
C3 Ti1 C4 33.9(4) . . ?
C5 Ti1 C4 35.0(3) . . ?
C2 Ti1 C4 56.5(4) . . ?
O2 Ti2 O1 103.8(3) . . ?
O2 Ti2 O18 104.4(3) . . ?
O1 Ti2 O18 102.8(3) . . ?
O2 Ti2 C6 107.3(3) . . ?
O1 Ti2 C6 91.4(3) . . ?
O18 Ti2 C6 140.9(3) . . ?
O2 Ti2 C10 139.8(3) . . ?
O1 Ti2 C10 91.1(4) . . ?
O18 Ti2 C10 108.4(3) . . ?
C6 Ti2 C10 34.1(3) . . ?
O2 Ti2 C7 84.5(3) . . ?
O1 Ti2 C7 122.3(3) . . ?
O18 Ti2 C7 130.7(4) . . ?
C6 Ti2 C7 34.4(3) . . ?
C10 Ti2 C7 56.4(4) . . ?
O2 Ti2 C9 131.6(4) . . ?
O1 Ti2 C9 120.4(4) . . ?
O18 Ti2 C9 85.3(3) . . ?
C6 Ti2 C9 56.4(4) . . ?
C10 Ti2 C9 33.5(4) . . ?
C7 Ti2 C9 56.4(4) . . ?
O2 Ti2 C8 97.9(3) . . ?
O1 Ti2 C8 145.4(4) . . ?
O18 Ti2 C8 97.4(4) . . ?
C6 Ti2 C8 56.1(4) . . ?
C10 Ti2 C8 55.6(4) . . ?
C7 Ti2 C8 33.6(3) . . ?
C9 Ti2 C8 33.7(4) . . ?
O19 Ti3 O2 103.6(3) . . ?
O19 Ti3 O3 105.0(3) . . ?
O2 Ti3 O3 103.3(3) . . ?
O19 Ti3 C15 96.0(3) . . ?
O2 Ti3 C15 143.1(3) . . ?
O3 Ti3 C15 101.3(3) . . ?
O19 Ti3 C12 141.9(4) . . ?
O2 Ti3 C12 90.5(3) . . ?
O3 Ti3 C12 105.8(4) . . ?
C15 Ti3 C12 56.3(4) . . ?
O19 Ti3 C11 129.4(3) . . ?
O2 Ti3 C11 122.0(3) . . ?
O3 Ti3 C11 86.0(3) . . ?
C15 Ti3 C11 33.9(3) . . ?
C12 Ti3 C11 33.8(3) . . ?
O19 Ti3 C13 109.2(4) . . ?
O2 Ti3 C13 88.2(3) . . ?
O3 Ti3 C13 140.1(3) . . ?
C15 Ti3 C13 55.6(4) . . ?
C12 Ti3 C13 35.0(4) . . ?
C11 Ti3 C13 56.4(4) . . ?
O19 Ti3 C14 85.3(3) . . ?
O2 Ti3 C14 117.2(4) . . ?
O3 Ti3 C14 134.7(3) . . ?
C15 Ti3 C14 33.4(4) . . ?
C12 Ti3 C14 57.0(4) . . ?
C11 Ti3 C14 56.2(3) . . ?
C13 Ti3 C14 33.6(3) . . ?
O20 Ti4 O3 103.1(3) . . ?
O20 Ti4 O4 103.6(3) . . ?
O3 Ti4 O4 103.9(3) . . ?
O20 Ti4 C17 115.7(3) . . ?
O3 Ti4 C17 86.8(4) . . ?
O4 Ti4 C17 135.8(4) . . ?
O20 Ti4 C16 142.0(3) . . ?
O3 Ti4 C16 96.9(4) . . ?
O4 Ti4 C16 102.5(3) . . ?
C17 Ti4 C16 33.3(4) . . ?
O20 Ti4 C20 123.5(4) . . ?
O3 Ti4 C20 128.8(3) . . ?
O4 Ti4 C20 86.1(3) . . ?
C17 Ti4 C20 56.0(4) . . ?
C16 Ti4 C20 32.8(4) . . ?
O20 Ti4 C19 91.4(4) . . ?
O3 Ti4 C19 143.1(3) . . ?
O4 Ti4 C19 105.3(4) . . ?
C17 Ti4 C19 56.5(4) . . ?
C16 Ti4 C19 55.1(4) . . ?
C20 Ti4 C19 33.9(4) . . ?
O20 Ti4 C18 86.9(4) . . ?
O3 Ti4 C18 112.7(4) . . ?
O4 Ti4 C18 138.5(4) . . ?
C17 Ti4 C18 34.6(4) . . ?
C16 Ti4 C18 55.5(4) . . ?
C20 Ti4 C18 56.0(4) . . ?
C19 Ti4 C18 33.5(4) . . ?
O8 Ti5 O5 103.5(3) . . ?
O8 Ti5 O17 103.2(3) . . ?
O5 Ti5 O17 105.0(3) . . ?
O8 Ti5 C21 115.6(4) . . ?
O5 Ti5 C21 134.9(3) . . ?
O17 Ti5 C21 87.8(3) . . ?
O8 Ti5 C25 143.1(4) . . ?
O5 Ti5 C25 100.6(4) . . ?
O17 Ti5 C25 97.0(3) . . ?
C21 Ti5 C25 34.3(4) . . ?
O8 Ti5 C24 121.5(3) . . ?
O5 Ti5 C24 85.1(3) . . ?
O17 Ti5 C24 130.7(3) . . ?
C21 Ti5 C24 56.1(4) . . ?
C25 Ti5 C24 34.2(4) . . ?
O8 Ti5 C23 90.6(3) . . ?
O5 Ti5 C23 104.8(4) . . ?
O17 Ti5 C23 143.0(4) . . ?
C21 Ti5 C23 55.5(4) . . ?
C25 Ti5 C23 56.1(4) . . ?
C24 Ti5 C23 33.2(4) . . ?
O8 Ti5 C22 87.3(3) . . ?
O5 Ti5 C22 137.4(3) . . ?
O17 Ti5 C22 112.4(3) . . ?
C21 Ti5 C22 33.5(3) . . ?
C25 Ti5 C22 56.3(4) . . ?
C24 Ti5 C22 55.3(3) . . ?
C23 Ti5 C22 33.1(4) . . ?
O6 Ti6 O18 104.1(3) . . ?
O6 Ti6 O5 104.2(3) . . ?
O18 Ti6 O5 102.7(3) . . ?
O6 Ti6 C30 103.3(3) . . ?
O18 Ti6 C30 142.0(3) . . ?
O5 Ti6 C30 95.6(4) . . ?
O6 Ti6 C29 86.2(3) . . ?
O18 Ti6 C29 124.6(4) . . ?
O5 Ti6 C29 127.7(4) . . ?
C30 Ti6 C29 33.1(4) . . ?
O6 Ti6 C28 103.9(4) . . ?
O18 Ti6 C28 92.5(4) . . ?
O5 Ti6 C28 143.6(4) . . ?
C30 Ti6 C28 55.4(4) . . ?
C29 Ti6 C28 33.4(4) . . ?
O6 Ti6 C27 136.6(4) . . ?
O18 Ti6 C27 86.6(3) . . ?
O5 Ti6 C27 114.4(4) . . ?
C30 Ti6 C27 55.5(4) . . ?
C29 Ti6 C27 55.0(4) . . ?
C28 Ti6 C27 32.9(4) . . ?
O6 Ti6 C26 137.5(4) . . ?
O18 Ti6 C26 112.9(4) . . ?
O5 Ti6 C26 87.8(4) . . ?
C30 Ti6 C26 34.3(4) . . ?
C29 Ti6 C26 56.0(4) . . ?
C28 Ti6 C26 55.7(4) . . ?
C27 Ti6 C26 33.5(4) . . ?
O6 Ti7 O7 103.7(3) . . ?
O6 Ti7 O19 103.9(3) . . ?
O7 Ti7 O19 103.7(3) . . ?
O6 Ti7 C34 100.2(6) . . ?
O7 Ti7 C34 94.5(6) . . ?
O19 Ti7 C34 145.2(4) . . ?
O6 Ti7 C32 110.8(4) . . ?
O7 Ti7 C32 138.3(4) . . ?
O19 Ti7 C32 90.2(4) . . ?
C34 Ti7 C32 57.5(5) . . ?
O6 Ti7 C35 133.9(6) . . ?
O7 Ti7 C35 84.2(5) . . ?
O19 Ti7 C35 118.4(6) . . ?
C34 Ti7 C35 33.8(6) . . ?
C32 Ti7 C35 55.1(6) . . ?
O6 Ti7 C33 88.0(4) . . ?
O7 Ti7 C33 130.6(5) . . ?
O19 Ti7 C33 120.0(5) . . ?
C34 Ti7 C33 36.2(6) . . ?
C32 Ti7 C33 33.3(4) . . ?
C35 Ti7 C33 56.2(6) . . ?
O6 Ti7 C31 142.1(4) . . ?
O7 Ti7 C31 107.3(5) . . ?
O19 Ti7 C31 89.5(4) . . ?
C34 Ti7 C31 56.5(5) . . ?
C32 Ti7 C31 32.6(5) . . ?
C35 Ti7 C31 33.2(6) . . ?
C33 Ti7 C31 55.2(5) . . ?
O20 Ti8 O8 104.0(3) . . ?
O20 Ti8 O7 103.0(3) . . ?
O8 Ti8 O7 103.3(3) . . ?
O20 Ti8 C38 135.4(4) . . ?
O8 Ti8 C38 86.6(4) . . ?
O7 Ti8 C38 116.7(4) . . ?
O20 Ti8 C39 101.5(3) . . ?
O8 Ti8 C39 95.4(4) . . ?
O7 Ti8 C39 144.4(4) . . ?
C38 Ti8 C39 33.9(4) . . ?
O20 Ti8 C37 137.7(4) . . ?
O8 Ti8 C37 112.5(4) . . ?
O7 Ti8 C37 89.2(4) . . ?
C38 Ti8 C37 33.6(4) . . ?
C39 Ti8 C37 55.5(4) . . ?
O20 Ti8 C36 104.4(3) . . ?
O8 Ti8 C36 143.1(4) . . ?
O7 Ti8 C36 92.7(4) . . ?
C38 Ti8 C36 56.6(4) . . ?
C39 Ti8 C36 56.2(4) . . ?
C37 Ti8 C36 33.8(4) . . ?
O20 Ti8 C40 85.5(3) . . ?
O8 Ti8 C40 128.6(4) . . ?
O7 Ti8 C40 124.0(4) . . ?
C38 Ti8 C40 56.3(4) . . ?
C39 Ti8 C40 34.0(4) . . ?
C37 Ti8 C40 55.2(4) . . ?
C36 Ti8 C40 33.3(4) . . ?
Ti2 O1 Ti1 149.4(4) . . ?
Ti2 O2 Ti3 170.9(4) . . ?
Ti3 O3 Ti4 143.2(4) . . ?
Ti1 O4 Ti4 173.3(4) . . ?
Ti5 O5 Ti6 162.4(4) . . ?
Ti6 O6 Ti7 155.2(4) . . ?
Ti8 O7 Ti7 153.1(4) . . ?
Ti5 O8 Ti8 159.1(5) . . ?
Ti1 O17 Ti5 145.9(4) . . ?
Ti2 O18 Ti6 154.5(4) . . ?
Ti3 O19 Ti7 158.8(4) . . ?
Ti8 O20 Ti4 152.1(4) . . ?
C2 C1 C5 110.4(10) . . ?
C2 C1 Ti1 73.4(6) . . ?
C5 C1 Ti1 73.4(6) . . ?
C2 C1 H1A 124.8 . . ?
C5 C1 H1A 124.8 . . ?
Ti1 C1 H1A 120.1 . . ?
C1 C2 C3 107.4(10) . . ?
C1 C2 Ti1 73.0(6) . . ?
C3 C2 Ti1 73.0(6) . . ?
C1 C2 H2A 126.3 . . ?
C3 C2 H2A 126.3 . . ?
Ti1 C2 H2A 119.5 . . ?
C2 C3 C4 109.5(10) . . ?
C2 C3 Ti1 73.3(7) . . ?
C4 C3 Ti1 73.8(6) . . ?
C2 C3 H3A 125.2 . . ?
C4 C3 H3A 125.2 . . ?
Ti1 C3 H3A 119.4 . . ?
C3 C4 C5 106.5(10) . . ?
C3 C4 Ti1 72.3(6) . . ?
C5 C4 Ti1 72.0(6) . . ?
C3 C4 H4A 126.8 . . ?
C5 C4 H4A 126.8 . . ?
Ti1 C4 H4A 120.8 . . ?
C1 C5 C4 106.2(9) . . ?
C1 C5 Ti1 72.9(6) . . ?
C4 C5 Ti1 73.1(5) . . ?
C1 C5 H5A 126.9 . . ?
C4 C5 H5A 126.9 . . ?
Ti1 C5 H5A 119.2 . . ?
C10 C6 C7 107.8(10) . . ?
C10 C6 Ti2 73.9(6) . . ?
C7 C6 Ti2 74.0(6) . . ?
C10 C6 H6A 126.1 . . ?
C7 C6 H6A 126.1 . . ?
Ti2 C6 H6A 118.0 . . ?
C8 C7 C6 107.0(9) . . ?
C8 C7 Ti2 73.8(6) . . ?
C6 C7 Ti2 71.6(6) . . ?
C8 C7 H7A 126.5 . . ?
C6 C7 H7A 126.5 . . ?
Ti2 C7 H7A 119.9 . . ?
C9 C8 C7 108.8(10) . . ?
C9 C8 Ti2 72.4(7) . . ?
C7 C8 Ti2 72.6(6) . . ?
C9 C8 H8A 125.6 . . ?
C7 C8 H8A 125.6 . . ?
Ti2 C8 H8A 121.2 . . ?
C10 C9 C8 107.8(10) . . ?
C10 C9 Ti2 73.1(7) . . ?
C8 C9 Ti2 73.9(7) . . ?
C10 C9 H9A 126.1 . . ?
C8 C9 H9A 126.1 . . ?
Ti2 C9 H9A 118.8 . . ?
C9 C10 C6 108.6(10) . . ?
C9 C10 Ti2 73.4(6) . . ?
C6 C10 Ti2 72.0(6) . . ?
C9 C10 H10A 125.7 . . ?
C6 C10 H10A 125.7 . . ?
Ti2 C10 H10A 120.6 . . ?
C12 C11 C15 108.1(10) . . ?
C12 C11 Ti3 72.7(5) . . ?
C15 C11 Ti3 72.6(5) . . ?
C12 C11 H11A 125.9 . . ?
C15 C11 H11A 125.9 . . ?
Ti3 C11 H11A 120.6 . . ?
C11 C12 C13 106.5(9) . . ?
C11 C12 Ti3 73.6(6) . . ?
C13 C12 Ti3 72.9(5) . . ?
C11 C12 H12A 126.8 . . ?
C13 C12 H12A 126.7 . . ?
Ti3 C12 H12A 118.8 . . ?
C14 C13 C12 108.1(9) . . ?
C14 C13 Ti3 73.8(6) . . ?
C12 C13 Ti3 72.0(6) . . ?
C14 C13 H13A 125.9 . . ?
C12 C13 H13A 125.9 . . ?
Ti3 C13 H13A 120.0 . . ?
C15 C14 C13 107.5(9) . . ?
C15 C14 Ti3 72.2(6) . . ?
C13 C14 Ti3 72.7(6) . . ?
C15 C14 H14A 126.3 . . ?
C13 C14 H14A 126.3 . . ?
Ti3 C14 H14A 120.7 . . ?
C14 C15 C11 109.7(10) . . ?
C14 C15 Ti3 74.4(6) . . ?
C11 C15 Ti3 73.6(6) . . ?
C14 C15 H15A 125.1 . . ?
C11 C15 H15A 125.1 . . ?
Ti3 C15 H15A 118.6 . . ?
C20 C16 C17 111.3(10) . . ?
C20 C16 Ti4 74.3(6) . . ?
C17 C16 Ti4 72.8(6) . . ?
C20 C16 H16A 124.4 . . ?
C17 C16 H16A 124.4 . . ?
Ti4 C16 H16A 120.1 . . ?
C16 C17 C18 106.4(10) . . ?
C16 C17 Ti4 73.8(5) . . ?
C18 C17 Ti4 74.1(5) . . ?
C16 C17 H17A 126.8 . . ?
C18 C17 H17A 126.8 . . ?
Ti4 C17 H17A 117.4 . . ?
C19 C18 C17 107.2(10) . . ?
C19 C18 Ti4 73.2(6) . . ?
C17 C18 Ti4 71.3(6) . . ?
C19 C18 H18A 126.4 . . ?
C17 C18 H18A 126.4 . . ?
Ti4 C18 H18A 120.9 . . ?
C18 C19 C20 108.0(10) . . ?
C18 C19 Ti4 73.3(6) . . ?
C20 C19 Ti4 72.8(6) . . ?
C18 C19 H19A 126.0 . . ?
C20 C19 H19A 126.0 . . ?
Ti4 C19 H19A 119.8 . . ?
C16 C20 C19 107.2(10) . . ?
C16 C20 Ti4 72.9(6) . . ?
C19 C20 Ti4 73.3(6) . . ?
C16 C20 H20A 126.4 . . ?
C19 C20 H20A 126.4 . . ?
Ti4 C20 H20A 119.3 . . ?
C22 C21 C25 108.5(9) . . ?
C22 C21 Ti5 74.5(6) . . ?
C25 C21 Ti5 73.0(6) . . ?
C22 C21 H21A 125.8 . . ?
C25 C21 H21A 125.8 . . ?
Ti5 C21 H21A 118.6 . . ?
C23 C22 C21 108.2(10) . . ?
C23 C22 Ti5 73.3(6) . . ?
C21 C22 Ti5 72.0(6) . . ?
C23 C22 H22A 125.9 . . ?
C21 C22 H22A 125.9 . . ?
Ti5 C22 H22A 120.5 . . ?
C24 C23 C22 109.0(10) . . ?
C24 C23 Ti5 73.4(6) . . ?
C22 C23 Ti5 73.6(6) . . ?
C24 C23 H23A 125.5 . . ?
C22 C23 H23A 125.5 . . ?
Ti5 C23 H23A 119.3 . . ?
C23 C24 C25 108.1(10) . . ?
C23 C24 Ti5 73.4(5) . . ?
C25 C24 Ti5 72.1(5) . . ?
C23 C24 H24A 126.0 . . ?
C25 C24 H24A 126.0 . . ?
Ti5 C24 H24A 120.4 . . ?
C21 C25 C24 106.2(10) . . ?
C21 C25 Ti5 72.6(6) . . ?
C24 C25 Ti5 73.8(6) . . ?
C21 C25 H25A 126.9 . . ?
C24 C25 H25A 126.9 . . ?
Ti5 C25 H25A 118.8 . . ?
C27 C26 C30 105.2(10) . . ?
C27 C26 Ti6 73.0(6) . . ?
C30 C26 Ti6 71.6(5) . . ?
C27 C26 H26A 127.4 . . ?
C30 C26 H26A 127.4 . . ?
Ti6 C26 H26A 120.0 . . ?
C28 C27 C26 109.6(10) . . ?
C28 C27 Ti6 72.9(6) . . ?
C26 C27 Ti6 73.4(6) . . ?
C28 C27 H27A 125.2 . . ?
C26 C27 H27A 125.2 . . ?
Ti6 C27 H27A 120.1 . . ?
C27 C28 C29 108.1(11) . . ?
C27 C28 Ti6 74.2(7) . . ?
C29 C28 Ti6 73.0(7) . . ?
C27 C28 H28A 125.9 . . ?
C29 C28 H28A 125.9 . . ?
Ti6 C28 H28A 118.8 . . ?
C30 C29 C28 108.6(11) . . ?
C30 C29 Ti6 73.3(6) . . ?
C28 C29 Ti6 73.6(6) . . ?
C30 C29 H29A 125.7 . . ?
C28 C29 H29A 125.7 . . ?
Ti6 C29 H29A 119.3 . . ?
C29 C30 C26 108.5(10) . . ?
C29 C30 Ti6 73.6(6) . . ?
C26 C30 Ti6 74.1(6) . . ?
C29 C30 H30A 125.8 . . ?
C26 C30 H30A 125.7 . . ?
Ti6 C30 H30A 118.5 . . ?
C32 C31 C35 109.1(15) . . ?
C32 C31 Ti7 72.9(7) . . ?
C35 C31 Ti7 73.2(8) . . ?
C32 C31 H31A 125.5 . . ?
C35 C31 H31A 125.5 . . ?
Ti7 C31 H31A 120.2 . . ?
C31 C32 C33 109.9(14) . . ?
C31 C32 Ti7 74.5(7) . . ?
C33 C32 Ti7 73.8(7) . . ?
C31 C32 H32A 125.1 . . ?
C33 C32 H32A 125.1 . . ?
Ti7 C32 H32A 118.4 . . ?
C32 C33 C34 106.5(14) . . ?
C32 C33 Ti7 72.9(7) . . ?
C34 C33 Ti7 70.6(7) . . ?
C32 C33 H33A 126.7 . . ?
C34 C33 H33A 126.7 . . ?
Ti7 C33 H33A 121.6 . . ?
C35 C34 C33 104.4(13) . . ?
C35 C34 Ti7 74.6(8) . . ?
C33 C34 Ti7 73.3(7) . . ?
C35 C34 H34A 127.8 . . ?
C33 C34 H34A 127.8 . . ?
Ti7 C34 H34A 116.8 . . ?
C31 C35 C34 110.0(17) . . ?
C31 C35 Ti7 73.7(8) . . ?
C34 C35 Ti7 71.6(8) . . ?
C31 C35 H35A 125.0 . . ?
C34 C35 H35A 125.0 . . ?
Ti7 C35 H35A 121.3 . . ?
C40 C36 C37 107.1(10) . . ?
C40 C36 Ti8 73.6(6) . . ?
C37 C36 Ti8 73.2(6) . . ?
C40 C36 H36A 126.5 . . ?
C37 C36 H36A 126.5 . . ?
Ti8 C36 H36A 118.7 . . ?
C38 C37 C36 109.0(10) . . ?
C38 C37 Ti8 71.7(6) . . ?
C36 C37 Ti8 73.0(6) . . ?
C38 C37 H37A 125.5 . . ?
C36 C37 H37A 125.5 . . ?
Ti8 C37 H37A 121.4 . . ?
C37 C38 C39 107.6(10) . . ?
C37 C38 Ti8 74.6(6) . . ?
C39 C38 Ti8 74.1(6) . . ?
C37 C38 H38A 126.2 . . ?
C39 C38 H38A 126.2 . . ?
Ti8 C38 H38A 117.1 . . ?
C38 C39 C40 107.6(10) . . ?
C38 C39 Ti8 72.0(6) . . ?
C40 C39 Ti8 73.5(6) . . ?
C38 C39 H39A 126.2 . . ?
C40 C39 H39A 126.2 . . ?
Ti8 C39 H39A 120.1 . . ?
C36 C40 C39 108.6(10) . . ?
C36 C40 Ti8 73.1(6) . . ?
C39 C40 Ti8 72.5(6) . . ?
C36 C40 H40A 125.7 . . ?
C39 C40 H40A 125.7 . . ?
Ti8 C40 H40A 120.4 . . ?
O12 Ti9 O9 102.2(3) . . ?
O12 Ti9 O21 104.4(3) . . ?
O9 Ti9 O21 105.0(3) . . ?
O12 Ti9 C45 86.7(4) . . ?
O9 Ti9 C45 110.9(4) . . ?
O21 Ti9 C45 139.2(3) . . ?
O12 Ti9 C43 123.3(4) . . ?
O9 Ti9 C43 129.0(4) . . ?
O21 Ti9 C43 86.3(3) . . ?
C45 Ti9 C43 56.1(4) . . ?
O12 Ti9 C42 142.7(3) . . ?
O9 Ti9 C42 95.4(3) . . ?
O21 Ti9 C42 102.3(4) . . ?
C45 Ti9 C42 56.3(4) . . ?
C43 Ti9 C42 34.1(4) . . ?
O12 Ti9 C41 114.0(4) . . ?
O9 Ti9 C41 85.9(3) . . ?
O21 Ti9 C41 136.9(3) . . ?
C45 Ti9 C41 33.4(4) . . ?
C43 Ti9 C41 56.8(4) . . ?
C42 Ti9 C41 34.6(4) . . ?
O12 Ti9 C44 91.3(3) . . ?
O9 Ti9 C44 141.8(3) . . ?
O21 Ti9 C44 105.9(3) . . ?
C45 Ti9 C44 33.7(3) . . ?
C43 Ti9 C44 33.8(4) . . ?
C42 Ti9 C44 56.3(3) . . ?
C41 Ti9 C44 56.1(4) . . ?
O22 Ti10 O9 104.4(3) . . ?
O22 Ti10 O10 104.1(3) . . ?
O9 Ti10 O10 103.9(3) . . ?
O22 Ti10 C46 142.3(4) . . ?
O9 Ti10 C46 103.6(3) . . ?
O10 Ti10 C46 93.0(3) . . ?
O22 Ti10 C50 125.5(4) . . ?
O9 Ti10 C50 85.5(3) . . ?
O10 Ti10 C50 125.5(3) . . ?
C46 Ti10 C50 33.9(3) . . ?
O22 Ti10 C47 112.4(4) . . ?
O9 Ti10 C47 137.8(4) . . ?
O10 Ti10 C47 86.9(3) . . ?
C46 Ti10 C47 34.4(4) . . ?
C50 Ti10 C47 56.5(4) . . ?
O22 Ti10 C48 85.7(4) . . ?
O9 Ti10 C48 137.3(3) . . ?
O10 Ti10 C48 113.7(3) . . ?
C46 Ti10 C48 56.5(4) . . ?
C50 Ti10 C48 56.6(4) . . ?
C47 Ti10 C48 33.6(4) . . ?
O22 Ti10 C49 92.3(4) . . ?
O9 Ti10 C49 104.0(3) . . ?
O10 Ti10 C49 142.7(3) . . ?
C46 Ti10 C49 56.5(4) . . ?
C50 Ti10 C49 34.6(3) . . ?
C47 Ti10 C49 55.8(4) . . ?
C48 Ti10 C49 33.4(3) . . ?
O10 Ti11 O11 103.0(3) . . ?
O10 Ti11 O23 104.7(3) . . ?
O11 Ti11 O23 104.4(3) . . ?
O10 Ti11 C55 124.2(4) . . ?
O11 Ti11 C55 85.2(4) . . ?
O23 Ti11 C55 126.9(4) . . ?
O10 Ti11 C54 143.9(4) . . ?
O11 Ti11 C54 102.0(4) . . ?
O23 Ti11 C54 93.8(4) . . ?
C55 Ti11 C54 34.0(4) . . ?
O10 Ti11 C51 91.5(4) . . ?
O11 Ti11 C51 104.6(4) . . ?
O23 Ti11 C51 142.5(3) . . ?
C55 Ti11 C51 34.6(4) . . ?
C54 Ti11 C51 57.0(4) . . ?
O10 Ti11 C53 115.7(3) . . ?
O11 Ti11 C53 135.8(4) . . ?
O23 Ti11 C53 86.3(3) . . ?
C55 Ti11 C53 56.1(4) . . ?
C54 Ti11 C53 33.9(4) . . ?
C51 Ti11 C53 56.2(4) . . ?
O10 Ti11 C52 87.8(4) . . ?
O11 Ti11 C52 138.1(4) . . ?
O23 Ti11 C52 111.9(3) . . ?
C55 Ti11 C52 56.5(4) . . ?
C54 Ti11 C52 56.4(4) . . ?
C51 Ti11 C52 34.0(4) . . ?
C53 Ti11 C52 33.4(3) . . ?
O24 Ti12 O11 104.0(3) . . ?
O24 Ti12 O12 103.6(3) . . ?
O11 Ti12 O12 103.8(3) . . ?
O24 Ti12 C60 143.4(4) . . ?
O11 Ti12 C60 100.5(4) . . ?
O12 Ti12 C60 96.4(4) . . ?
O24 Ti12 C59 116.0(4) . . ?
O11 Ti12 C59 134.7(4) . . ?
O12 Ti12 C59 87.1(3) . . ?
C60 Ti12 C59 34.3(4) . . ?
O24 Ti12 C56 121.9(4) . . ?
O11 Ti12 C56 85.6(3) . . ?
O12 Ti12 C56 129.9(4) . . ?
C60 Ti12 C56 34.0(4) . . ?
C59 Ti12 C56 56.1(4) . . ?
O24 Ti12 C58 87.9(3) . . ?
O11 Ti12 C58 138.9(3) . . ?
O12 Ti12 C58 111.4(3) . . ?
C60 Ti12 C58 56.0(4) . . ?
C59 Ti12 C58 33.1(4) . . ?
C56 Ti12 C58 55.7(4) . . ?
O24 Ti12 C57 91.1(4) . . ?
O11 Ti12 C57 106.0(4) . . ?
O12 Ti12 C57 142.3(4) . . ?
C60 Ti12 C57 55.9(4) . . ?
C59 Ti12 C57 55.4(4) . . ?
C56 Ti12 C57 33.3(4) . . ?
C58 Ti12 C57 33.5(4) . . ?
O21 Ti13 O16 103.9(3) . . ?
O21 Ti13 O13 105.2(3) . . ?
O16 Ti13 O13 102.9(3) . . ?
O21 Ti13 C64 103.9(3) . . ?
O16 Ti13 C64 94.1(3) . . ?
O13 Ti13 C64 141.3(3) . . ?
O21 Ti13 C61 105.7(3) . . ?
O16 Ti13 C61 142.2(4) . . ?
O13 Ti13 C61 91.4(3) . . ?
C64 Ti13 C61 56.3(4) . . ?
O21 Ti13 C63 137.6(3) . . ?
O16 Ti13 C63 86.3(4) . . ?
O13 Ti13 C63 112.5(3) . . ?
C64 Ti13 C63 33.7(3) . . ?
C61 Ti13 C63 56.0(4) . . ?
O21 Ti13 C65 86.7(3) . . ?
O16 Ti13 C65 126.7(4) . . ?
O13 Ti13 C65 124.7(4) . . ?
C64 Ti13 C65 33.6(4) . . ?
C61 Ti13 C65 34.6(4) . . ?
C63 Ti13 C65 56.1(4) . . ?
O21 Ti13 C62 139.1(3) . . ?
O16 Ti13 C62 112.2(4) . . ?
O13 Ti13 C62 85.3(3) . . ?
C64 Ti13 C62 56.1(4) . . ?
C61 Ti13 C62 33.6(4) . . ?
C63 Ti13 C62 33.7(4) . . ?
C65 Ti13 C62 56.5(3) . . ?
O22 Ti14 O13 104.5(3) . . ?
O22 Ti14 O14 104.0(3) . . ?
O13 Ti14 O14 103.1(3) . . ?
O22 Ti14 C67 93.0(4) . . ?
O13 Ti14 C67 143.6(4) . . ?
O14 Ti14 C67 103.2(4) . . ?
O22 Ti14 C66 88.1(4) . . ?
O13 Ti14 C66 112.9(3) . . ?
O14 Ti14 C66 137.7(3) . . ?
C67 Ti14 C66 34.9(4) . . ?
O22 Ti14 C69 143.7(4) . . ?
O13 Ti14 C69 94.7(4) . . ?
O14 Ti14 C69 101.1(4) . . ?
C67 Ti14 C69 55.7(4) . . ?
C66 Ti14 C69 55.8(4) . . ?
O22 Ti14 C70 116.1(4) . . ?
O13 Ti14 C70 87.3(4) . . ?
O14 Ti14 C70 134.5(3) . . ?
C67 Ti14 C70 56.3(4) . . ?
C66 Ti14 C70 33.5(4) . . ?
C69 Ti14 C70 33.5(4) . . ?
O22 Ti14 C68 124.5(4) . . ?
O13 Ti14 C68 127.3(4) . . ?
O14 Ti14 C68 84.1(3) . . ?
C67 Ti14 C68 33.4(4) . . ?
C66 Ti14 C68 56.7(4) . . ?
C69 Ti14 C68 33.8(4) . . ?
C70 Ti14 C68 56.2(4) . . ?
O23 Ti15 O14 105.0(3) . . ?
O23 Ti15 O15 104.8(3) . . ?
O14 Ti15 O15 102.1(3) . . ?
O23 Ti15 C72 99.7(4) . . ?
O14 Ti15 C72 97.0(4) . . ?
O15 Ti15 C72 143.6(4) . . ?
O23 Ti15 C71 87.3(3) . . ?
O14 Ti15 C71 131.4(4) . . ?
O15 Ti15 C71 120.2(4) . . ?
C72 Ti15 C71 34.5(4) . . ?
O23 Ti15 C75 111.0(4) . . ?
O14 Ti15 C75 137.7(4) . . ?
O15 Ti15 C75 89.8(4) . . ?
C72 Ti15 C75 56.1(4) . . ?
C71 Ti15 C75 34.0(4) . . ?
O23 Ti15 C73 133.0(4) . . ?
O14 Ti15 C73 84.4(3) . . ?
O15 Ti15 C73 118.3(4) . . ?
C72 Ti15 C73 33.5(4) . . ?
C71 Ti15 C73 56.0(4) . . ?
C75 Ti15 C73 54.8(4) . . ?
O23 Ti15 C74 142.3(3) . . ?
O14 Ti15 C74 105.8(4) . . ?
O15 Ti15 C74 89.5(4) . . ?
C72 Ti15 C74 55.4(4) . . ?
C71 Ti15 C74 55.8(4) . . ?
C75 Ti15 C74 33.0(4) . . ?
C73 Ti15 C74 32.6(4) . . ?
O24 Ti16 O16 104.0(3) . . ?
O24 Ti16 O15 103.5(3) . . ?
O16 Ti16 O15 103.8(3) . . ?
O24 Ti16 C78 143.5(4) . . ?
O16 Ti16 C78 102.8(4) . . ?
O15 Ti16 C78 93.7(3) . . ?
O24 Ti16 C77 114.5(4) . . ?
O16 Ti16 C77 136.6(4) . . ?
O15 Ti16 C77 86.5(4) . . ?
C78 Ti16 C77 33.9(4) . . ?
O24 Ti16 C76 87.8(4) . . ?
O16 Ti16 C76 138.7(4) . . ?
O15 Ti16 C76 111.7(4) . . ?
C78 Ti16 C76 55.7(4) . . ?
C77 Ti16 C76 32.7(4) . . ?
O24 Ti16 C79 124.7(4) . . ?
O16 Ti16 C79 86.7(4) . . ?
O15 Ti16 C79 126.6(4) . . ?
C78 Ti16 C79 33.7(4) . . ?
C77 Ti16 C79 55.4(4) . . ?
C76 Ti16 C79 55.4(4) . . ?
O24 Ti16 C80 93.2(4) . . ?
O16 Ti16 C80 105.6(4) . . ?
O15 Ti16 C80 141.4(4) . . ?
C78 Ti16 C80 55.7(4) . . ?
C77 Ti16 C80 54.9(4) . . ?
C76 Ti16 C80 33.5(4) . . ?
C79 Ti16 C80 33.2(4) . . ?
Ti10 O9 Ti9 152.5(4) . . ?
Ti11 O10 Ti10 148.6(4) . . ?
Ti12 O11 Ti11 147.4(4) . . ?
Ti9 O12 Ti12 156.0(4) . . ?
Ti14 O13 Ti13 153.8(4) . . ?
Ti15 O14 Ti14 147.6(4) . . ?
Ti16 O15 Ti15 149.2(4) . . ?
Ti16 O16 Ti13 153.2(4) . . ?
Ti13 O21 Ti9 164.9(4) . . ?
Ti14 O22 Ti10 173.0(4) . . ?
Ti15 O23 Ti11 175.0(4) . . ?
Ti16 O24 Ti12 169.9(4) . . ?
C45 C41 C42 107.3(10) . . ?
C45 C41 Ti9 73.1(6) . . ?
C42 C41 Ti9 72.6(5) . . ?
C45 C41 H41A 126.3 . . ?
C42 C41 H41A 126.3 . . ?
Ti9 C41 H41A 119.9 . . ?
C43 C42 C41 107.2(10) . . ?
C43 C42 Ti9 73.0(6) . . ?
C41 C42 Ti9 72.8(5) . . ?
C43 C42 H42A 126.4 . . ?
C41 C42 H42A 126.4 . . ?
Ti9 C42 H42A 119.8 . . ?
C44 C43 C42 108.0(9) . . ?
C44 C43 Ti9 73.5(5) . . ?
C42 C43 Ti9 73.0(6) . . ?
C44 C43 H43A 126.0 . . ?
C42 C43 H43A 126.0 . . ?
Ti9 C43 H43A 119.4 . . ?
C45 C44 C43 107.9(10) . . ?
C45 C44 Ti9 72.6(5) . . ?
C43 C44 Ti9 72.7(6) . . ?
C45 C44 H44A 126.0 . . ?
C43 C44 H44A 126.0 . . ?
Ti9 C44 H44A 120.5 . . ?
C41 C45 C44 109.5(10) . . ?
C41 C45 Ti9 73.6(6) . . ?
C44 C45 Ti9 73.8(6) . . ?
C41 C45 H45A 125.2 . . ?
C44 C45 H45A 125.2 . . ?
Ti9 C45 H45A 119.2 . . ?
C50 C46 C47 108.0(10) . . ?
C50 C46 Ti10 73.4(6) . . ?
C47 C46 Ti10 73.3(6) . . ?
C50 C46 H46A 126.0 . . ?
C47 C46 H46A 126.0 . . ?
Ti10 C46 H46A 119.2 . . ?
C48 C47 C46 108.4(9) . . ?
C48 C47 Ti10 73.8(6) . . ?
C46 C47 Ti10 72.3(6) . . ?
C48 C47 H47A 125.8 . . ?
C46 C47 H47A 125.8 . . ?
Ti10 C47 H47A 119.9 . . ?
C49 C48 C47 108.3(10) . . ?
C49 C48 Ti10 73.1(6) . . ?
C47 C48 Ti10 72.6(6) . . ?
C49 C48 H48A 125.9 . . ?
C47 C48 H48A 125.9 . . ?
Ti10 C48 H48A 120.2 . . ?
C48 C49 C50 108.2(10) . . ?
C48 C49 Ti10 73.4(6) . . ?
C50 C49 Ti10 72.1(6) . . ?
C48 C49 H49A 125.9 . . ?
C50 C49 H49A 125.9 . . ?
Ti10 C49 H49A 120.3 . . ?
C46 C50 C49 107.2(9) . . ?
C46 C50 Ti10 72.7(6) . . ?
C49 C50 Ti10 73.3(6) . . ?
C46 C50 H50A 126.4 . . ?
C49 C50 H50A 126.4 . . ?
Ti10 C50 H50A 119.5 . . ?
C52 C51 C55 106.8(10) . . ?
C52 C51 Ti11 73.6(6) . . ?
C55 C51 Ti11 72.0(6) . . ?
C52 C51 H51A 126.6 . . ?
C55 C51 H51A 126.6 . . ?
Ti11 C51 H51A 119.8 . . ?
C53 C52 C51 108.2(11) . . ?
C53 C52 Ti11 72.9(6) . . ?
C51 C52 Ti11 72.5(6) . . ?
C53 C52 H52A 125.9 . . ?
C51 C52 H52A 125.9 . . ?
Ti11 C52 H52A 120.5 . . ?
C52 C53 C54 109.2(11) . . ?
C52 C53 Ti11 73.7(6) . . ?
C54 C53 Ti11 72.6(6) . . ?
C52 C53 H53A 125.4 . . ?
C54 C53 H53A 125.4 . . ?
Ti11 C53 H53A 120.1 . . ?
C55 C54 C53 107.3(12) . . ?
C55 C54 Ti11 72.6(6) . . ?
C53 C54 Ti11 73.5(6) . . ?
C55 C54 H54A 126.4 . . ?
C53 C54 H54A 126.3 . . ?
Ti11 C54 H54A 119.5 . . ?
C54 C55 C51 108.5(11) . . ?
C54 C55 Ti11 73.4(6) . . ?
C51 C55 Ti11 73.4(6) . . ?
C54 C55 H55A 125.8 . . ?
C51 C55 H55A 125.8 . . ?
Ti11 C55 H55A 119.2 . . ?
C57 C56 C60 107.8(10) . . ?
C57 C56 Ti12 73.7(6) . . ?
C60 C56 Ti12 72.0(6) . . ?
C57 C56 H56A 126.1 . . ?
C60 C56 H56A 126.1 . . ?
Ti12 C56 H56A 120.1 . . ?
C56 C57 C58 108.5(11) . . ?
C56 C57 Ti12 73.1(6) . . ?
C58 C57 Ti12 73.1(6) . . ?
C56 C57 H57A 125.7 . . ?
C58 C57 H57A 125.7 . . ?
Ti12 C57 H57A 119.9 . . ?
C59 C58 C57 108.2(10) . . ?
C59 C58 Ti12 72.7(6) . . ?
C57 C58 Ti12 73.4(6) . . ?
C59 C58 H58A 125.9 . . ?
C57 C58 H58A 125.9 . . ?
Ti12 C58 H58A 119.8 . . ?
C58 C59 C60 108.6(10) . . ?
C58 C59 Ti12 74.3(6) . . ?
C60 C59 Ti12 72.6(6) . . ?
C58 C59 H59A 125.7 . . ?
C60 C59 H59A 125.7 . . ?
Ti12 C59 H59A 119.3 . . ?
C56 C60 C59 107.0(10) . . ?
C56 C60 Ti12 74.0(6) . . ?
C59 C60 Ti12 73.2(6) . . ?
C56 C60 H60A 126.5 . . ?
C59 C60 H60A 126.5 . . ?
Ti12 C60 H60A 118.3 . . ?
C62 C61 C65 108.0(10) . . ?
C62 C61 Ti13 73.4(6) . . ?
C65 C61 Ti13 73.0(6) . . ?
C62 C61 H61A 126.0 . . ?
C65 C61 H61A 126.0 . . ?
Ti13 C61 H61A 119.4 . . ?
C61 C62 C63 108.1(9) . . ?
C61 C62 Ti13 73.0(6) . . ?
C63 C62 Ti13 73.1(6) . . ?
C61 C62 H62A 125.9 . . ?
C63 C62 H62A 125.9 . . ?
Ti13 C62 H62A 119.8 . . ?
C62 C63 C64 108.2(10) . . ?
C62 C63 Ti13 73.1(6) . . ?
C64 C63 Ti13 72.8(6) . . ?
C62 C63 H63A 125.9 . . ?
C64 C63 H63A 125.9 . . ?
Ti13 C63 H63A 119.9 . . ?
C65 C64 C63 108.9(10) . . ?
C65 C64 Ti13 73.6(6) . . ?
C63 C64 Ti13 73.5(6) . . ?
C65 C64 H64A 125.6 . . ?
C63 C64 H64A 125.6 . . ?
Ti13 C64 H64A 119.2 . . ?
C64 C65 C61 106.8(9) . . ?
C64 C65 Ti13 72.8(5) . . ?
C61 C65 Ti13 72.4(5) . . ?
C64 C65 H65A 126.6 . . ?
C61 C65 H65A 126.6 . . ?
Ti13 C65 H65A 120.1 . . ?
C70 C66 C67 106.5(10) . . ?
C70 C66 Ti14 73.5(6) . . ?
C67 C66 Ti14 71.9(6) . . ?
C70 C66 H66A 126.7 . . ?
C67 C66 H66A 126.7 . . ?
Ti14 C66 H66A 119.8 . . ?
C68 C67 C66 108.6(11) . . ?
C68 C67 Ti14 74.5(7) . . ?
C66 C67 Ti14 73.1(6) . . ?
C68 C67 H67A 125.7 . . ?
C66 C67 H67A 125.7 . . ?
Ti14 C67 H67A 118.6 . . ?
C67 C68 C69 106.9(10) . . ?
C67 C68 Ti14 72.1(6) . . ?
C69 C68 Ti14 72.5(6) . . ?
C67 C68 H68A 126.5 . . ?
C69 C68 H68A 126.5 . . ?
Ti14 C68 H68A 120.7 . . ?
C70 C69 C68 109.3(10) . . ?
C70 C69 Ti14 73.6(6) . . ?
C68 C69 Ti14 73.7(6) . . ?
C70 C69 H69A 125.3 . . ?
C68 C69 H69A 125.3 . . ?
Ti14 C69 H69A 119.2 . . ?
C69 C70 C66 108.5(10) . . ?
C69 C70 Ti14 73.0(6) . . ?
C66 C70 Ti14 73.0(6) . . ?
C69 C70 H70A 125.7 . . ?
C66 C70 H70A 125.7 . . ?
Ti14 C70 H70A 120.1 . . ?
C75 C71 C72 106.1(10) . . ?
C75 C71 Ti15 73.4(6) . . ?
C72 C71 Ti15 72.8(6) . . ?
C75 C71 H71A 126.9 . . ?
C72 C71 H71A 126.9 . . ?
Ti15 C71 H71A 118.9 . . ?
C73 C72 C71 107.4(10) . . ?
C73 C72 Ti15 74.4(6) . . ?
C71 C72 Ti15 72.7(6) . . ?
C73 C72 H72A 126.3 . . ?
C71 C72 H72A 126.3 . . ?
Ti15 C72 H72A 118.5 . . ?
C74 C73 C72 109.3(11) . . ?
C74 C73 Ti15 74.3(6) . . ?
C72 C73 Ti15 72.1(6) . . ?
C74 C73 H73A 125.4 . . ?
C72 C73 H73A 125.4 . . ?
Ti15 C73 H73A 119.9 . . ?
C73 C74 C75 108.3(11) . . ?
C73 C74 Ti15 73.1(6) . . ?
C75 C74 Ti15 72.1(6) . . ?
C73 C74 H74A 125.8 . . ?
C75 C74 H74A 125.8 . . ?
Ti15 C74 H74A 120.7 . . ?
C74 C75 C71 108.9(11) . . ?
C74 C75 Ti15 74.8(6) . . ?
C71 C75 Ti15 72.5(6) . . ?
C74 C75 H75A 125.5 . . ?
C71 C75 H75A 125.5 . . ?
Ti15 C75 H75A 118.9 . . ?
C77 C76 C80 108.1(12) . . ?
C77 C76 Ti16 73.3(7) . . ?
C80 C76 Ti16 73.7(7) . . ?
C77 C76 H76A 126.0 . . ?
C80 C76 H76A 126.0 . . ?
Ti16 C76 H76A 118.9 . . ?
C76 C77 C78 109.2(11) . . ?
C76 C77 Ti16 74.0(7) . . ?
C78 C77 Ti16 72.6(6) . . ?
C76 C77 H77A 125.4 . . ?
C78 C77 H77A 125.4 . . ?
Ti16 C77 H77A 119.8 . . ?
C77 C78 C79 106.6(10) . . ?
C77 C78 Ti16 73.5(6) . . ?
C79 C78 Ti16 74.3(6) . . ?
C77 C78 H78A 126.7 . . ?
C79 C78 H78A 126.7 . . ?
Ti16 C78 H78A 117.7 . . ?
C80 C79 C78 107.9(10) . . ?
C80 C79 Ti16 73.4(7) . . ?
C78 C79 Ti16 72.0(6) . . ?
C80 C79 H79A 126.0 . . ?
C78 C79 H79A 126.0 . . ?
Ti16 C79 H79A 120.3 . . ?
C79 C80 C76 108.1(11) . . ?
C79 C80 Ti16 73.4(7) . . ?
C76 C80 Ti16 72.8(7) . . ?
C79 C80 H80A 126.0 . . ?
C76 C80 H80A 126.0 . . ?
Ti16 C80 H80A 119.7 . . ?
Cl1 C81 Cl2 110.9(5) . . ?
Cl1 C81 H81A 109.5 . . ?
Cl2 C81 H81A 109.5 . . ?
Cl1 C81 H81B 109.5 . . ?
Cl2 C81 H81B 109.5 . . ?
H81A C81 H81B 108.0 . . ?
Cl3 C82 Cl4 110.0(6) . . ?
Cl3 C82 H82A 109.7 . . ?
Cl4 C82 H82A 109.7 . . ?
Cl3 C82 H82B 109.7 . . ?
Cl4 C82 H82B 109.7 . . ?
H82A C82 H82B 108.2 . . ?
Cl5 C83 Cl6 110.9(6) . . ?
Cl5 C83 H83A 109.5 . . ?
Cl6 C83 H83A 109.5 . . ?
Cl5 C83 H83B 109.5 . . ?
Cl6 C83 H83B 109.5 . . ?
H83A C83 H83B 108.0 . . ?
Cl8 C84 Cl7 110.9(5) . . ?
Cl8 C84 H84A 109.5 . . ?
Cl7 C84 H84A 109.5 . . ?
Cl8 C84 H84B 109.5 . . ?
Cl7 C84 H84B 109.5 . . ?
H84A C84 H84B 108.0 . . ?
Cl10 C85 Cl9 110.8(5) . . ?
Cl10 C85 H85A 109.5 . . ?
Cl9 C85 H85A 109.5 . . ?
Cl10 C85 H85B 109.5 . . ?
Cl9 C85 H85B 109.5 . . ?
H85A C85 H85B 108.1 . . ?
Cl11 C86 Cl12 109.8(6) . . ?
Cl11 C86 H86A 109.7 . . ?
Cl12 C86 H86A 109.7 . . ?
Cl11 C86 H86B 109.7 . . ?
Cl12 C86 H86B 109.7 . . ?
H86A C86 H86B 108.2 . . ?
Cl14 C87 Cl13 110.4(6) . . ?
Cl14 C87 H87A 109.6 . . ?
Cl13 C87 H87A 109.6 . . ?
Cl14 C87 H87B 109.6 . . ?
Cl13 C87 H87B 109.6 . . ?
H87A C87 H87B 108.1 . . ?
Cl16 C88 Cl15 110.3(6) . . ?
Cl16 C88 H88A 109.6 . . ?
Cl15 C88 H88A 109.6 . . ?
Cl16 C88 H88B 109.6 . . ?
Cl15 C88 H88B 109.6 . . ?
H88A C88 H88B 108.1 . . ?
Cl18 C89 Cl17 112.9(7) . . ?
Cl18 C89 H89A 109.0 . . ?
Cl17 C89 H89A 109.0 . . ?
Cl18 C89 H89B 109.0 . . ?
Cl17 C89 H89B 109.0 . . ?
H89A C89 H89B 107.8 . . ?
Cl20 C90 Cl19 110.8(7) . . ?
Cl20 C90 H90A 109.5 . . ?
Cl19 C90 H90A 109.5 . . ?
Cl20 C90 H90B 109.5 . . ?
Cl19 C90 H90B 109.5 . . ?
H90A C90 H90B 108.1 . . ?
Cl21 C91 Cl22 112.0(7) . . ?
Cl21 C91 H91A 109.2 . . ?
Cl22 C91 H91A 109.2 . . ?
Cl21 C91 H91B 109.2 . . ?
Cl22 C91 H91B 109.2 . . ?
H91A C91 H91B 107.9 . . ?
Cl23 C92 Cl24 112.7(6) . . ?
Cl23 C92 H92A 109.0 . . ?
Cl24 C92 H92A 109.0 . . ?
Cl23 C92 H92B 109.0 . . ?
Cl24 C92 H92B 109.0 . . ?
H92A C92 H92B 107.8 . . ?

loop_
_geom_bond_atom_site_label_1
_geom_bond_atom_site_label_2
_geom_bond_distance
_geom_bond_site_symmetry_2
_geom_bond_publ_flag
Ti1 O1 1.805(7) . ?
Ti1 O4 1.817(6) . ?
Ti1 O17 1.821(6) . ?
Ti1 C1 2.406(10) . ?
Ti1 C3 2.407(12) . ?
Ti1 C5 2.412(10) . ?
Ti1 C2 2.411(11) . ?
Ti1 C4 2.426(10) . ?
Ti2 O2 1.794(6) . ?
Ti2 O1 1.806(7) . ?
Ti2 O18 1.805(6) . ?
Ti2 C6 2.384(10) . ?
Ti2 C10 2.408(10) . ?
Ti2 C7 2.415(10) . ?
Ti2 C9 2.412(12) . ?
Ti2 C8 2.431(11) . ?
Ti3 O19 1.804(7) . ?
Ti3 O2 1.810(6) . ?
Ti3 O3 1.813(7) . ?
Ti3 C15 2.404(9) . ?
Ti3 C12 2.405(10) . ?
Ti3 C11 2.417(9) . ?
Ti3 C13 2.417(10) . ?
Ti3 C14 2.431(10) . ?
Ti4 O20 1.803(6) . ?
Ti4 O3 1.815(7) . ?
Ti4 O4 1.829(6) . ?
Ti4 C17 2.390(9) . ?
Ti4 C16 2.402(9) . ?
Ti4 C20 2.419(11) . ?
Ti4 C19 2.426(10) . ?
Ti4 C18 2.426(10) . ?
Ti5 O8 1.801(7) . ?
Ti5 O5 1.808(7) . ?
Ti5 O17 1.824(6) . ?
Ti5 C21 2.384(10) . ?
Ti5 C25 2.389(10) . ?
Ti5 C24 2.411(8) . ?
Ti5 C23 2.412(10) . ?
Ti5 C22 2.416(10) . ?
Ti6 O6 1.802(6) . ?
Ti6 O18 1.812(6) . ?
Ti6 O5 1.816(7) . ?
Ti6 C30 2.390(9) . ?
Ti6 C29 2.394(11) . ?
Ti6 C28 2.402(11) . ?
Ti6 C27 2.417(10) . ?
Ti6 C26 2.422(9) . ?
Ti7 O6 1.814(7) . ?
Ti7 O7 1.819(8) . ?
Ti7 O19 1.821(7) . ?
Ti7 C34 2.359(12) . ?
Ti7 C32 2.384(10) . ?
Ti7 C35 2.397(13) . ?
Ti7 C33 2.396(13) . ?
Ti7 C31 2.403(12) . ?
Ti8 O20 1.804(6) . ?
Ti8 O8 1.805(7) . ?
Ti8 O7 1.814(8) . ?
Ti8 C38 2.371(10) . ?
Ti8 C39 2.398(10) . ?
Ti8 C37 2.407(10) . ?
Ti8 C36 2.405(10) . ?
Ti8 C40 2.411(10) . ?
C1 C2 1.389(16) . ?
C1 C5 1.398(16) . ?
C1 H1A 0.9300 . ?
C2 C3 1.395(18) . ?
C2 H2A 0.9300 . ?
C3 C4 1.410(14) . ?
C3 H3A 0.9300 . ?
C4 C5 1.453(15) . ?
C4 H4A 0.9300 . ?
C5 H5A 0.9300 . ?
C6 C10 1.404(14) . ?
C6 C7 1.418(15) . ?
C6 H6A 0.9300 . ?
C7 C8 1.400(15) . ?
C7 H7A 0.9300 . ?
C8 C9 1.406(15) . ?
C8 H8A 0.9300 . ?
C9 C10 1.388(17) . ?
C9 H9A 0.9300 . ?
C10 H10A 0.9300 . ?
C11 C12 1.400(15) . ?
C11 C15 1.404(14) . ?
C11 H11A 0.9300 . ?
C12 C13 1.452(15) . ?
C12 H12A 0.9300 . ?
C13 C14 1.400(15) . ?
C13 H13A 0.9300 . ?
C14 C15 1.390(15) . ?
C14 H14A 0.9300 . ?
C15 H15A 0.9300 . ?
C16 C20 1.362(16) . ?
C16 C17 1.375(15) . ?
C16 H16A 0.9300 . ?
C17 C18 1.432(17) . ?
C17 H17A 0.9300 . ?
C18 C19 1.399(17) . ?
C18 H18A 0.9300 . ?
C19 C20 1.414(16) . ?
C19 H19A 0.9300 . ?
C20 H20A 0.9300 . ?
C21 C22 1.382(14) . ?
C21 C25 1.409(15) . ?
C21 H21A 0.9300 . ?
C22 C23 1.374(15) . ?
C22 H22A 0.9300 . ?
C23 C24 1.379(15) . ?
C23 H23A 0.9300 . ?
C24 C25 1.411(15) . ?
C24 H24A 0.9300 . ?
C25 H25A 0.9300 . ?
C26 C27 1.396(16) . ?
C26 C30 1.421(16) . ?
C26 H26A 0.9300 . ?
C27 C28 1.364(17) . ?
C27 H27A 0.9300 . ?
C28 C29 1.380(17) . ?
C28 H28A 0.9300 . ?
C29 C30 1.365(16) . ?
C29 H29A 0.9300 . ?
C30 H30A 0.9300 . ?
C31 C32 1.35(2) . ?
C31 C35 1.37(2) . ?
C31 H31A 0.9300 . ?
C32 C33 1.371(18) . ?
C32 H32A 0.9300 . ?
C33 C34 1.48(3) . ?
C33 H33A 0.9300 . ?
C34 C35 1.38(3) . ?
C34 H34A 0.9300 . ?
C35 H35A 0.9300 . ?
C36 C40 1.379(16) . ?
C36 C37 1.398(15) . ?
C36 H36A 0.9300 . ?
C37 C38 1.383(16) . ?
C37 H37A 0.9300 . ?
C38 C39 1.390(15) . ?
C38 H38A 0.9300 . ?
C39 C40 1.405(16) . ?
C39 H39A 0.9300 . ?
C40 H40A 0.9300 . ?
Ti9 O12 1.807(7) . ?
Ti9 O9 1.816(7) . ?
Ti9 O21 1.824(7) . ?
Ti9 C45 2.403(10) . ?
Ti9 C43 2.407(10) . ?
Ti9 C42 2.407(9) . ?
Ti9 C41 2.409(10) . ?
Ti9 C44 2.418(9) . ?
Ti10 O22 1.803(7) . ?
Ti10 O9 1.806(6) . ?
Ti10 O10 1.817(7) . ?
Ti10 C46 2.379(10) . ?
Ti10 C50 2.387(10) . ?
Ti10 C47 2.392(10) . ?
Ti10 C48 2.407(10) . ?
Ti10 C49 2.403(10) . ?
Ti11 O10 1.815(7) . ?
Ti11 O11 1.817(7) . ?
Ti11 O23 1.819(7) . ?
Ti11 C55 2.383(10) . ?
Ti11 C54 2.394(10) . ?
Ti11 C51 2.402(10) . ?
Ti11 C53 2.406(10) . ?
Ti11 C52 2.416(9) . ?
Ti12 O24 1.808(7) . ?
Ti12 O11 1.818(6) . ?
Ti12 O12 1.818(7) . ?
Ti12 C60 2.384(10) . ?
Ti12 C59 2.392(10) . ?
Ti12 C56 2.410(10) . ?
Ti12 C58 2.412(10) . ?
Ti12 C57 2.417(10) . ?
Ti13 O21 1.801(7) . ?
Ti13 O16 1.815(7) . ?
Ti13 O13 1.820(7) . ?
Ti13 C64 2.407(10) . ?
Ti13 C61 2.410(10) . ?
Ti13 C63 2.416(9) . ?
Ti13 C65 2.417(9) . ?
Ti13 C62 2.416(10) . ?
Ti14 O22 1.799(7) . ?
Ti14 O13 1.810(6) . ?
Ti14 O14 1.810(6) . ?
Ti14 C67 2.385(11) . ?
Ti14 C66 2.401(10) . ?
Ti14 C69 2.400(10) . ?
Ti14 C70 2.407(10) . ?
Ti14 C68 2.415(10) . ?
Ti15 O23 1.808(7) . ?
Ti15 O14 1.809(7) . ?
Ti15 O15 1.823(7) . ?
Ti15 C72 2.383(10) . ?
Ti15 C71 2.382(9) . ?
Ti15 C75 2.394(10) . ?
Ti15 C73 2.412(10) . ?
Ti15 C74 2.428(10) . ?
Ti16 O24 1.796(6) . ?
Ti16 O16 1.806(7) . ?
Ti16 O15 1.810(6) . ?
Ti16 C78 2.385(11) . ?
Ti16 C77 2.396(11) . ?
Ti16 C76 2.404(11) . ?
Ti16 C79 2.414(11) . ?
Ti16 C80 2.415(12) . ?
C41 C45 1.382(16) . ?
C41 C42 1.434(15) . ?
C41 H41A 0.9300 . ?
C42 C43 1.411(16) . ?
C42 H42A 0.9300 . ?
C43 C44 1.403(15) . ?
C43 H43A 0.9300 . ?
C44 C45 1.396(15) . ?
C44 H44A 0.9300 . ?
C45 H45A 0.9300 . ?
C46 C50 1.389(14) . ?
C46 C47 1.409(15) . ?
C46 H46A 0.9300 . ?
C47 C48 1.386(16) . ?
C47 H47A 0.9300 . ?
C48 C49 1.384(14) . ?
C48 H48A 0.9300 . ?
C49 C50 1.424(14) . ?
C49 H49A 0.9300 . ?
C50 H50A 0.9300 . ?
C51 C52 1.407(17) . ?
C51 C55 1.425(18) . ?
C51 H51A 0.9300 . ?
C52 C53 1.387(15) . ?
C52 H52A 0.9300 . ?
C53 C54 1.401(16) . ?
C53 H53A 0.9300 . ?
C54 C55 1.396(19) . ?
C54 H54A 0.9300 . ?
C55 H55A 0.9300 . ?
C56 C57 1.382(16) . ?
C56 C60 1.402(16) . ?
C56 H56A 0.9300 . ?
C57 C58 1.393(15) . ?
C57 H57A 0.9300 . ?
C58 C59 1.367(16) . ?
C58 H58A 0.9300 . ?
C59 C60 1.407(16) . ?
C59 H59A 0.9300 . ?
C60 H60A 0.9300 . ?
C61 C62 1.394(15) . ?
C61 C65 1.434(15) . ?
C61 H61A 0.9300 . ?
C62 C63 1.402(16) . ?
C62 H62A 0.9300 . ?
C63 C64 1.398(14) . ?
C63 H63A 0.9300 . ?
C64 C65 1.396(15) . ?
C64 H64A 0.9300 . ?
C65 H65A 0.9300 . ?
C66 C70 1.386(15) . ?
C66 C67 1.436(15) . ?
C66 H66A 0.9300 . ?
C67 C68 1.381(17) . ?
C67 H67A 0.9300 . ?
C68 C69 1.401(16) . ?
C68 H68A 0.9300 . ?
C69 C70 1.384(15) . ?
C69 H69A 0.9300 . ?
C70 H70A 0.9300 . ?
C71 C75 1.398(16) . ?
C71 C72 1.412(18) . ?
C71 H71A 0.9300 . ?
C72 C73 1.381(16) . ?
C72 H72A 0.9300 . ?
C73 C74 1.360(16) . ?
C73 H73A 0.9300 . ?
C74 C75 1.371(16) . ?
C74 H74A 0.9300 . ?
C75 H75A 0.9300 . ?
C76 C77 1.351(17) . ?
C76 C80 1.388(17) . ?
C76 H76A 0.9300 . ?
C77 C78 1.395(16) . ?
C77 H77A 0.9300 . ?
C78 C79 1.392(15) . ?
C78 H78A 0.9300 . ?
C79 C80 1.380(17) . ?
C79 H79A 0.9300 . ?
C80 H80A 0.9300 . ?
C81 Cl1 1.753(11) . ?
C81 Cl2 1.765(11) . ?
C81 H81A 0.9700 . ?
C81 H81B 0.9700 . ?
C82 Cl3 1.766(11) . ?
C82 Cl4 1.779(12) . ?
C82 H82A 0.9700 . ?
C82 H82B 0.9700 . ?
C83 Cl5 1.742(12) . ?
C83 Cl6 1.771(14) . ?
C83 H83A 0.9700 . ?
C83 H83B 0.9700 . ?
C84 Cl8 1.766(10) . ?
C84 Cl7 1.768(10) . ?
C84 H84A 0.9700 . ?
C84 H84B 0.9700 . ?
C85 Cl10 1.751(11) . ?
C85 Cl9 1.772(10) . ?
C85 H85A 0.9700 . ?
C85 H85B 0.9700 . ?
C86 Cl11 1.719(12) . ?
C86 Cl12 1.828(12) . ?
C86 H86A 0.9700 . ?
C86 H86B 0.9700 . ?
C87 Cl14 1.757(11) . ?
C87 Cl13 1.783(11) . ?
C87 H87A 0.9700 . ?
C87 H87B 0.9700 . ?
C88 Cl16 1.752(11) . ?
C88 Cl15 1.764(11) . ?
C88 H88A 0.9700 . ?
C88 H88B 0.9700 . ?
C89 Cl18 1.723(12) . ?
C89 Cl17 1.767(13) . ?
C89 H89A 0.9700 . ?
C89 H89B 0.9700 . ?
C90 Cl20 1.751(12) . ?
C90 Cl19 1.791(13) . ?
C90 H90A 0.9700 . ?
C90 H90B 0.9700 . ?
C91 Cl21 1.757(12) . ?
C91 Cl22 1.763(13) . ?
C91 H91A 0.9700 . ?
C91 H91B 0.9700 . ?
C92 Cl23 1.732(11) . ?
C92 Cl24 1.766(12) . ?
C92 H92A 0.9700 . ?
C92 H92B 0.9700 . ?

loop_
_geom_torsion_atom_site_label_1
_geom_torsion_atom_site_label_2
_geom_torsion_atom_site_label_3
_geom_torsion_atom_site_label_4
_geom_torsion
_geom_torsion_site_symmetry_1
_geom_torsion_site_symmetry_2
_geom_torsion_site_symmetry_3
_geom_torsion_site_symmetry_4
_geom_torsion_publ_flag
O2 Ti2 O1 Ti1 -35.0(8) . . . . ?
O18 Ti2 O1 Ti1 73.5(8) . . . . ?
C6 Ti2 O1 Ti1 -143.2(8) . . . . ?
C10 Ti2 O1 Ti1 -177.3(8) . . . . ?
C7 Ti2 O1 Ti1 -127.3(7) . . . . ?
C9 Ti2 O1 Ti1 165.6(7) . . . . ?
C8 Ti2 O1 Ti1 -162.3(7) . . . . ?
O4 Ti1 O1 Ti2 31.8(8) . . . . ?
O17 Ti1 O1 Ti2 -78.3(8) . . . . ?
C1 Ti1 O1 Ti2 150.2(8) . . . . ?
C3 Ti1 O1 Ti2 -171.9(7) . . . . ?
C5 Ti1 O1 Ti2 125.2(8) . . . . ?
C2 Ti1 O1 Ti2 -177.8(8) . . . . ?
C4 Ti1 O1 Ti2 141.3(7) . . . . ?
O1 Ti2 O2 Ti3 79(3) . . . . ?
O18 Ti2 O2 Ti3 -28(3) . . . . ?
C6 Ti2 O2 Ti3 175(3) . . . . ?
C10 Ti2 O2 Ti3 -172(3) . . . . ?
C7 Ti2 O2 Ti3 -159(3) . . . . ?
C9 Ti2 O2 Ti3 -125(3) . . . . ?
C8 Ti2 O2 Ti3 -128(3) . . . . ?
O19 Ti3 O2 Ti2 24(3) . . . . ?
O3 Ti3 O2 Ti2 -85(3) . . . . ?
C15 Ti3 O2 Ti2 144(3) . . . . ?
C12 Ti3 O2 Ti2 168(3) . . . . ?
C11 Ti3 O2 Ti2 -179(100) . . . . ?
C13 Ti3 O2 Ti2 133(3) . . . . ?
C14 Ti3 O2 Ti2 116(3) . . . . ?
O19 Ti3 O3 Ti4 -51.8(7) . . . . ?
O2 Ti3 O3 Ti4 56.4(7) . . . . ?
C15 Ti3 O3 Ti4 -151.3(7) . . . . ?
C12 Ti3 O3 Ti4 150.8(6) . . . . ?
C11 Ti3 O3 Ti4 178.4(7) . . . . ?
C13 Ti3 O3 Ti4 159.9(6) . . . . ?
C14 Ti3 O3 Ti4 -150.2(6) . . . . ?
O20 Ti4 O3 Ti3 54.3(7) . . . . ?
O4 Ti4 O3 Ti3 -53.5(7) . . . . ?
C17 Ti4 O3 Ti3 169.9(7) . . . . ?
C16 Ti4 O3 Ti3 -158.2(7) . . . . ?
C20 Ti4 O3 Ti3 -149.8(6) . . . . ?
C19 Ti4 O3 Ti3 164.9(6) . . . . ?
C18 Ti4 O3 Ti3 146.4(6) . . . . ?
O1 Ti1 O4 Ti4 -28(3) . . . . ?
O17 Ti1 O4 Ti4 80(3) . . . . ?
C1 Ti1 O4 Ti4 -122(3) . . . . ?
C3 Ti1 O4 Ti4 173(3) . . . . ?
C5 Ti1 O4 Ti4 -137(3) . . . . ?
C2 Ti1 O4 Ti4 -153(3) . . . . ?
C4 Ti1 O4 Ti4 -172(3) . . . . ?
O20 Ti4 O4 Ti1 -73(3) . . . . ?
O3 Ti4 O4 Ti1 34(3) . . . . ?
C17 Ti4 O4 Ti1 134(3) . . . . ?
C16 Ti4 O4 Ti1 135(3) . . . . ?
C20 Ti4 O4 Ti1 163(3) . . . . ?
C19 Ti4 O4 Ti1 -168(3) . . . . ?
C18 Ti4 O4 Ti1 -174(3) . . . . ?
O8 Ti5 O5 Ti6 -67.6(15) . . . . ?
O17 Ti5 O5 Ti6 40.3(16) . . . . ?
C21 Ti5 O5 Ti6 142.4(14) . . . . ?
C25 Ti5 O5 Ti6 140.6(15) . . . . ?
C24 Ti5 O5 Ti6 171.2(15) . . . . ?
C23 Ti5 O5 Ti6 -161.9(15) . . . . ?
C22 Ti5 O5 Ti6 -168.5(13) . . . . ?
O6 Ti6 O5 Ti5 72.7(15) . . . . ?
O18 Ti6 O5 Ti5 -35.6(16) . . . . ?
C30 Ti6 O5 Ti5 177.9(15) . . . . ?
C29 Ti6 O5 Ti5 168.8(14) . . . . ?
C28 Ti6 O5 Ti5 -148.0(14) . . . . ?
C27 Ti6 O5 Ti5 -127.6(15) . . . . ?
C26 Ti6 O5 Ti5 -148.6(15) . . . . ?
O18 Ti6 O6 Ti7 78.7(10) . . . . ?
O5 Ti6 O6 Ti7 -28.6(11) . . . . ?
C30 Ti6 O6 Ti7 -127.9(10) . . . . ?
C29 Ti6 O6 Ti7 -156.5(11) . . . . ?
C28 Ti6 O6 Ti7 174.9(10) . . . . ?
C27 Ti6 O6 Ti7 178.8(9) . . . . ?
C26 Ti6 O6 Ti7 -131.2(9) . . . . ?
O7 Ti7 O6 Ti6 33.7(11) . . . . ?
O19 Ti7 O6 Ti6 -74.4(10) . . . . ?
C34 Ti7 O6 Ti6 130.9(11) . . . . ?
C32 Ti7 O6 Ti6 -170.1(10) . . . . ?
C35 Ti7 O6 Ti6 128.8(11) . . . . ?
C33 Ti7 O6 Ti6 165.1(11) . . . . ?
C31 Ti7 O6 Ti6 177.9(10) . . . . ?
O20 Ti8 O7 Ti7 -27.8(10) . . . . ?
O8 Ti8 O7 Ti7 80.2(9) . . . . ?
C38 Ti8 O7 Ti7 173.1(9) . . . . ?
C39 Ti8 O7 Ti7 -160.2(8) . . . . ?
C37 Ti8 O7 Ti7 -166.9(10) . . . . ?
C36 Ti8 O7 Ti7 -133.2(9) . . . . ?
C40 Ti8 O7 Ti7 -121.1(9) . . . . ?
O6 Ti7 O7 Ti8 -85.1(9) . . . . ?
O19 Ti7 O7 Ti8 23.1(10) . . . . ?
C34 Ti7 O7 Ti8 173.3(10) . . . . ?
C32 Ti7 O7 Ti8 129.4(9) . . . . ?
C35 Ti7 O7 Ti8 141.0(11) . . . . ?
C33 Ti7 O7 Ti8 175.7(8) . . . . ?
C31 Ti7 O7 Ti8 117.0(10) . . . . ?
O5 Ti5 O8 Ti8 5.4(12) . . . . ?
O17 Ti5 O8 Ti8 -103.9(12) . . . . ?
C21 Ti5 O8 Ti8 162.2(11) . . . . ?
C25 Ti5 O8 Ti8 134.7(11) . . . . ?
C24 Ti5 O8 Ti8 97.8(12) . . . . ?
C23 Ti5 O8 Ti8 110.8(12) . . . . ?
C22 Ti5 O8 Ti8 143.7(12) . . . . ?
O20 Ti8 O8 Ti5 96.6(12) . . . . ?
O7 Ti8 O8 Ti5 -10.6(12) . . . . ?
C38 Ti8 O8 Ti5 -127.3(12) . . . . ?
C39 Ti8 O8 Ti5 -160.1(12) . . . . ?
C37 Ti8 O8 Ti5 -105.3(12) . . . . ?
C36 Ti8 O8 Ti5 -124.0(11) . . . . ?
C40 Ti8 O8 Ti5 -168.0(10) . . . . ?
O1 Ti1 O17 Ti5 77.7(8) . . . . ?
O4 Ti1 O17 Ti5 -33.0(9) . . . . ?
C1 Ti1 O17 Ti5 174.0(7) . . . . ?
C3 Ti1 O17 Ti5 -152.4(8) . . . . ?
C5 Ti1 O17 Ti5 -138.4(7) . . . . ?
C2 Ti1 O17 Ti5 176.4(8) . . . . ?
C4 Ti1 O17 Ti5 -126.3(8) . . . . ?
O8 Ti5 O17 Ti1 40.2(8) . . . . ?
O5 Ti5 O17 Ti1 -67.9(8) . . . . ?
C21 Ti5 O17 Ti1 156.0(8) . . . . ?
C25 Ti5 O17 Ti1 -170.9(8) . . . . ?
C24 Ti5 O17 Ti1 -164.4(7) . . . . ?
C23 Ti5 O17 Ti1 149.4(7) . . . . ?
C22 Ti5 O17 Ti1 132.8(7) . . . . ?
O2 Ti2 O18 Ti6 36.9(11) . . . . ?
O1 Ti2 O18 Ti6 -71.2(10) . . . . ?
C6 Ti2 O18 Ti6 -179.9(8) . . . . ?
C10 Ti2 O18 Ti6 -166.8(10) . . . . ?
C7 Ti2 O18 Ti6 132.1(9) . . . . ?
C9 Ti2 O18 Ti6 168.7(11) . . . . ?
C8 Ti2 O18 Ti6 137.1(10) . . . . ?
O6 Ti6 O18 Ti2 -47.1(11) . . . . ?
O5 Ti6 O18 Ti2 61.3(11) . . . . ?
C30 Ti6 O18 Ti2 178.0(8) . . . . ?
C29 Ti6 O18 Ti2 -142.2(9) . . . . ?
C28 Ti6 O18 Ti2 -152.1(10) . . . . ?
C27 Ti6 O18 Ti2 175.6(11) . . . . ?
C26 Ti6 O18 Ti2 154.3(10) . . . . ?
O2 Ti3 O19 Ti7 -18.4(14) . . . . ?
O3 Ti3 O19 Ti7 89.6(13) . . . . ?
C15 Ti3 O19 Ti7 -167.0(13) . . . . ?
C12 Ti3 O19 Ti7 -127.2(12) . . . . ?
C11 Ti3 O19 Ti7 -173.1(12) . . . . ?
C13 Ti3 O19 Ti7 -111.3(13) . . . . ?
C14 Ti3 O19 Ti7 -135.3(13) . . . . ?
O6 Ti7 O19 Ti3 28.8(14) . . . . ?
O7 Ti7 O19 Ti3 -79.3(13) . . . . ?
C34 Ti7 O19 Ti3 161.2(15) . . . . ?
C32 Ti7 O19 Ti3 140.4(14) . . . . ?
C35 Ti7 O19 Ti3 -170.0(13) . . . . ?
C33 Ti7 O19 Ti3 124.6(13) . . . . ?
C31 Ti7 O19 Ti3 173.0(14) . . . . ?
O8 Ti8 O20 Ti4 -14.9(10) . . . . ?
O7 Ti8 O20 Ti4 92.5(9) . . . . ?
C38 Ti8 O20 Ti4 -114.4(9) . . . . ?
C39 Ti8 O20 Ti4 -113.5(9) . . . . ?
C37 Ti8 O20 Ti4 -164.1(8) . . . . ?
C36 Ti8 O20 Ti4 -171.2(9) . . . . ?
C40 Ti8 O20 Ti4 -143.6(10) . . . . ?
O3 Ti4 O20 Ti8 -100.6(9) . . . . ?
O4 Ti4 O20 Ti8 7.5(10) . . . . ?
C17 Ti4 O20 Ti8 166.7(9) . . . . ?
C16 Ti4 O20 Ti8 139.7(8) . . . . ?
C20 Ti4 O20 Ti8 101.8(9) . . . . ?
C19 Ti4 O20 Ti8 113.6(9) . . . . ?
C18 Ti4 O20 Ti8 146.8(10) . . . . ?
O1 Ti1 C1 C2 107.6(8) . . . . ?
O4 Ti1 C1 C2 -145.9(7) . . . . ?
O17 Ti1 C1 C2 4.3(10) . . . . ?
C3 Ti1 C1 C2 -37.6(7) . . . . ?
C5 Ti1 C1 C2 -118.0(10) . . . . ?
C4 Ti1 C1 C2 -78.8(8) . . . . ?
O1 Ti1 C1 C5 -134.4(7) . . . . ?
O4 Ti1 C1 C5 -27.9(8) . . . . ?
O17 Ti1 C1 C5 122.3(7) . . . . ?
C3 Ti1 C1 C5 80.4(7) . . . . ?
C2 Ti1 C1 C5 118.0(10) . . . . ?
C4 Ti1 C1 C5 39.2(6) . . . . ?
C5 C1 C2 C3 0.9(13) . . . . ?
Ti1 C1 C2 C3 65.5(8) . . . . ?
C5 C1 C2 Ti1 -64.6(8) . . . . ?
O1 Ti1 C2 C1 -73.4(7) . . . . ?
O4 Ti1 C2 C1 54.8(11) . . . . ?
O17 Ti1 C2 C1 -176.7(7) . . . . ?
C3 Ti1 C2 C1 114.8(10) . . . . ?
C5 Ti1 C2 C1 36.0(7) . . . . ?
C4 Ti1 C2 C1 78.1(7) . . . . ?
O1 Ti1 C2 C3 171.8(7) . . . . ?
O4 Ti1 C2 C3 -60.0(10) . . . . ?
O17 Ti1 C2 C3 68.4(7) . . . . ?
C1 Ti1 C2 C3 -114.8(10) . . . . ?
C5 Ti1 C2 C3 -78.9(7) . . . . ?
C4 Ti1 C2 C3 -36.7(6) . . . . ?
C1 C2 C3 C4 0.0(13) . . . . ?
Ti1 C2 C3 C4 65.4(8) . . . . ?
C1 C2 C3 Ti1 -65.5(8) . . . . ?
O1 Ti1 C3 C2 -10.6(8) . . . . ?
O4 Ti1 C3 C2 143.0(6) . . . . ?
O17 Ti1 C3 C2 -112.3(7) . . . . ?
C1 Ti1 C3 C2 37.4(7) . . . . ?
C5 Ti1 C3 C2 78.3(7) . . . . ?
C4 Ti1 C3 C2 116.8(10) . . . . ?
O1 Ti1 C3 C4 -127.4(7) . . . . ?
O4 Ti1 C3 C4 26.2(8) . . . . ?
O17 Ti1 C3 C4 130.9(7) . . . . ?
C1 Ti1 C3 C4 -79.3(7) . . . . ?
C5 Ti1 C3 C4 -38.5(6) . . . . ?
C2 Ti1 C3 C4 -116.8(10) . . . . ?
C2 C3 C4 C5 -0.8(12) . . . . ?
Ti1 C3 C4 C5 64.3(7) . . . . ?
C2 C3 C4 Ti1 -65.2(8) . . . . ?
O1 Ti1 C4 C3 87.5(8) . . . . ?
O4 Ti1 C4 C3 -157.4(7) . . . . ?
O17 Ti1 C4 C3 -51.9(7) . . . . ?
C1 Ti1 C4 C3 76.9(7) . . . . ?
C5 Ti1 C4 C3 114.6(10) . . . . ?
C2 Ti1 C4 C3 36.4(7) . . . . ?
O1 Ti1 C4 C5 -27.1(9) . . . . ?
O4 Ti1 C4 C5 87.9(6) . . . . ?
O17 Ti1 C4 C5 -166.5(6) . . . . ?
C1 Ti1 C4 C5 -37.7(6) . . . . ?
C3 Ti1 C4 C5 -114.6(10) . . . . ?
C2 Ti1 C4 C5 -78.3(7) . . . . ?
C2 C1 C5 C4 -1.4(12) . . . . ?
Ti1 C1 C5 C4 -66.0(7) . . . . ?
C2 C1 C5 Ti1 64.6(8) . . . . ?
C3 C4 C5 C1 1.3(11) . . . . ?
Ti1 C4 C5 C1 65.9(7) . . . . ?
C3 C4 C5 Ti1 -64.6(7) . . . . ?
O1 Ti1 C5 C1 49.3(7) . . . . ?
O4 Ti1 C5 C1 155.6(7) . . . . ?
O17 Ti1 C5 C1 -92.9(8) . . . . ?
C3 Ti1 C5 C1 -76.2(7) . . . . ?
C2 Ti1 C5 C1 -35.7(7) . . . . ?
C4 Ti1 C5 C1 -113.5(9) . . . . ?
O1 Ti1 C5 C4 162.8(6) . . . . ?
O4 Ti1 C5 C4 -90.9(6) . . . . ?
O17 Ti1 C5 C4 20.6(9) . . . . ?
C1 Ti1 C5 C4 113.5(9) . . . . ?
C3 Ti1 C5 C4 37.3(6) . . . . ?
C2 Ti1 C5 C4 77.8(7) . . . . ?
O2 Ti2 C6 C10 165.2(7) . . . . ?
O1 Ti2 C6 C10 -89.9(7) . . . . ?
O18 Ti2 C6 C10 22.5(10) . . . . ?
C7 Ti2 C6 C10 114.4(10) . . . . ?
C9 Ti2 C6 C10 36.3(7) . . . . ?
C8 Ti2 C6 C10 77.2(7) . . . . ?
O2 Ti2 C6 C7 50.7(7) . . . . ?
O1 Ti2 C6 C7 155.6(6) . . . . ?
O18 Ti2 C6 C7 -91.9(7) . . . . ?
C10 Ti2 C6 C7 -114.4(10) . . . . ?
C9 Ti2 C6 C7 -78.1(7) . . . . ?
C8 Ti2 C6 C7 -37.3(6) . . . . ?
C10 C6 C7 C8 -0.8(12) . . . . ?
Ti2 C6 C7 C8 65.9(7) . . . . ?
C10 C6 C7 Ti2 -66.7(7) . . . . ?
O2 Ti2 C7 C8 113.3(7) . . . . ?
O1 Ti2 C7 C8 -143.9(6) . . . . ?
O18 Ti2 C7 C8 9.0(8) . . . . ?
C6 Ti2 C7 C8 -114.6(9) . . . . ?
C10 Ti2 C7 C8 -76.9(7) . . . . ?
C9 Ti2 C7 C8 -36.5(6) . . . . ?
O2 Ti2 C7 C6 -132.1(6) . . . . ?
O1 Ti2 C7 C6 -29.2(7) . . . . ?
O18 Ti2 C7 C6 123.7(6) . . . . ?
C10 Ti2 C7 C6 37.7(6) . . . . ?
C9 Ti2 C7 C6 78.2(7) . . . . ?
C8 Ti2 C7 C6 114.6(9) . . . . ?
C6 C7 C8 C9 -0.7(12) . . . . ?
Ti2 C7 C8 C9 63.8(8) . . . . ?
C6 C7 C8 Ti2 -64.4(7) . . . . ?
O2 Ti2 C8 C9 175.6(7) . . . . ?
O1 Ti2 C8 C9 -55.7(9) . . . . ?
O18 Ti2 C8 C9 69.9(7) . . . . ?
C6 Ti2 C8 C9 -78.8(7) . . . . ?
C10 Ti2 C8 C9 -37.4(6) . . . . ?
C7 Ti2 C8 C9 -117.0(10) . . . . ?
O2 Ti2 C8 C7 -67.4(7) . . . . ?
O1 Ti2 C8 C7 61.3(9) . . . . ?
O18 Ti2 C8 C7 -173.1(6) . . . . ?
C6 Ti2 C8 C7 38.2(6) . . . . ?
C10 Ti2 C8 C7 79.6(7) . . . . ?
C9 Ti2 C8 C7 117.0(10) . . . . ?
C7 C8 C9 C10 1.9(13) . . . . ?
Ti2 C8 C9 C10 65.8(8) . . . . ?
C7 C8 C9 Ti2 -63.9(8) . . . . ?
O2 Ti2 C9 C10 -120.6(7) . . . . ?
O1 Ti2 C9 C10 32.2(8) . . . . ?
O18 Ti2 C9 C10 134.3(7) . . . . ?
C6 Ti2 C9 C10 -37.0(6) . . . . ?
C7 Ti2 C9 C10 -78.5(7) . . . . ?
C8 Ti2 C9 C10 -114.8(9) . . . . ?
O2 Ti2 C9 C8 -5.8(9) . . . . ?
O1 Ti2 C9 C8 147.0(6) . . . . ?
O18 Ti2 C9 C8 -110.9(7) . . . . ?
C6 Ti2 C9 C8 77.8(7) . . . . ?
C10 Ti2 C9 C8 114.8(9) . . . . ?
C7 Ti2 C9 C8 36.3(6) . . . . ?
C8 C9 C10 C6 -2.4(13) . . . . ?
Ti2 C9 C10 C6 63.9(8) . . . . ?
C8 C9 C10 Ti2 -66.3(8) . . . . ?
C7 C6 C10 C9 2.0(12) . . . . ?
Ti2 C6 C10 C9 -64.8(8) . . . . ?
C7 C6 C10 Ti2 66.8(7) . . . . ?
O2 Ti2 C10 C9 94.3(8) . . . . ?
O1 Ti2 C10 C9 -152.6(7) . . . . ?
O18 Ti2 C10 C9 -48.7(7) . . . . ?
C6 Ti2 C10 C9 116.5(10) . . . . ?
C7 Ti2 C10 C9 78.5(7) . . . . ?
C8 Ti2 C10 C9 37.7(6) . . . . ?
O2 Ti2 C10 C6 -22.3(10) . . . . ?
O1 Ti2 C10 C6 90.9(7) . . . . ?
O18 Ti2 C10 C6 -165.2(6) . . . . ?
C7 Ti2 C10 C6 -38.1(6) . . . . ?
C9 Ti2 C10 C6 -116.5(10) . . . . ?
C8 Ti2 C10 C6 -78.9(7) . . . . ?
O19 Ti3 C11 C12 127.1(7) . . . . ?
O2 Ti3 C11 C12 -23.6(8) . . . . ?
O3 Ti3 C11 C12 -126.7(7) . . . . ?
C15 Ti3 C11 C12 116.1(10) . . . . ?
C13 Ti3 C11 C12 39.2(6) . . . . ?
C14 Ti3 C11 C12 79.8(7) . . . . ?
O19 Ti3 C11 C15 11.0(8) . . . . ?
O2 Ti3 C11 C15 -139.7(6) . . . . ?
O3 Ti3 C11 C15 117.2(7) . . . . ?
C12 Ti3 C11 C15 -116.1(10) . . . . ?
C13 Ti3 C11 C15 -76.9(7) . . . . ?
C14 Ti3 C11 C15 -36.3(6) . . . . ?
C15 C11 C12 C13 -1.6(11) . . . . ?
Ti3 C11 C12 C13 -66.0(7) . . . . ?
C15 C11 C12 Ti3 64.4(7) . . . . ?
O19 Ti3 C12 C11 -86.8(8) . . . . ?
O2 Ti3 C12 C11 160.2(7) . . . . ?
O3 Ti3 C12 C11 56.2(7) . . . . ?
C15 Ti3 C12 C11 -37.0(6) . . . . ?
C13 Ti3 C12 C11 -113.6(9) . . . . ?
C14 Ti3 C12 C11 -77.2(7) . . . . ?
O19 Ti3 C12 C13 26.8(9) . . . . ?
O2 Ti3 C12 C13 -86.2(6) . . . . ?
O3 Ti3 C12 C13 169.8(6) . . . . ?
C15 Ti3 C12 C13 76.6(6) . . . . ?
C11 Ti3 C12 C13 113.6(9) . . . . ?
C14 Ti3 C12 C13 36.4(6) . . . . ?
C11 C12 C13 C14 1.0(11) . . . . ?
Ti3 C12 C13 C14 -65.5(7) . . . . ?
C11 C12 C13 Ti3 66.5(7) . . . . ?
O19 Ti3 C13 C14 -47.1(7) . . . . ?
O2 Ti3 C13 C14 -150.9(6) . . . . ?
O3 Ti3 C13 C14 100.4(7) . . . . ?
C15 Ti3 C13 C14 37.0(6) . . . . ?
C12 Ti3 C13 C14 115.8(9) . . . . ?
C11 Ti3 C13 C14 78.1(6) . . . . ?
O19 Ti3 C13 C12 -162.9(6) . . . . ?
O2 Ti3 C13 C12 93.4(6) . . . . ?
O3 Ti3 C13 C12 -15.4(8) . . . . ?
C15 Ti3 C13 C12 -78.8(6) . . . . ?
C11 Ti3 C13 C12 -37.7(6) . . . . ?
C14 Ti3 C13 C12 -115.8(9) . . . . ?
C12 C13 C14 C15 0.1(11) . . . . ?
Ti3 C13 C14 C15 -64.3(7) . . . . ?
C12 C13 C14 Ti3 64.3(7) . . . . ?
O19 Ti3 C14 C15 -108.5(7) . . . . ?
O2 Ti3 C14 C15 148.7(6) . . . . ?
O3 Ti3 C14 C15 -1.9(8) . . . . ?
C12 Ti3 C14 C15 77.5(7) . . . . ?
C11 Ti3 C14 C15 36.8(6) . . . . ?
C13 Ti3 C14 C15 115.5(9) . . . . ?
O19 Ti3 C14 C13 136.0(6) . . . . ?
O2 Ti3 C14 C13 33.2(7) . . . . ?
O3 Ti3 C14 C13 -117.4(7) . . . . ?
C15 Ti3 C14 C13 -115.5(9) . . . . ?
C12 Ti3 C14 C13 -38.0(6) . . . . ?
C11 Ti3 C14 C13 -78.7(6) . . . . ?
C13 C14 C15 C11 -1.1(11) . . . . ?
Ti3 C14 C15 C11 -65.7(7) . . . . ?
C13 C14 C15 Ti3 64.6(7) . . . . ?
C12 C11 C15 C14 1.7(11) . . . . ?
Ti3 C11 C15 C14 66.2(7) . . . . ?
C12 C11 C15 Ti3 -64.4(7) . . . . ?
O19 Ti3 C15 C14 71.9(7) . . . . ?
O2 Ti3 C15 C14 -50.4(9) . . . . ?
O3 Ti3 C15 C14 178.6(6) . . . . ?
C12 Ti3 C15 C14 -79.8(7) . . . . ?
C11 Ti3 C15 C14 -116.6(9) . . . . ?
C13 Ti3 C15 C14 -37.2(6) . . . . ?
O19 Ti3 C15 C11 -171.5(7) . . . . ?
O2 Ti3 C15 C11 66.2(9) . . . . ?
O3 Ti3 C15 C11 -64.8(7) . . . . ?
C12 Ti3 C15 C11 36.8(6) . . . . ?
C13 Ti3 C15 C11 79.4(7) . . . . ?
C14 Ti3 C15 C11 116.6(9) . . . . ?
O20 Ti4 C16 C20 -70.6(9) . . . . ?
O3 Ti4 C16 C20 167.8(7) . . . . ?
O4 Ti4 C16 C20 61.9(7) . . . . ?
C17 Ti4 C16 C20 -118.8(10) . . . . ?
C19 Ti4 C16 C20 -38.3(7) . . . . ?
C18 Ti4 C16 C20 -79.3(8) . . . . ?
O20 Ti4 C16 C17 48.1(10) . . . . ?
O3 Ti4 C16 C17 -73.5(7) . . . . ?
O4 Ti4 C16 C17 -179.4(7) . . . . ?
C20 Ti4 C16 C17 118.8(10) . . . . ?
C19 Ti4 C16 C17 80.5(8) . . . . ?
C18 Ti4 C16 C17 39.4(7) . . . . ?
C20 C16 C17 C18 -2.7(12) . . . . ?
Ti4 C16 C17 C18 -67.5(7) . . . . ?
C20 C16 C17 Ti4 64.9(8) . . . . ?
O20 Ti4 C17 C16 -149.5(7) . . . . ?
O3 Ti4 C17 C16 107.6(7) . . . . ?
O4 Ti4 C17 C16 0.9(10) . . . . ?
C20 Ti4 C17 C16 -34.9(7) . . . . ?
C19 Ti4 C17 C16 -76.0(8) . . . . ?
C18 Ti4 C17 C16 -112.8(11) . . . . ?
O20 Ti4 C17 C18 -36.7(8) . . . . ?
O3 Ti4 C17 C18 -139.6(7) . . . . ?
O4 Ti4 C17 C18 113.7(7) . . . . ?
C16 Ti4 C17 C18 112.8(11) . . . . ?
C20 Ti4 C17 C18 77.8(8) . . . . ?
C19 Ti4 C17 C18 36.8(7) . . . . ?
C16 C17 C18 C19 2.4(12) . . . . ?
Ti4 C17 C18 C19 -64.9(7) . . . . ?
C16 C17 C18 Ti4 67.3(7) . . . . ?
O20 Ti4 C18 C19 -97.3(7) . . . . ?
O3 Ti4 C18 C19 159.9(6) . . . . ?
O4 Ti4 C18 C19 9.9(10) . . . . ?
C17 Ti4 C18 C19 115.4(10) . . . . ?
C16 Ti4 C18 C19 77.4(7) . . . . ?
C20 Ti4 C18 C19 37.4(6) . . . . ?
O20 Ti4 C18 C17 147.4(7) . . . . ?
O3 Ti4 C18 C17 44.5(8) . . . . ?
O4 Ti4 C18 C17 -105.5(8) . . . . ?
C16 Ti4 C18 C17 -38.0(7) . . . . ?
C20 Ti4 C18 C17 -77.9(7) . . . . ?
C19 Ti4 C18 C17 -115.4(10) . . . . ?
C17 C18 C19 C20 -1.4(12) . . . . ?
Ti4 C18 C19 C20 -65.0(7) . . . . ?
C17 C18 C19 Ti4 63.6(7) . . . . ?
O20 Ti4 C19 C18 82.2(7) . . . . ?
O3 Ti4 C19 C18 -31.9(10) . . . . ?
O4 Ti4 C19 C18 -173.2(7) . . . . ?
C17 Ti4 C19 C18 -38.0(7) . . . . ?
C16 Ti4 C19 C18 -78.5(7) . . . . ?
C20 Ti4 C19 C18 -115.5(10) . . . . ?
O20 Ti4 C19 C20 -162.3(6) . . . . ?
O3 Ti4 C19 C20 83.5(8) . . . . ?
O4 Ti4 C19 C20 -57.7(6) . . . . ?
C17 Ti4 C19 C20 77.5(7) . . . . ?
C16 Ti4 C19 C20 37.0(6) . . . . ?
C18 Ti4 C19 C20 115.5(10) . . . . ?
C17 C16 C20 C19 1.8(12) . . . . ?
Ti4 C16 C20 C19 65.8(7) . . . . ?
C17 C16 C20 Ti4 -64.0(8) . . . . ?
C18 C19 C20 C16 -0.2(12) . . . . ?
Ti4 C19 C20 C16 -65.6(8) . . . . ?
C18 C19 C20 Ti4 65.3(7) . . . . ?
O20 Ti4 C20 C16 135.9(6) . . . . ?
O3 Ti4 C20 C16 -15.7(8) . . . . ?
O4 Ti4 C20 C16 -120.3(7) . . . . ?
C17 Ti4 C20 C16 35.5(6) . . . . ?
C19 Ti4 C20 C16 114.5(9) . . . . ?
C18 Ti4 C20 C16 77.5(7) . . . . ?
O20 Ti4 C20 C19 21.4(7) . . . . ?
O3 Ti4 C20 C19 -130.1(6) . . . . ?
O4 Ti4 C20 C19 125.2(6) . . . . ?
C17 Ti4 C20 C19 -79.0(7) . . . . ?
C16 Ti4 C20 C19 -114.5(9) . . . . ?
C18 Ti4 C20 C19 -36.9(6) . . . . ?
O8 Ti5 C21 C22 -35.1(7) . . . . ?
O5 Ti5 C21 C22 112.2(7) . . . . ?
O17 Ti5 C21 C22 -138.7(6) . . . . ?
C25 Ti5 C21 C22 115.4(9) . . . . ?
C24 Ti5 C21 C22 77.0(6) . . . . ?
C23 Ti5 C21 C22 36.5(6) . . . . ?
O8 Ti5 C21 C25 -150.5(6) . . . . ?
O5 Ti5 C21 C25 -3.2(9) . . . . ?
O17 Ti5 C21 C25 105.9(7) . . . . ?
C24 Ti5 C21 C25 -38.4(6) . . . . ?
C23 Ti5 C21 C25 -78.9(7) . . . . ?
C22 Ti5 C21 C25 -115.4(9) . . . . ?
C25 C21 C22 C23 0.8(11) . . . . ?
Ti5 C21 C22 C23 -64.9(7) . . . . ?
C25 C21 C22 Ti5 65.7(7) . . . . ?
O8 Ti5 C22 C23 -95.2(6) . . . . ?
O5 Ti5 C22 C23 11.9(9) . . . . ?
O17 Ti5 C22 C23 161.6(6) . . . . ?
C21 Ti5 C22 C23 116.1(9) . . . . ?
C25 Ti5 C22 C23 78.3(7) . . . . ?
C24 Ti5 C22 C23 36.7(6) . . . . ?
O8 Ti5 C22 C21 148.7(6) . . . . ?
O5 Ti5 C22 C21 -104.2(7) . . . . ?
O17 Ti5 C22 C21 45.5(7) . . . . ?
C25 Ti5 C22 C21 -37.8(6) . . . . ?
C24 Ti5 C22 C21 -79.4(6) . . . . ?
C23 Ti5 C22 C21 -116.1(9) . . . . ?
C21 C22 C23 C24 -1.3(11) . . . . ?
Ti5 C22 C23 C24 -65.4(7) . . . . ?
C21 C22 C23 Ti5 64.1(7) . . . . ?
O8 Ti5 C23 C24 -159.6(7) . . . . ?
O5 Ti5 C23 C24 -55.5(7) . . . . ?
O17 Ti5 C23 C24 87.3(9) . . . . ?
C21 Ti5 C23 C24 79.3(7) . . . . ?
C25 Ti5 C23 C24 37.5(6) . . . . ?
C22 Ti5 C23 C24 116.2(9) . . . . ?
O8 Ti5 C23 C22 84.2(6) . . . . ?
O5 Ti5 C23 C22 -171.7(6) . . . . ?
O17 Ti5 C23 C22 -28.9(9) . . . . ?
C21 Ti5 C23 C22 -37.0(6) . . . . ?
C25 Ti5 C23 C22 -78.8(7) . . . . ?
C24 Ti5 C23 C22 -116.2(9) . . . . ?
C22 C23 C24 C25 1.3(11) . . . . ?
Ti5 C23 C24 C25 -64.2(7) . . . . ?
C22 C23 C24 Ti5 65.5(7) . . . . ?
O8 Ti5 C24 C23 24.1(8) . . . . ?
O5 Ti5 C24 C23 126.9(7) . . . . ?
O17 Ti5 C24 C23 -127.5(7) . . . . ?
C21 Ti5 C24 C23 -77.3(7) . . . . ?
C25 Ti5 C24 C23 -115.9(10) . . . . ?
C22 Ti5 C24 C23 -36.5(7) . . . . ?
O8 Ti5 C24 C25 140.0(6) . . . . ?
O5 Ti5 C24 C25 -117.2(7) . . . . ?
O17 Ti5 C24 C25 -11.6(9) . . . . ?
C21 Ti5 C24 C25 38.6(6) . . . . ?
C23 Ti5 C24 C25 115.9(10) . . . . ?
C22 Ti5 C24 C25 79.4(7) . . . . ?
C22 C21 C25 C24 0.0(11) . . . . ?
Ti5 C21 C25 C24 66.7(7) . . . . ?
C22 C21 C25 Ti5 -66.6(7) . . . . ?
C23 C24 C25 C21 -0.8(11) . . . . ?
Ti5 C24 C25 C21 -65.9(7) . . . . ?
C23 C24 C25 Ti5 65.1(7) . . . . ?
O8 Ti5 C25 C21 47.6(9) . . . . ?
O5 Ti5 C25 C21 177.7(6) . . . . ?
O17 Ti5 C25 C21 -75.5(7) . . . . ?
C24 Ti5 C25 C21 113.3(9) . . . . ?
C23 Ti5 C25 C21 76.9(7) . . . . ?
C22 Ti5 C25 C21 36.8(6) . . . . ?
O8 Ti5 C25 C24 -65.7(9) . . . . ?
O5 Ti5 C25 C24 64.4(7) . . . . ?
O17 Ti5 C25 C24 171.2(7) . . . . ?
C21 Ti5 C25 C24 -113.3(9) . . . . ?
C23 Ti5 C25 C24 -36.4(6) . . . . ?
C22 Ti5 C25 C24 -76.5(7) . . . . ?
O6 Ti6 C26 C27 -107.5(8) . . . . ?
O18 Ti6 C26 C27 40.9(8) . . . . ?
O5 Ti6 C26 C27 143.8(8) . . . . ?
C30 Ti6 C26 C27 -113.0(10) . . . . ?
C29 Ti6 C26 C27 -76.4(8) . . . . ?
C28 Ti6 C26 C27 -35.7(7) . . . . ?
O6 Ti6 C26 C30 5.6(10) . . . . ?
O18 Ti6 C26 C30 154.0(7) . . . . ?
O5 Ti6 C26 C30 -103.2(7) . . . . ?
C29 Ti6 C26 C30 36.6(7) . . . . ?
C28 Ti6 C26 C30 77.3(8) . . . . ?
C27 Ti6 C26 C30 113.0(10) . . . . ?
C30 C26 C27 C28 -0.4(12) . . . . ?
Ti6 C26 C27 C28 64.5(8) . . . . ?
C30 C26 C27 Ti6 -64.8(7) . . . . ?
O6 Ti6 C27 C28 -6.9(10) . . . . ?
O18 Ti6 C27 C28 100.0(7) . . . . ?
O5 Ti6 C27 C28 -157.6(7) . . . . ?
C30 Ti6 C27 C28 -78.2(8) . . . . ?
C29 Ti6 C27 C28 -37.5(7) . . . . ?
C26 Ti6 C27 C28 -117.2(10) . . . . ?
O6 Ti6 C27 C26 110.3(8) . . . . ?
O18 Ti6 C27 C26 -142.8(7) . . . . ?
O5 Ti6 C27 C26 -40.4(8) . . . . ?
C30 Ti6 C27 C26 39.0(7) . . . . ?
C29 Ti6 C27 C26 79.7(8) . . . . ?
C28 Ti6 C27 C26 117.2(10) . . . . ?
C26 C27 C28 C29 0.8(12) . . . . ?
Ti6 C27 C28 C29 65.6(7) . . . . ?
C26 C27 C28 Ti6 -64.8(8) . . . . ?
O6 Ti6 C28 C27 175.1(7) . . . . ?
O18 Ti6 C28 C27 -79.7(7) . . . . ?
O5 Ti6 C28 C27 35.7(11) . . . . ?
C30 Ti6 C28 C27 78.4(7) . . . . ?
C29 Ti6 C28 C27 115.1(10) . . . . ?
C26 Ti6 C28 C27 36.5(6) . . . . ?
O6 Ti6 C28 C29 60.0(7) . . . . ?
O18 Ti6 C28 C29 165.2(7) . . . . ?
O5 Ti6 C28 C29 -79.4(10) . . . . ?
C30 Ti6 C28 C29 -36.7(6) . . . . ?
C27 Ti6 C28 C29 -115.1(10) . . . . ?
C26 Ti6 C28 C29 -78.7(7) . . . . ?
C27 C28 C29 C30 -1.0(12) . . . . ?
Ti6 C28 C29 C30 65.4(8) . . . . ?
C27 C28 C29 Ti6 -66.4(8) . . . . ?
O6 Ti6 C29 C30 121.6(7) . . . . ?
O18 Ti6 C29 C30 -133.9(7) . . . . ?
O5 Ti6 C29 C30 16.7(9) . . . . ?
C28 Ti6 C29 C30 -115.8(10) . . . . ?
C27 Ti6 C29 C30 -78.9(7) . . . . ?
C26 Ti6 C29 C30 -37.9(7) . . . . ?
O6 Ti6 C29 C28 -122.6(7) . . . . ?
O18 Ti6 C29 C28 -18.1(8) . . . . ?
O5 Ti6 C29 C28 132.5(7) . . . . ?
C30 Ti6 C29 C28 115.8(10) . . . . ?
C27 Ti6 C29 C28 36.9(7) . . . . ?
C26 Ti6 C29 C28 77.8(7) . . . . ?
C28 C29 C30 C26 0.8(12) . . . . ?
Ti6 C29 C30 C26 66.4(7) . . . . ?
C28 C29 C30 Ti6 -65.6(7) . . . . ?
C27 C26 C30 C29 -0.3(12) . . . . ?
Ti6 C26 C30 C29 -66.1(7) . . . . ?
C27 C26 C30 Ti6 65.9(7) . . . . ?
O6 Ti6 C30 C29 -60.8(7) . . . . ?
O18 Ti6 C30 C29 74.3(9) . . . . ?
O5 Ti6 C30 C29 -166.8(7) . . . . ?
C28 Ti6 C30 C29 37.1(7) . . . . ?
C27 Ti6 C30 C29 77.2(8) . . . . ?
C26 Ti6 C30 C29 115.3(10) . . . . ?
O6 Ti6 C30 C26 -176.2(7) . . . . ?
O18 Ti6 C30 C26 -41.1(10) . . . . ?
O5 Ti6 C30 C26 77.8(7) . . . . ?
C29 Ti6 C30 C26 -115.3(10) . . . . ?
C28 Ti6 C30 C26 -78.3(8) . . . . ?
C27 Ti6 C30 C26 -38.1(7) . . . . ?
O6 Ti7 C31 C32 21.1(13) . . . . ?
O7 Ti7 C31 C32 164.6(8) . . . . ?
O19 Ti7 C31 C32 -91.2(9) . . . . ?
C34 Ti7 C31 C32 80.8(11) . . . . ?
C35 Ti7 C31 C32 116.8(15) . . . . ?
C33 Ti7 C31 C32 36.8(9) . . . . ?
O6 Ti7 C31 C35 -95.6(14) . . . . ?
O7 Ti7 C31 C35 47.8(12) . . . . ?
O19 Ti7 C31 C35 152.1(12) . . . . ?
C34 Ti7 C31 C35 -36.0(12) . . . . ?
C32 Ti7 C31 C35 -116.8(15) . . . . ?
C33 Ti7 C31 C35 -80.0(12) . . . . ?
C35 C31 C32 C33 -1.2(15) . . . . ?
Ti7 C31 C32 C33 -65.9(9) . . . . ?
C35 C31 C32 Ti7 64.7(10) . . . . ?
O6 Ti7 C32 C31 -166.3(9) . . . . ?
O7 Ti7 C32 C31 -22.4(12) . . . . ?
O19 Ti7 C32 C31 88.8(9) . . . . ?
C34 Ti7 C32 C31 -77.3(11) . . . . ?
C35 Ti7 C32 C31 -36.5(10) . . . . ?
C33 Ti7 C32 C31 -116.6(13) . . . . ?
O6 Ti7 C32 C33 -49.7(10) . . . . ?
O7 Ti7 C32 C33 94.2(11) . . . . ?
O19 Ti7 C32 C33 -154.6(10) . . . . ?
C34 Ti7 C32 C33 39.3(11) . . . . ?
C35 Ti7 C32 C33 80.1(11) . . . . ?
C31 Ti7 C32 C33 116.6(13) . . . . ?
C31 C32 C33 C34 3.4(14) . . . . ?
Ti7 C32 C33 C34 -63.0(9) . . . . ?
C31 C32 C33 Ti7 66.3(9) . . . . ?
O6 Ti7 C33 C32 134.5(9) . . . . ?
O7 Ti7 C33 C32 -119.2(9) . . . . ?
O19 Ti7 C33 C32 29.6(11) . . . . ?
C34 Ti7 C33 C32 -115.1(14) . . . . ?
C35 Ti7 C33 C32 -76.3(10) . . . . ?
C31 Ti7 C33 C32 -36.0(9) . . . . ?
O6 Ti7 C33 C34 -110.4(10) . . . . ?
O7 Ti7 C33 C34 -4.1(12) . . . . ?
O19 Ti7 C33 C34 144.8(10) . . . . ?
C32 Ti7 C33 C34 115.1(14) . . . . ?
C35 Ti7 C33 C34 38.8(9) . . . . ?
C31 Ti7 C33 C34 79.2(11) . . . . ?
C32 C33 C34 C35 -4.2(15) . . . . ?
Ti7 C33 C34 C35 -68.7(9) . . . . ?
C32 C33 C34 Ti7 64.5(9) . . . . ?
O6 Ti7 C34 C35 -177.3(12) . . . . ?
O7 Ti7 C34 C35 -72.5(12) . . . . ?
O19 Ti7 C34 C35 49(2) . . . . ?
C32 Ti7 C34 C35 74.4(11) . . . . ?
C33 Ti7 C34 C35 110.6(13) . . . . ?
C31 Ti7 C34 C35 35.3(10) . . . . ?
O6 Ti7 C34 C33 72.1(9) . . . . ?
O7 Ti7 C34 C33 176.9(9) . . . . ?
O19 Ti7 C34 C33 -61.1(18) . . . . ?
C32 Ti7 C34 C33 -36.2(8) . . . . ?
C35 Ti7 C34 C33 -110.6(13) . . . . ?
C31 Ti7 C34 C33 -75.3(9) . . . . ?
C32 C31 C35 C34 -1.7(17) . . . . ?
Ti7 C31 C35 C34 62.9(10) . . . . ?
C32 C31 C35 Ti7 -64.5(9) . . . . ?
C33 C34 C35 C31 3.6(16) . . . . ?
Ti7 C34 C35 C31 -64.2(10) . . . . ?
C33 C34 C35 Ti7 67.7(9) . . . . ?
O6 Ti7 C35 C31 121.9(11) . . . . ?
O7 Ti7 C35 C31 -134.7(12) . . . . ?
O19 Ti7 C35 C31 -32.2(13) . . . . ?
C34 Ti7 C35 C31 118.2(17) . . . . ?
C32 Ti7 C35 C31 36.0(9) . . . . ?
C33 Ti7 C35 C31 76.6(11) . . . . ?
O6 Ti7 C35 C34 3.7(16) . . . . ?
O7 Ti7 C35 C34 107.1(12) . . . . ?
O19 Ti7 C35 C34 -150.4(11) . . . . ?
C32 Ti7 C35 C34 -82.3(12) . . . . ?
C33 Ti7 C35 C34 -41.6(10) . . . . ?
C31 Ti7 C35 C34 -118.2(17) . . . . ?
O20 Ti8 C36 C40 57.3(7) . . . . ?
O8 Ti8 C36 C40 -82.1(9) . . . . ?
O7 Ti8 C36 C40 161.4(7) . . . . ?
C38 Ti8 C36 C40 -78.0(8) . . . . ?
C39 Ti8 C36 C40 -37.1(7) . . . . ?
C37 Ti8 C36 C40 -114.1(10) . . . . ?
O20 Ti8 C36 C37 171.4(7) . . . . ?
O8 Ti8 C36 C37 32.1(10) . . . . ?
O7 Ti8 C36 C37 -84.4(7) . . . . ?
C38 Ti8 C36 C37 36.1(7) . . . . ?
C39 Ti8 C36 C37 77.1(8) . . . . ?
C40 Ti8 C36 C37 114.1(10) . . . . ?
C40 C36 C37 C38 3.2(13) . . . . ?
Ti8 C36 C37 C38 -63.1(8) . . . . ?
C40 C36 C37 Ti8 66.4(7) . . . . ?
O20 Ti8 C37 C38 104.9(8) . . . . ?
O8 Ti8 C37 C38 -42.5(8) . . . . ?
O7 Ti8 C37 C38 -146.5(7) . . . . ?
C39 Ti8 C37 C38 38.2(7) . . . . ?
C36 Ti8 C37 C38 117.4(11) . . . . ?
C40 Ti8 C37 C38 79.8(8) . . . . ?
O20 Ti8 C37 C36 -12.4(10) . . . . ?
O8 Ti8 C37 C36 -159.8(7) . . . . ?
O7 Ti8 C37 C36 96.1(7) . . . . ?
C38 Ti8 C37 C36 -117.4(11) . . . . ?
C39 Ti8 C37 C36 -79.1(8) . . . . ?
C40 Ti8 C37 C36 -37.6(7) . . . . ?
C36 C37 C38 C39 -3.4(13) . . . . ?
Ti8 C37 C38 C39 -67.4(7) . . . . ?
C36 C37 C38 Ti8 63.9(8) . . . . ?
O20 Ti8 C38 C37 -112.2(8) . . . . ?
O8 Ti8 C38 C37 141.3(7) . . . . ?
O7 Ti8 C38 C37 38.2(8) . . . . ?
C39 Ti8 C38 C37 -113.9(10) . . . . ?
C36 Ti8 C38 C37 -36.3(7) . . . . ?
C40 Ti8 C38 C37 -76.5(8) . . . . ?
O20 Ti8 C38 C39 1.7(9) . . . . ?
O8 Ti8 C38 C39 -104.8(7) . . . . ?
O7 Ti8 C38 C39 152.0(6) . . . . ?
C37 Ti8 C38 C39 113.9(10) . . . . ?
C36 Ti8 C38 C39 77.6(7) . . . . ?
C40 Ti8 C38 C39 37.4(7) . . . . ?
C37 C38 C39 C40 2.3(12) . . . . ?
Ti8 C38 C39 C40 -65.4(7) . . . . ?
C37 C38 C39 Ti8 67.7(8) . . . . ?
O20 Ti8 C39 C38 -178.8(7) . . . . ?
O8 Ti8 C39 C38 75.8(7) . . . . ?
O7 Ti8 C39 C38 -46.0(10) . . . . ?
C37 Ti8 C39 C38 -37.9(7) . . . . ?
C36 Ti8 C39 C38 -79.0(7) . . . . ?
C40 Ti8 C39 C38 -115.3(10) . . . . ?
O20 Ti8 C39 C40 -63.5(7) . . . . ?
O8 Ti8 C39 C40 -168.9(7) . . . . ?
O7 Ti8 C39 C40 69.3(9) . . . . ?
C38 Ti8 C39 C40 115.3(10) . . . . ?
C37 Ti8 C39 C40 77.4(7) . . . . ?
C36 Ti8 C39 C40 36.3(6) . . . . ?
C37 C36 C40 C39 -1.8(12) . . . . ?
Ti8 C36 C40 C39 64.3(7) . . . . ?
C37 C36 C40 Ti8 -66.1(7) . . . . ?
C38 C39 C40 C36 -0.3(12) . . . . ?
Ti8 C39 C40 C36 -64.7(7) . . . . ?
C38 C39 C40 Ti8 64.4(7) . . . . ?
O20 Ti8 C40 C36 -125.2(7) . . . . ?
O8 Ti8 C40 C36 130.5(7) . . . . ?
O7 Ti8 C40 C36 -22.5(8) . . . . ?
C38 Ti8 C40 C36 79.1(7) . . . . ?
C39 Ti8 C40 C36 116.4(10) . . . . ?
C37 Ti8 C40 C36 38.2(7) . . . . ?
O20 Ti8 C40 C39 118.4(7) . . . . ?
O8 Ti8 C40 C39 14.1(8) . . . . ?
O7 Ti8 C40 C39 -139.0(6) . . . . ?
C38 Ti8 C40 C39 -37.3(6) . . . . ?
C37 Ti8 C40 C39 -78.3(7) . . . . ?
C36 Ti8 C40 C39 -116.4(10) . . . . ?
O22 Ti10 O9 Ti9 36.9(10) . . . . ?
O10 Ti10 O9 Ti9 -72.0(10) . . . . ?
C46 Ti10 O9 Ti9 -168.6(9) . . . . ?
C50 Ti10 O9 Ti9 162.5(10) . . . . ?
C47 Ti10 O9 Ti9 -172.9(8) . . . . ?
C48 Ti10 O9 Ti9 136.4(9) . . . . ?
C49 Ti10 O9 Ti9 133.0(10) . . . . ?
O12 Ti9 O9 Ti10 66.9(10) . . . . ?
O21 Ti9 O9 Ti10 -41.8(10) . . . . ?
C45 Ti9 O9 Ti10 158.0(9) . . . . ?
C43 Ti9 O9 Ti10 -139.3(9) . . . . ?
C42 Ti9 O9 Ti10 -146.1(10) . . . . ?
C41 Ti9 O9 Ti10 -179.4(10) . . . . ?
C44 Ti9 O9 Ti10 175.1(8) . . . . ?
O11 Ti11 O10 Ti10 -73.5(8) . . . . ?
O23 Ti11 O10 Ti10 35.3(8) . . . . ?
C55 Ti11 O10 Ti10 -166.5(7) . . . . ?
C54 Ti11 O10 Ti10 153.8(8) . . . . ?
C51 Ti11 O10 Ti10 -178.9(8) . . . . ?
C53 Ti11 O10 Ti10 128.4(8) . . . . ?
C52 Ti11 O10 Ti10 147.4(8) . . . . ?
O22 Ti10 O10 Ti11 -37.7(8) . . . . ?
O9 Ti10 O10 Ti11 71.3(8) . . . . ?
C46 Ti10 O10 Ti11 176.2(8) . . . . ?
C50 Ti10 O10 Ti11 165.9(7) . . . . ?
C47 Ti10 O10 Ti11 -150.0(8) . . . . ?
C48 Ti10 O10 Ti11 -129.3(8) . . . . ?
C49 Ti10 O10 Ti11 -151.2(7) . . . . ?
O24 Ti12 O11 Ti11 36.1(9) . . . . ?
O12 Ti12 O11 Ti11 -72.1(8) . . . . ?
C60 Ti12 O11 Ti11 -171.4(8) . . . . ?
C59 Ti12 O11 Ti11 -171.9(7) . . . . ?
C56 Ti12 O11 Ti11 157.9(8) . . . . ?
C58 Ti12 O11 Ti11 139.4(7) . . . . ?
C57 Ti12 O11 Ti11 131.4(8) . . . . ?
O10 Ti11 O11 Ti12 75.8(8) . . . . ?
O23 Ti11 O11 Ti12 -33.3(9) . . . . ?
C55 Ti11 O11 Ti12 -160.2(9) . . . . ?
C54 Ti11 O11 Ti12 -130.4(8) . . . . ?
C51 Ti11 O11 Ti12 170.9(8) . . . . ?
C53 Ti11 O11 Ti12 -133.0(7) . . . . ?
C52 Ti11 O11 Ti12 177.2(7) . . . . ?
O9 Ti9 O12 Ti12 -61.9(11) . . . . ?
O21 Ti9 O12 Ti12 47.3(11) . . . . ?
C45 Ti9 O12 Ti12 -172.6(11) . . . . ?
C43 Ti9 O12 Ti12 142.3(10) . . . . ?
C42 Ti9 O12 Ti12 -178.3(9) . . . . ?
C41 Ti9 O12 Ti12 -152.8(10) . . . . ?
C44 Ti9 O12 Ti12 154.1(11) . . . . ?
O24 Ti12 O12 Ti9 -42.9(11) . . . . ?
O11 Ti12 O12 Ti9 65.5(11) . . . . ?
C60 Ti12 O12 Ti9 168.0(10) . . . . ?
C59 Ti12 O12 Ti9 -159.0(11) . . . . ?
C56 Ti12 O12 Ti9 161.4(9) . . . . ?
C58 Ti12 O12 Ti9 -136.1(10) . . . . ?
C57 Ti12 O12 Ti9 -153.1(9) . . . . ?
O22 Ti14 O13 Ti13 -29.7(10) . . . . ?
O14 Ti14 O13 Ti13 78.8(10) . . . . ?
C67 Ti14 O13 Ti13 -145.9(9) . . . . ?
C66 Ti14 O13 Ti13 -123.9(10) . . . . ?
C69 Ti14 O13 Ti13 -178.7(10) . . . . ?
C70 Ti14 O13 Ti13 -146.0(10) . . . . ?
C68 Ti14 O13 Ti13 171.4(9) . . . . ?
O21 Ti13 O13 Ti14 34.6(10) . . . . ?
O16 Ti13 O13 Ti14 -73.9(10) . . . . ?
C64 Ti13 O13 Ti14 172.3(8) . . . . ?
C61 Ti13 O13 Ti14 141.3(10) . . . . ?
C63 Ti13 O13 Ti14 -165.2(9) . . . . ?
C65 Ti13 O13 Ti14 131.3(9) . . . . ?
C62 Ti13 O13 Ti14 174.4(10) . . . . ?
O23 Ti15 O14 Ti14 -39.6(8) . . . . ?
O15 Ti15 O14 Ti14 69.5(8) . . . . ?
C72 Ti15 O14 Ti14 -141.7(8) . . . . ?
C71 Ti15 O14 Ti14 -139.5(7) . . . . ?
C75 Ti15 O14 Ti14 172.8(7) . . . . ?
C73 Ti15 O14 Ti14 -172.8(8) . . . . ?
C74 Ti15 O14 Ti14 162.4(8) . . . . ?
O22 Ti14 O14 Ti15 41.4(8) . . . . ?
O13 Ti14 O14 Ti15 -67.5(8) . . . . ?
C67 Ti14 O14 Ti15 137.9(8) . . . . ?
C66 Ti14 O14 Ti15 144.4(7) . . . . ?
C69 Ti14 O14 Ti15 -165.0(8) . . . . ?
C70 Ti14 O14 Ti15 -166.7(7) . . . . ?
C68 Ti14 O14 Ti15 165.6(8) . . . . ?
O24 Ti16 O15 Ti15 -28.8(9) . . . . ?
O16 Ti16 O15 Ti15 79.6(9) . . . . ?
C78 Ti16 O15 Ti15 -176.3(9) . . . . ?
C77 Ti16 O15 Ti15 -143.1(9) . . . . ?
C76 Ti16 O15 Ti15 -121.9(9) . . . . ?
C79 Ti16 O15 Ti15 175.9(8) . . . . ?
C80 Ti16 O15 Ti15 -141.8(8) . . . . ?
O23 Ti15 O15 Ti16 26.0(9) . . . . ?
O14 Ti15 O15 Ti16 -83.3(9) . . . . ?
C72 Ti15 O15 Ti16 156.8(8) . . . . ?
C71 Ti15 O15 Ti16 121.6(8) . . . . ?
C75 Ti15 O15 Ti16 137.7(9) . . . . ?
C73 Ti15 O15 Ti16 -173.3(8) . . . . ?
C74 Ti15 O15 Ti16 170.7(9) . . . . ?
O24 Ti16 O16 Ti13 51.0(11) . . . . ?
O15 Ti16 O16 Ti13 -57.0(11) . . . . ?
C78 Ti16 O16 Ti13 -154.1(10) . . . . ?
C77 Ti16 O16 Ti13 -156.7(9) . . . . ?
C76 Ti16 O16 Ti13 154.0(9) . . . . ?
C79 Ti16 O16 Ti13 176.0(10) . . . . ?
C80 Ti16 O16 Ti13 148.4(10) . . . . ?
O21 Ti13 O16 Ti16 -55.8(11) . . . . ?
O13 Ti13 O16 Ti16 53.8(11) . . . . ?
C64 Ti13 O16 Ti16 -161.2(10) . . . . ?
C61 Ti13 O16 Ti16 163.4(8) . . . . ?
C63 Ti13 O16 Ti16 166.0(10) . . . . ?
C65 Ti13 O16 Ti16 -152.2(9) . . . . ?
C62 Ti13 O16 Ti16 143.8(10) . . . . ?
O16 Ti13 O21 Ti9 46.6(19) . . . . ?
O13 Ti13 O21 Ti9 -61.1(19) . . . . ?
C64 Ti13 O21 Ti9 144.6(18) . . . . ?
C61 Ti13 O21 Ti9 -157.1(18) . . . . ?
C63 Ti13 O21 Ti9 146.6(17) . . . . ?
C65 Ti13 O21 Ti9 173.7(18) . . . . ?
C62 Ti13 O21 Ti9 -161.7(16) . . . . ?
O12 Ti9 O21 Ti13 -44.2(19) . . . . ?
O9 Ti9 O21 Ti13 62.9(19) . . . . ?
C45 Ti9 O21 Ti13 -146.1(17) . . . . ?
C43 Ti9 O21 Ti13 -167.7(19) . . . . ?
C42 Ti9 O21 Ti13 162.0(18) . . . . ?
C41 Ti9 O21 Ti13 163.1(16) . . . . ?
C44 Ti9 O21 Ti13 -139.8(18) . . . . ?
O13 Ti14 O22 Ti10 31(4) . . . . ?
O14 Ti14 O22 Ti10 -77(4) . . . . ?
C67 Ti14 O22 Ti10 179(100) . . . . ?
C66 Ti14 O22 Ti10 144(4) . . . . ?
C69 Ti14 O22 Ti10 151(4) . . . . ?
C70 Ti14 O22 Ti10 125(4) . . . . ?
C68 Ti14 O22 Ti10 -169(4) . . . . ?
O9 Ti10 O22 Ti14 -33(4) . . . . ?
O10 Ti10 O22 Ti14 76(4) . . . . ?
C46 Ti10 O22 Ti14 -170(3) . . . . ?
C50 Ti10 O22 Ti14 -128(4) . . . . ?
C47 Ti10 O22 Ti14 168(4) . . . . ?
C48 Ti10 O22 Ti14 -171(4) . . . . ?
C49 Ti10 O22 Ti14 -138(4) . . . . ?
O14 Ti15 O23 Ti11 35(5) . . . . ?
O15 Ti15 O23 Ti11 -72(5) . . . . ?
C72 Ti15 O23 Ti11 135(5) . . . . ?
C71 Ti15 O23 Ti11 168(5) . . . . ?
C75 Ti15 O23 Ti11 -168(5) . . . . ?
C73 Ti15 O23 Ti11 132(5) . . . . ?
C74 Ti15 O23 Ti11 179(100) . . . . ?
O10 Ti11 O23 Ti15 -34(5) . . . . ?
O11 Ti11 O23 Ti15 74(5) . . . . ?
C55 Ti11 O23 Ti15 169(5) . . . . ?
C54 Ti11 O23 Ti15 178(100) . . . . ?
C51 Ti11 O23 Ti15 -146(5) . . . . ?
C53 Ti11 O23 Ti15 -149(5) . . . . ?
C52 Ti11 O23 Ti15 -127(5) . . . . ?
O16 Ti16 O24 Ti12 -11(2) . . . . ?
O15 Ti16 O24 Ti12 97(2) . . . . ?
C78 Ti16 O24 Ti12 -147(2) . . . . ?
C77 Ti16 O24 Ti12 -170(2) . . . . ?
C76 Ti16 O24 Ti12 -151(2) . . . . ?
C79 Ti16 O24 Ti12 -107(2) . . . . ?
C80 Ti16 O24 Ti12 -118(2) . . . . ?
O11 Ti12 O24 Ti16 -99(2) . . . . ?
O12 Ti12 O24 Ti16 9(2) . . . . ?
C60 Ti12 O24 Ti16 130(2) . . . . ?
C59 Ti12 O24 Ti16 102(2) . . . . ?
C56 Ti12 O24 Ti16 167(2) . . . . ?
C58 Ti12 O24 Ti16 120(2) . . . . ?
C57 Ti12 O24 Ti16 154(2) . . . . ?
O12 Ti9 C41 C45 -37.8(7) . . . . ?
O9 Ti9 C41 C45 -139.3(7) . . . . ?
O21 Ti9 C41 C45 113.1(7) . . . . ?
C43 Ti9 C41 C45 77.5(7) . . . . ?
C42 Ti9 C41 C45 114.9(9) . . . . ?
C44 Ti9 C41 C45 36.6(6) . . . . ?
O12 Ti9 C41 C42 -152.7(6) . . . . ?
O9 Ti9 C41 C42 105.7(6) . . . . ?
O21 Ti9 C41 C42 -1.9(9) . . . . ?
C45 Ti9 C41 C42 -114.9(9) . . . . ?
C43 Ti9 C41 C42 -37.4(6) . . . . ?
C44 Ti9 C41 C42 -78.3(6) . . . . ?
C45 C41 C42 C43 0.0(11) . . . . ?
Ti9 C41 C42 C43 65.3(7) . . . . ?
C45 C41 C42 Ti9 -65.3(7) . . . . ?
O12 Ti9 C42 C43 -71.0(9) . . . . ?
O9 Ti9 C42 C43 170.6(7) . . . . ?
O21 Ti9 C42 C43 63.9(7) . . . . ?
C45 Ti9 C42 C43 -77.9(7) . . . . ?
C41 Ti9 C42 C43 -114.8(9) . . . . ?
C44 Ti9 C42 C43 -37.2(6) . . . . ?
O12 Ti9 C42 C41 43.8(9) . . . . ?
O9 Ti9 C42 C41 -74.6(7) . . . . ?
O21 Ti9 C42 C41 178.7(6) . . . . ?
C45 Ti9 C42 C41 36.9(6) . . . . ?
C43 Ti9 C42 C41 114.8(9) . . . . ?
C44 Ti9 C42 C41 77.6(7) . . . . ?
C41 C42 C43 C44 0.5(11) . . . . ?
Ti9 C42 C43 C44 65.7(7) . . . . ?
C41 C42 C43 Ti9 -65.2(6) . . . . ?
O12 Ti9 C43 C44 21.5(8) . . . . ?
O9 Ti9 C43 C44 -127.4(7) . . . . ?
O21 Ti9 C43 C44 126.2(7) . . . . ?
C45 Ti9 C43 C44 -36.9(6) . . . . ?
C42 Ti9 C43 C44 -115.3(9) . . . . ?
C41 Ti9 C43 C44 -77.2(7) . . . . ?
O12 Ti9 C43 C42 136.8(6) . . . . ?
O9 Ti9 C43 C42 -12.1(8) . . . . ?
O21 Ti9 C43 C42 -118.5(7) . . . . ?
C45 Ti9 C43 C42 78.4(7) . . . . ?
C41 Ti9 C43 C42 38.1(6) . . . . ?
C44 Ti9 C43 C42 115.3(9) . . . . ?
C42 C43 C44 C45 -0.8(11) . . . . ?
Ti9 C43 C44 C45 64.5(7) . . . . ?
C42 C43 C44 Ti9 -65.3(7) . . . . ?
O12 Ti9 C44 C45 82.0(7) . . . . ?
O9 Ti9 C44 C45 -29.8(9) . . . . ?
O21 Ti9 C44 C45 -172.7(7) . . . . ?
C43 Ti9 C44 C45 -115.8(10) . . . . ?
C42 Ti9 C44 C45 -78.3(7) . . . . ?
C41 Ti9 C44 C45 -36.3(6) . . . . ?
O12 Ti9 C44 C43 -162.2(7) . . . . ?
O9 Ti9 C44 C43 86.0(8) . . . . ?
O21 Ti9 C44 C43 -56.8(7) . . . . ?
C45 Ti9 C44 C43 115.8(10) . . . . ?
C42 Ti9 C44 C43 37.5(6) . . . . ?
C41 Ti9 C44 C43 79.5(7) . . . . ?
C42 C41 C45 C44 -0.5(11) . . . . ?
Ti9 C41 C45 C44 -65.5(7) . . . . ?
C42 C41 C45 Ti9 65.0(6) . . . . ?
C43 C44 C45 C41 0.9(11) . . . . ?
Ti9 C44 C45 C41 65.4(7) . . . . ?
C43 C44 C45 Ti9 -64.6(7) . . . . ?
O12 Ti9 C45 C41 145.9(6) . . . . ?
O9 Ti9 C45 C41 44.1(7) . . . . ?
O21 Ti9 C45 C41 -105.9(8) . . . . ?
C43 Ti9 C45 C41 -79.6(7) . . . . ?
C42 Ti9 C45 C41 -38.3(6) . . . . ?
C44 Ti9 C45 C41 -116.7(9) . . . . ?
O12 Ti9 C45 C44 -97.4(7) . . . . ?
O9 Ti9 C45 C44 160.8(6) . . . . ?
O21 Ti9 C45 C44 10.8(10) . . . . ?
C43 Ti9 C45 C44 37.1(6) . . . . ?
C42 Ti9 C45 C44 78.4(7) . . . . ?
C41 Ti9 C45 C44 116.7(9) . . . . ?
O22 Ti10 C46 C50 77.3(8) . . . . ?
O9 Ti10 C46 C50 -59.7(7) . . . . ?
O10 Ti10 C46 C50 -164.9(6) . . . . ?
C47 Ti10 C46 C50 115.2(10) . . . . ?
C48 Ti10 C46 C50 78.6(7) . . . . ?
C49 Ti10 C46 C50 38.2(6) . . . . ?
O22 Ti10 C46 C47 -37.9(9) . . . . ?
O9 Ti10 C46 C47 -174.9(6) . . . . ?
O10 Ti10 C46 C47 80.0(7) . . . . ?
C50 Ti10 C46 C47 -115.2(10) . . . . ?
C48 Ti10 C46 C47 -36.6(6) . . . . ?
C49 Ti10 C46 C47 -76.9(7) . . . . ?
C50 C46 C47 C48 -0.2(12) . . . . ?
Ti10 C46 C47 C48 65.5(7) . . . . ?
C50 C46 C47 Ti10 -65.7(7) . . . . ?
O22 Ti10 C47 C48 40.1(7) . . . . ?
O9 Ti10 C47 C48 -108.5(7) . . . . ?
O10 Ti10 C47 C48 144.1(7) . . . . ?
C46 Ti10 C47 C48 -115.9(9) . . . . ?
C50 Ti10 C47 C48 -78.7(7) . . . . ?
C49 Ti10 C47 C48 -36.8(6) . . . . ?
O22 Ti10 C47 C46 156.0(6) . . . . ?
O9 Ti10 C47 C46 7.4(9) . . . . ?
O10 Ti10 C47 C46 -100.0(7) . . . . ?
C50 Ti10 C47 C46 37.2(6) . . . . ?
C48 Ti10 C47 C46 115.9(9) . . . . ?
C49 Ti10 C47 C46 79.2(7) . . . . ?
C46 C47 C48 C49 0.4(12) . . . . ?
Ti10 C47 C48 C49 64.9(7) . . . . ?
C46 C47 C48 Ti10 -64.5(7) . . . . ?
O22 Ti10 C48 C49 100.7(7) . . . . ?
O9 Ti10 C48 C49 -6.0(9) . . . . ?
O10 Ti10 C48 C49 -155.8(6) . . . . ?
C46 Ti10 C48 C49 -78.5(7) . . . . ?
C50 Ti10 C48 C49 -37.7(6) . . . . ?
C47 Ti10 C48 C49 -116.0(10) . . . . ?
O22 Ti10 C48 C47 -143.3(7) . . . . ?
O9 Ti10 C48 C47 110.0(7) . . . . ?
O10 Ti10 C48 C47 -39.8(7) . . . . ?
C46 Ti10 C48 C47 37.5(6) . . . . ?
C50 Ti10 C48 C47 78.4(7) . . . . ?
C49 Ti10 C48 C47 116.0(10) . . . . ?
C47 C48 C49 C50 -0.4(12) . . . . ?
Ti10 C48 C49 C50 64.2(7) . . . . ?
C47 C48 C49 Ti10 -64.6(7) . . . . ?
O22 Ti10 C49 C48 -78.7(7) . . . . ?
O9 Ti10 C49 C48 175.8(7) . . . . ?
O10 Ti10 C49 C48 38.3(9) . . . . ?
C46 Ti10 C49 C48 78.6(7) . . . . ?
C50 Ti10 C49 C48 116.0(9) . . . . ?
C47 Ti10 C49 C48 36.9(7) . . . . ?
O22 Ti10 C49 C50 165.3(6) . . . . ?
O9 Ti10 C49 C50 59.8(6) . . . . ?
O10 Ti10 C49 C50 -77.7(8) . . . . ?
C46 Ti10 C49 C50 -37.4(6) . . . . ?
C47 Ti10 C49 C50 -79.1(7) . . . . ?
C48 Ti10 C49 C50 -116.0(9) . . . . ?
C47 C46 C50 C49 0.0(12) . . . . ?
Ti10 C46 C50 C49 -65.7(7) . . . . ?
C47 C46 C50 Ti10 65.7(7) . . . . ?
C48 C49 C50 C46 0.3(12) . . . . ?
Ti10 C49 C50 C46 65.3(7) . . . . ?
C48 C49 C50 Ti10 -65.1(7) . . . . ?
O22 Ti10 C50 C46 -132.8(6) . . . . ?
O9 Ti10 C50 C46 122.6(7) . . . . ?
O10 Ti10 C50 C46 18.7(8) . . . . ?
C47 Ti10 C50 C46 -37.8(6) . . . . ?
C48 Ti10 C50 C46 -78.2(7) . . . . ?
C49 Ti10 C50 C46 -114.6(9) . . . . ?
O22 Ti10 C50 C49 -18.2(7) . . . . ?
O9 Ti10 C50 C49 -122.8(6) . . . . ?
O10 Ti10 C50 C49 133.3(6) . . . . ?
C46 Ti10 C50 C49 114.6(9) . . . . ?
C47 Ti10 C50 C49 76.8(7) . . . . ?
C48 Ti10 C50 C49 36.4(6) . . . . ?
O10 Ti11 C51 C52 -83.8(7) . . . . ?
O11 Ti11 C51 C52 172.4(7) . . . . ?
O23 Ti11 C51 C52 33.1(11) . . . . ?
C55 Ti11 C51 C52 114.4(10) . . . . ?
C54 Ti11 C51 C52 77.5(7) . . . . ?
C53 Ti11 C51 C52 36.5(7) . . . . ?
O10 Ti11 C51 C55 161.9(7) . . . . ?
O11 Ti11 C51 C55 58.0(7) . . . . ?
O23 Ti11 C51 C55 -81.3(10) . . . . ?
C54 Ti11 C51 C55 -36.9(7) . . . . ?
C53 Ti11 C51 C55 -77.8(7) . . . . ?
C52 Ti11 C51 C55 -114.4(10) . . . . ?
C55 C51 C52 C53 0.2(11) . . . . ?
Ti11 C51 C52 C53 -64.6(7) . . . . ?
C55 C51 C52 Ti11 64.8(7) . . . . ?
O10 Ti11 C52 C53 -147.8(7) . . . . ?
O11 Ti11 C52 C53 105.1(8) . . . . ?
O23 Ti11 C52 C53 -42.9(8) . . . . ?
C55 Ti11 C52 C53 77.8(8) . . . . ?
C54 Ti11 C52 C53 36.7(7) . . . . ?
C51 Ti11 C52 C53 116.1(11) . . . . ?
O10 Ti11 C52 C51 96.0(7) . . . . ?
O11 Ti11 C52 C51 -11.0(10) . . . . ?
O23 Ti11 C52 C51 -159.0(7) . . . . ?
C55 Ti11 C52 C51 -38.4(7) . . . . ?
C54 Ti11 C52 C51 -79.4(8) . . . . ?
C53 Ti11 C52 C51 -116.1(11) . . . . ?
C51 C52 C53 C54 -0.1(12) . . . . ?
Ti11 C52 C53 C54 -64.4(7) . . . . ?
C51 C52 C53 Ti11 64.3(7) . . . . ?
O10 Ti11 C53 C52 36.2(8) . . . . ?
O11 Ti11 C53 C52 -112.3(8) . . . . ?
O23 Ti11 C53 C52 140.8(7) . . . . ?
C55 Ti11 C53 C52 -79.1(8) . . . . ?
C54 Ti11 C53 C52 -116.8(11) . . . . ?
C51 Ti11 C53 C52 -37.1(7) . . . . ?
O10 Ti11 C53 C54 153.0(7) . . . . ?
O11 Ti11 C53 C54 4.5(10) . . . . ?
O23 Ti11 C53 C54 -102.4(8) . . . . ?
C55 Ti11 C53 C54 37.7(8) . . . . ?
C51 Ti11 C53 C54 79.7(9) . . . . ?
C52 Ti11 C53 C54 116.8(11) . . . . ?
C52 C53 C54 C55 -0.1(12) . . . . ?
Ti11 C53 C54 C55 -65.2(7) . . . . ?
C52 C53 C54 Ti11 65.1(7) . . . . ?
O10 Ti11 C54 C55 70.8(10) . . . . ?
O11 Ti11 C54 C55 -62.1(8) . . . . ?
O23 Ti11 C54 C55 -167.6(8) . . . . ?
C51 Ti11 C54 C55 37.6(7) . . . . ?
C53 Ti11 C54 C55 114.7(11) . . . . ?
C52 Ti11 C54 C55 78.5(8) . . . . ?
O10 Ti11 C54 C53 -43.9(11) . . . . ?
O11 Ti11 C54 C53 -176.8(7) . . . . ?
O23 Ti11 C54 C53 77.6(7) . . . . ?
C55 Ti11 C54 C53 -114.7(11) . . . . ?
C51 Ti11 C54 C53 -77.1(8) . . . . ?
C52 Ti11 C54 C53 -36.2(7) . . . . ?
C53 C54 C55 C51 0.2(12) . . . . ?
Ti11 C54 C55 C51 -65.6(7) . . . . ?
C53 C54 C55 Ti11 65.8(7) . . . . ?
C52 C51 C55 C54 -0.3(11) . . . . ?
Ti11 C51 C55 C54 65.6(8) . . . . ?
C52 C51 C55 Ti11 -65.9(7) . . . . ?
O10 Ti11 C55 C54 -137.8(7) . . . . ?
O11 Ti11 C55 C54 119.8(8) . . . . ?
O23 Ti11 C55 C54 15.5(9) . . . . ?
C51 Ti11 C55 C54 -115.7(10) . . . . ?
C53 Ti11 C55 C54 -37.6(7) . . . . ?
C52 Ti11 C55 C54 -78.1(8) . . . . ?
O10 Ti11 C55 C51 -22.1(8) . . . . ?
O11 Ti11 C55 C51 -124.5(7) . . . . ?
O23 Ti11 C55 C51 131.2(7) . . . . ?
C54 Ti11 C55 C51 115.7(10) . . . . ?
C53 Ti11 C55 C51 78.0(7) . . . . ?
C52 Ti11 C55 C51 37.6(6) . . . . ?
O24 Ti12 C56 C57 -24.6(8) . . . . ?
O11 Ti12 C56 C57 -128.4(7) . . . . ?
O12 Ti12 C56 C57 127.3(7) . . . . ?
C60 Ti12 C56 C57 115.5(10) . . . . ?
C59 Ti12 C56 C57 77.1(7) . . . . ?
C58 Ti12 C56 C57 36.9(6) . . . . ?
O24 Ti12 C56 C60 -140.1(7) . . . . ?
O11 Ti12 C56 C60 116.1(7) . . . . ?
O12 Ti12 C56 C60 11.8(9) . . . . ?
C59 Ti12 C56 C60 -38.4(7) . . . . ?
C58 Ti12 C56 C60 -78.6(7) . . . . ?
C57 Ti12 C56 C60 -115.5(10) . . . . ?
C60 C56 C57 C58 -0.6(12) . . . . ?
Ti12 C56 C57 C58 -65.0(7) . . . . ?
C60 C56 C57 Ti12 64.4(7) . . . . ?
O24 Ti12 C57 C56 159.3(7) . . . . ?
O11 Ti12 C57 C56 54.4(7) . . . . ?
O12 Ti12 C57 C56 -86.5(8) . . . . ?
C60 Ti12 C57 C56 -37.6(7) . . . . ?
C59 Ti12 C57 C56 -79.4(7) . . . . ?
C58 Ti12 C57 C56 -116.1(10) . . . . ?
O24 Ti12 C57 C58 -84.6(7) . . . . ?
O11 Ti12 C57 C58 170.5(7) . . . . ?
O12 Ti12 C57 C58 29.6(10) . . . . ?
C60 Ti12 C57 C58 78.5(8) . . . . ?
C59 Ti12 C57 C58 36.7(7) . . . . ?
C56 Ti12 C57 C58 116.1(10) . . . . ?
C56 C57 C58 C59 0.1(12) . . . . ?
Ti12 C57 C58 C59 -64.9(8) . . . . ?
C56 C57 C58 Ti12 65.0(7) . . . . ?
O24 Ti12 C58 C59 -149.2(7) . . . . ?
O11 Ti12 C58 C59 101.7(8) . . . . ?
O12 Ti12 C58 C59 -45.4(7) . . . . ?
C60 Ti12 C58 C59 37.7(7) . . . . ?
C56 Ti12 C58 C59 79.1(8) . . . . ?
C57 Ti12 C58 C59 115.7(10) . . . . ?
O24 Ti12 C58 C57 95.1(7) . . . . ?
O11 Ti12 C58 C57 -14.0(10) . . . . ?
O12 Ti12 C58 C57 -161.1(7) . . . . ?
C60 Ti12 C58 C57 -78.0(8) . . . . ?
C59 Ti12 C58 C57 -115.7(10) . . . . ?
C56 Ti12 C58 C57 -36.6(7) . . . . ?
C57 C58 C59 C60 0.4(12) . . . . ?
Ti12 C58 C59 C60 -65.0(7) . . . . ?
C57 C58 C59 Ti12 65.4(8) . . . . ?
O24 Ti12 C59 C58 34.7(8) . . . . ?
O11 Ti12 C59 C58 -114.9(7) . . . . ?
O12 Ti12 C59 C58 138.4(7) . . . . ?
C60 Ti12 C59 C58 -115.8(10) . . . . ?
C56 Ti12 C59 C58 -77.7(7) . . . . ?
C57 Ti12 C59 C58 -37.2(6) . . . . ?
O24 Ti12 C59 C60 150.5(6) . . . . ?
O11 Ti12 C59 C60 0.9(9) . . . . ?
O12 Ti12 C59 C60 -105.8(7) . . . . ?
C56 Ti12 C59 C60 38.1(7) . . . . ?
C58 Ti12 C59 C60 115.8(10) . . . . ?
C57 Ti12 C59 C60 78.6(7) . . . . ?
C57 C56 C60 C59 0.8(12) . . . . ?
Ti12 C56 C60 C59 66.3(7) . . . . ?
C57 C56 C60 Ti12 -65.5(7) . . . . ?
C58 C59 C60 C56 -0.7(12) . . . . ?
Ti12 C59 C60 C56 -66.8(7) . . . . ?
C58 C59 C60 Ti12 66.1(8) . . . . ?
O24 Ti12 C60 C56 65.9(10) . . . . ?
O11 Ti12 C60 C56 -65.6(7) . . . . ?
O12 Ti12 C60 C56 -170.9(7) . . . . ?
C59 Ti12 C60 C56 113.8(10) . . . . ?
C58 Ti12 C60 C56 77.5(7) . . . . ?
C57 Ti12 C60 C56 36.8(6) . . . . ?
O24 Ti12 C60 C59 -47.9(10) . . . . ?
O11 Ti12 C60 C59 -179.4(7) . . . . ?
O12 Ti12 C60 C59 75.3(7) . . . . ?
C56 Ti12 C60 C59 -113.8(10) . . . . ?
C58 Ti12 C60 C59 -36.3(6) . . . . ?
C57 Ti12 C60 C59 -77.1(7) . . . . ?
O21 Ti13 C61 C62 -174.5(6) . . . . ?
O16 Ti13 C61 C62 -34.0(9) . . . . ?
O13 Ti13 C61 C62 79.2(7) . . . . ?
C64 Ti13 C61 C62 -78.0(7) . . . . ?
C63 Ti13 C61 C62 -37.2(6) . . . . ?
C65 Ti13 C61 C62 -115.3(10) . . . . ?
O21 Ti13 C61 C65 -59.2(7) . . . . ?
O16 Ti13 C61 C65 81.3(8) . . . . ?
O13 Ti13 C61 C65 -165.4(7) . . . . ?
C64 Ti13 C61 C65 37.3(6) . . . . ?
C63 Ti13 C61 C65 78.2(7) . . . . ?
C62 Ti13 C61 C65 115.3(10) . . . . ?
C65 C61 C62 C63 -0.1(11) . . . . ?
Ti13 C61 C62 C63 65.2(7) . . . . ?
C65 C61 C62 Ti13 -65.3(7) . . . . ?
O21 Ti13 C62 C61 8.1(9) . . . . ?
O16 Ti13 C62 C61 158.3(6) . . . . ?
O13 Ti13 C62 C61 -99.8(7) . . . . ?
C64 Ti13 C62 C61 78.6(7) . . . . ?
C63 Ti13 C62 C61 115.6(9) . . . . ?
C65 Ti13 C62 C61 37.9(6) . . . . ?
O21 Ti13 C62 C63 -107.5(7) . . . . ?
O16 Ti13 C62 C63 42.6(7) . . . . ?
O13 Ti13 C62 C63 144.6(6) . . . . ?
C64 Ti13 C62 C63 -37.0(6) . . . . ?
C61 Ti13 C62 C63 -115.6(9) . . . . ?
C65 Ti13 C62 C63 -77.7(6) . . . . ?
C61 C62 C63 C64 -0.2(11) . . . . ?
Ti13 C62 C63 C64 64.9(7) . . . . ?
C61 C62 C63 Ti13 -65.1(7) . . . . ?
O21 Ti13 C63 C62 112.3(7) . . . . ?
O16 Ti13 C63 C62 -141.1(6) . . . . ?
O13 Ti13 C63 C62 -38.7(7) . . . . ?
C64 Ti13 C63 C62 115.8(9) . . . . ?
C61 Ti13 C63 C62 37.0(6) . . . . ?
C65 Ti13 C63 C62 79.0(7) . . . . ?
O21 Ti13 C63 C64 -3.6(10) . . . . ?
O16 Ti13 C63 C64 103.1(7) . . . . ?
O13 Ti13 C63 C64 -154.5(6) . . . . ?
C61 Ti13 C63 C64 -78.8(7) . . . . ?
C65 Ti13 C63 C64 -36.8(6) . . . . ?
C62 Ti13 C63 C64 -115.8(9) . . . . ?
C62 C63 C64 C65 0.5(11) . . . . ?
Ti13 C63 C64 C65 65.6(7) . . . . ?
C62 C63 C64 Ti13 -65.1(7) . . . . ?
O21 Ti13 C64 C65 61.4(7) . . . . ?
O16 Ti13 C64 C65 166.9(6) . . . . ?
O13 Ti13 C64 C65 -76.5(8) . . . . ?
C61 Ti13 C64 C65 -38.4(6) . . . . ?
C63 Ti13 C64 C65 -116.1(10) . . . . ?
C62 Ti13 C64 C65 -79.1(7) . . . . ?
O21 Ti13 C64 C63 177.5(7) . . . . ?
O16 Ti13 C64 C63 -77.0(7) . . . . ?
O13 Ti13 C64 C63 39.6(9) . . . . ?
C61 Ti13 C64 C63 77.7(7) . . . . ?
C65 Ti13 C64 C63 116.1(10) . . . . ?
C62 Ti13 C64 C63 37.0(7) . . . . ?
C63 C64 C65 C61 -0.6(11) . . . . ?
Ti13 C64 C65 C61 65.0(7) . . . . ?
C63 C64 C65 Ti13 -65.5(7) . . . . ?
C62 C61 C65 C64 0.4(11) . . . . ?
Ti13 C61 C65 C64 -65.2(7) . . . . ?
C62 C61 C65 Ti13 65.6(7) . . . . ?
O21 Ti13 C65 C64 -121.4(7) . . . . ?
O16 Ti13 C65 C64 -16.4(8) . . . . ?
O13 Ti13 C65 C64 132.4(6) . . . . ?
C61 Ti13 C65 C64 114.5(9) . . . . ?
C63 Ti13 C65 C64 36.9(6) . . . . ?
C62 Ti13 C65 C64 77.7(7) . . . . ?
O21 Ti13 C65 C61 124.1(7) . . . . ?
O16 Ti13 C65 C61 -130.9(7) . . . . ?
O13 Ti13 C65 C61 17.8(8) . . . . ?
C64 Ti13 C65 C61 -114.5(9) . . . . ?
C63 Ti13 C65 C61 -77.6(7) . . . . ?
C62 Ti13 C65 C61 -36.8(6) . . . . ?
O22 Ti14 C66 C70 -148.0(6) . . . . ?
O13 Ti14 C66 C70 -43.0(7) . . . . ?
O14 Ti14 C66 C70 103.1(7) . . . . ?
C67 Ti14 C66 C70 114.1(10) . . . . ?
C69 Ti14 C66 C70 36.7(6) . . . . ?
C68 Ti14 C66 C70 77.6(7) . . . . ?
O22 Ti14 C66 C67 97.9(7) . . . . ?
O13 Ti14 C66 C67 -157.1(7) . . . . ?
O14 Ti14 C66 C67 -11.0(9) . . . . ?
C69 Ti14 C66 C67 -77.4(7) . . . . ?
C70 Ti14 C66 C67 -114.1(10) . . . . ?
C68 Ti14 C66 C67 -36.5(7) . . . . ?
C70 C66 C67 C68 0.7(12) . . . . ?
Ti14 C66 C67 C68 66.6(8) . . . . ?
C70 C66 C67 Ti14 -65.9(7) . . . . ?
O22 Ti14 C67 C68 162.0(7) . . . . ?
O13 Ti14 C67 C68 -78.4(9) . . . . ?
O14 Ti14 C67 C68 56.9(8) . . . . ?
C66 Ti14 C67 C68 -115.5(10) . . . . ?
C69 Ti14 C67 C68 -37.7(7) . . . . ?
C70 Ti14 C67 C68 -78.3(8) . . . . ?
O22 Ti14 C67 C66 -82.4(7) . . . . ?
O13 Ti14 C67 C66 37.1(10) . . . . ?
O14 Ti14 C67 C66 172.4(6) . . . . ?
C69 Ti14 C67 C66 77.9(7) . . . . ?
C70 Ti14 C67 C66 37.3(6) . . . . ?
C68 Ti14 C67 C66 115.5(10) . . . . ?
C66 C67 C68 C69 -1.1(12) . . . . ?
Ti14 C67 C68 C69 64.6(7) . . . . ?
C66 C67 C68 Ti14 -65.7(8) . . . . ?
O22 Ti14 C68 C67 -21.9(9) . . . . ?
O13 Ti14 C68 C67 133.0(7) . . . . ?
O14 Ti14 C68 C67 -124.9(7) . . . . ?
C66 Ti14 C68 C67 38.2(7) . . . . ?
C69 Ti14 C68 C67 115.0(10) . . . . ?
C70 Ti14 C68 C67 78.6(7) . . . . ?
O22 Ti14 C68 C69 -137.0(7) . . . . ?
O13 Ti14 C68 C69 18.0(8) . . . . ?
O14 Ti14 C68 C69 120.0(7) . . . . ?
C67 Ti14 C68 C69 -115.0(10) . . . . ?
C66 Ti14 C68 C69 -76.9(7) . . . . ?
C70 Ti14 C68 C69 -36.4(6) . . . . ?
C67 C68 C69 C70 1.1(12) . . . . ?
Ti14 C68 C69 C70 65.5(7) . . . . ?
C67 C68 C69 Ti14 -64.4(8) . . . . ?
O22 Ti14 C69 C70 -44.7(10) . . . . ?
O13 Ti14 C69 C70 77.8(7) . . . . ?
O14 Ti14 C69 C70 -177.8(7) . . . . ?
C67 Ti14 C69 C70 -79.3(8) . . . . ?
C66 Ti14 C69 C70 -36.8(6) . . . . ?
C68 Ti14 C69 C70 -116.5(10) . . . . ?
O22 Ti14 C69 C68 71.8(9) . . . . ?
O13 Ti14 C69 C68 -165.7(7) . . . . ?
O14 Ti14 C69 C68 -61.3(7) . . . . ?
C67 Ti14 C69 C68 37.2(6) . . . . ?
C66 Ti14 C69 C68 79.7(7) . . . . ?
C70 Ti14 C69 C68 116.5(10) . . . . ?
C68 C69 C70 C66 -0.7(12) . . . . ?
Ti14 C69 C70 C66 64.8(7) . . . . ?
C68 C69 C70 Ti14 -65.5(7) . . . . ?
C67 C66 C70 C69 0.0(12) . . . . ?
Ti14 C66 C70 C69 -64.8(7) . . . . ?
C67 C66 C70 Ti14 64.8(7) . . . . ?
O22 Ti14 C70 C69 152.4(7) . . . . ?
O13 Ti14 C70 C69 -102.8(7) . . . . ?
O14 Ti14 C70 C69 3.0(9) . . . . ?
C67 Ti14 C70 C69 77.3(8) . . . . ?
C66 Ti14 C70 C69 116.2(10) . . . . ?
C68 Ti14 C70 C69 36.9(7) . . . . ?
O22 Ti14 C70 C66 36.2(7) . . . . ?
O13 Ti14 C70 C66 141.0(6) . . . . ?
O14 Ti14 C70 C66 -113.2(7) . . . . ?
C67 Ti14 C70 C66 -38.9(7) . . . . ?
C69 Ti14 C70 C66 -116.2(10) . . . . ?
C68 Ti14 C70 C66 -79.3(7) . . . . ?
O23 Ti15 C71 C75 135.2(7) . . . . ?
O14 Ti15 C71 C75 -117.1(8) . . . . ?
O15 Ti15 C71 C75 29.6(8) . . . . ?
C72 Ti15 C71 C75 -113.3(10) . . . . ?
C73 Ti15 C71 C75 -76.0(7) . . . . ?
C74 Ti15 C71 C75 -36.3(7) . . . . ?
O23 Ti15 C71 C72 -111.5(7) . . . . ?
O14 Ti15 C71 C72 -3.8(9) . . . . ?
O15 Ti15 C71 C72 142.9(6) . . . . ?
C75 Ti15 C71 C72 113.3(10) . . . . ?
C73 Ti15 C71 C72 37.3(6) . . . . ?
C74 Ti15 C71 C72 77.0(7) . . . . ?
C75 C71 C72 C73 -0.5(11) . . . . ?
Ti15 C71 C72 C73 -66.9(7) . . . . ?
C75 C71 C72 Ti15 66.4(7) . . . . ?
O23 Ti15 C72 C73 -175.2(7) . . . . ?
O14 Ti15 C72 C73 -68.6(7) . . . . ?
O15 Ti15 C72 C73 52.8(10) . . . . ?
C71 Ti15 C72 C73 114.3(10) . . . . ?
C75 Ti15 C72 C73 76.0(7) . . . . ?
C74 Ti15 C72 C73 35.8(7) . . . . ?
O23 Ti15 C72 C71 70.6(7) . . . . ?
O14 Ti15 C72 C71 177.1(7) . . . . ?
O15 Ti15 C72 C71 -61.5(10) . . . . ?
C75 Ti15 C72 C71 -38.3(6) . . . . ?
C73 Ti15 C72 C71 -114.3(10) . . . . ?
C74 Ti15 C72 C71 -78.5(7) . . . . ?
C71 C72 C73 C74 0.2(12) . . . . ?
Ti15 C72 C73 C74 -65.6(8) . . . . ?
C71 C72 C73 Ti15 65.8(7) . . . . ?
O23 Ti15 C73 C74 123.3(7) . . . . ?
O14 Ti15 C73 C74 -131.4(7) . . . . ?
O15 Ti15 C73 C74 -30.7(8) . . . . ?
C72 Ti15 C73 C74 116.8(10) . . . . ?
C71 Ti15 C73 C74 78.3(8) . . . . ?
C75 Ti15 C73 C74 36.7(7) . . . . ?
O23 Ti15 C73 C72 6.5(9) . . . . ?
O14 Ti15 C73 C72 111.8(7) . . . . ?
O15 Ti15 C73 C72 -147.5(7) . . . . ?
C71 Ti15 C73 C72 -38.5(7) . . . . ?
C75 Ti15 C73 C72 -80.1(8) . . . . ?
C74 Ti15 C73 C72 -116.8(10) . . . . ?
C72 C73 C74 C75 0.2(12) . . . . ?
Ti15 C73 C74 C75 -64.0(7) . . . . ?
C72 C73 C74 Ti15 64.1(7) . . . . ?
O23 Ti15 C74 C73 -92.8(9) . . . . ?
O14 Ti15 C74 C73 50.8(8) . . . . ?
O15 Ti15 C74 C73 153.2(7) . . . . ?
C72 Ti15 C74 C73 -36.8(7) . . . . ?
C71 Ti15 C74 C73 -78.9(8) . . . . ?
C75 Ti15 C74 C73 -116.3(10) . . . . ?
O23 Ti15 C74 C75 23.5(11) . . . . ?
O14 Ti15 C74 C75 167.2(7) . . . . ?
O15 Ti15 C74 C75 -90.4(7) . . . . ?
C72 Ti15 C74 C75 79.6(8) . . . . ?
C71 Ti15 C74 C75 37.5(7) . . . . ?
C73 Ti15 C74 C75 116.3(10) . . . . ?
C73 C74 C75 C71 -0.5(12) . . . . ?
Ti15 C74 C75 C71 -65.1(7) . . . . ?
C73 C74 C75 Ti15 64.6(7) . . . . ?
C72 C71 C75 C74 0.6(11) . . . . ?
Ti15 C71 C75 C74 66.6(7) . . . . ?
C72 C71 C75 Ti15 -66.0(7) . . . . ?
O23 Ti15 C75 C74 -164.9(7) . . . . ?
O14 Ti15 C75 C74 -18.5(10) . . . . ?
O15 Ti15 C75 C74 89.3(7) . . . . ?
C72 Ti15 C75 C74 -77.1(8) . . . . ?
C71 Ti15 C75 C74 -115.9(11) . . . . ?
C73 Ti15 C75 C74 -36.2(7) . . . . ?
O23 Ti15 C75 C71 -48.9(8) . . . . ?
O14 Ti15 C75 C71 97.4(8) . . . . ?
O15 Ti15 C75 C71 -154.7(7) . . . . ?
C72 Ti15 C75 C71 38.8(7) . . . . ?
C73 Ti15 C75 C71 79.7(8) . . . . ?
C74 Ti15 C75 C71 115.9(11) . . . . ?
O24 Ti16 C76 C77 -145.8(7) . . . . ?
O16 Ti16 C76 C77 105.3(8) . . . . ?
O15 Ti16 C76 C77 -42.1(8) . . . . ?
C78 Ti16 C76 C77 37.1(7) . . . . ?
C79 Ti16 C76 C77 78.3(8) . . . . ?
C80 Ti16 C76 C77 115.2(11) . . . . ?
O24 Ti16 C76 C80 99.1(7) . . . . ?
O16 Ti16 C76 C80 -9.8(11) . . . . ?
O15 Ti16 C76 C80 -157.3(7) . . . . ?
C78 Ti16 C76 C80 -78.0(8) . . . . ?
C77 Ti16 C76 C80 -115.2(11) . . . . ?
C79 Ti16 C76 C80 -36.9(7) . . . . ?
C80 C76 C77 C78 1.5(13) . . . . ?
Ti16 C76 C77 C78 -64.5(8) . . . . ?
C80 C76 C77 Ti16 66.0(8) . . . . ?
O24 Ti16 C77 C76 38.1(8) . . . . ?
O16 Ti16 C77 C76 -112.2(8) . . . . ?
O15 Ti16 C77 C76 141.4(8) . . . . ?
C78 Ti16 C77 C76 -116.7(11) . . . . ?
C79 Ti16 C77 C76 -78.4(8) . . . . ?
C80 Ti16 C77 C76 -37.6(7) . . . . ?
O24 Ti16 C77 C78 154.8(6) . . . . ?
O16 Ti16 C77 C78 4.5(10) . . . . ?
O15 Ti16 C77 C78 -101.9(7) . . . . ?
C76 Ti16 C77 C78 116.7(11) . . . . ?
C79 Ti16 C77 C78 38.3(7) . . . . ?
C80 Ti16 C77 C78 79.1(8) . . . . ?
C76 C77 C78 C79 -2.0(13) . . . . ?
Ti16 C77 C78 C79 -67.5(8) . . . . ?
C76 C77 C78 Ti16 65.4(8) . . . . ?
O24 Ti16 C78 C77 -40.5(10) . . . . ?
O16 Ti16 C78 C77 -176.8(7) . . . . ?
O15 Ti16 C78 C77 78.2(7) . . . . ?
C76 Ti16 C78 C77 -35.7(7) . . . . ?
C79 Ti16 C78 C77 -113.2(11) . . . . ?
C80 Ti16 C78 C77 -76.5(8) . . . . ?
O24 Ti16 C78 C79 72.6(9) . . . . ?
O16 Ti16 C78 C79 -63.6(8) . . . . ?
O15 Ti16 C78 C79 -168.7(7) . . . . ?
C77 Ti16 C78 C79 113.2(11) . . . . ?
C76 Ti16 C78 C79 77.5(8) . . . . ?
C80 Ti16 C78 C79 36.7(7) . . . . ?
C77 C78 C79 C80 1.8(13) . . . . ?
Ti16 C78 C79 C80 -65.1(8) . . . . ?
C77 C78 C79 Ti16 66.9(8) . . . . ?
O24 Ti16 C79 C80 -20.5(9) . . . . ?
O16 Ti16 C79 C80 -125.3(7) . . . . ?
O15 Ti16 C79 C80 129.9(7) . . . . ?
C78 Ti16 C79 C80 115.7(11) . . . . ?
C77 Ti16 C79 C80 77.2(8) . . . . ?
C76 Ti16 C79 C80 37.2(7) . . . . ?
O24 Ti16 C79 C78 -136.3(7) . . . . ?
O16 Ti16 C79 C78 118.9(7) . . . . ?
O15 Ti16 C79 C78 14.2(9) . . . . ?
C77 Ti16 C79 C78 -38.6(7) . . . . ?
C76 Ti16 C79 C78 -78.6(8) . . . . ?
C80 Ti16 C79 C78 -115.7(11) . . . . ?
C78 C79 C80 C76 -0.9(13) . . . . ?
Ti16 C79 C80 C76 -65.1(8) . . . . ?
C78 C79 C80 Ti16 64.2(8) . . . . ?
C77 C76 C80 C79 -0.4(13) . . . . ?
Ti16 C76 C80 C79 65.4(8) . . . . ?
C77 C76 C80 Ti16 -65.8(8) . . . . ?
O24 Ti16 C80 C79 163.2(7) . . . . ?
O16 Ti16 C80 C79 57.7(8) . . . . ?
O15 Ti16 C80 C79 -80.4(9) . . . . ?
C78 Ti16 C80 C79 -37.3(7) . . . . ?
C77 Ti16 C80 C79 -78.8(8) . . . . ?
C76 Ti16 C80 C79 -115.6(11) . . . . ?
O24 Ti16 C80 C76 -81.2(8) . . . . ?
O16 Ti16 C80 C76 173.3(7) . . . . ?
O15 Ti16 C80 C76 35.1(11) . . . . ?
C78 Ti16 C80 C76 78.3(8) . . . . ?
C77 Ti16 C80 C76 36.7(7) . . . . ?
C79 Ti16 C80 C76 115.6(11) . . . . ?
